data_7134461
loop_
_publ_author_name
'Diack, Youssoupha'
'Mallet-Ladeira, Sonia'
'Lesage, Denis'
'Guerra, Jo\~ao V. S.'
'Bourissou, Didier'
'Szal\'oki, Gy\"orgy'

_publ_section_title
;
 Confinement-supported aurophilic interaction
;
_journal_issue 44
_journal_name_full 'Chemical Communications'
_journal_page_first 8003
_journal_page_last 8006
_journal_paper_doi 10.1039/D5CC01540E
_journal_volume 61
_journal_year 2025
_chemical_formula_moiety 'C144 H188.41 Na6 O41 S12 Si6'
_chemical_formula_sum 'C144 H188.41 Na6 O41 S12 Si6'
_chemical_formula_weight 3266.55
_space_group_IT_number 2
_space_group_name_Hall '-P 1'
_space_group_name_H-M_alt 'P -1'
_symmetry_cell_setting triclinic
_symmetry_Int_Tables_number 2
_symmetry_space_group_name_Hall '-P 1'
_symmetry_space_group_name_H-M 'P -1'
_atom_sites_solution_hydrogens geom
_atom_sites_solution_primary dual
_atom_sites_solution_secondary difmap
_audit_update_record
;
2025-04-11 deposited with the CCDC.	2025-04-25 downloaded from the CCDC.
;
_cell_angle_alpha 94.956(3)
_cell_angle_beta 106.576(3)
_cell_angle_gamma 108.561(3)
_cell_formula_units_Z 2
_cell_length_a 20.808(2)
_cell_length_b 22.891(3)
_cell_length_c 23.911(3)
_cell_measurement_reflns_used 9920
_cell_measurement_temperature 193(2)
_cell_measurement_theta_max 23.49
_cell_measurement_theta_min 2.58
_cell_volume 10149(2)
_computing_cell_refinement 'Bruker SAINT'
_computing_data_collection 'Bruker APEX2'
_computing_data_reduction 'Bruker SAINT'
_computing_molecular_graphics 'Ortep-3 for Windows (Farrugia, 1997)'
_computing_publication_material 'WinGX publication routines (Farrugia, 1999)'
_computing_structure_refinement 'SHELXL-2018/3 (Sheldrick, 2015)'
_computing_structure_solution 'SHELXT (Sheldrick 2015)'
_diffrn_ambient_temperature 193(2)
_diffrn_measured_fraction_theta_full 0.976
_diffrn_measured_fraction_theta_max 0.976
_diffrn_measurement_device_type 'Bruker Kappa APEX II Quazar'
_diffrn_measurement_method 'phi and omega scans'
_diffrn_radiation_monochromator 'multilayer optics'
_diffrn_radiation_source 'microfocus sealed tube'
_diffrn_radiation_type MoK\a
_diffrn_radiation_wavelength 0.71073
_diffrn_reflns_av_R_equivalents 0.153
_diffrn_reflns_av_unetI/netI 0.1187
_diffrn_reflns_Laue_measured_fraction_full 0.976
_diffrn_reflns_Laue_measured_fraction_max 0.976
_diffrn_reflns_limit_h_max 24
_diffrn_reflns_limit_h_min -24
_diffrn_reflns_limit_k_max 26
_diffrn_reflns_limit_k_min -27
_diffrn_reflns_limit_l_max 28
_diffrn_reflns_limit_l_min -28
_diffrn_reflns_number 341213
_diffrn_reflns_point_group_measured_fraction_full 0.976
_diffrn_reflns_point_group_measured_fraction_max 0.976
_diffrn_reflns_theta_full 24.933
_diffrn_reflns_theta_max 24.933
_diffrn_reflns_theta_min 0.906
_diffrn_standards_decay_% 0
_diffrn_standards_interval_count 0
_diffrn_standards_interval_time 0
_diffrn_standards_number 0
_exptl_absorpt_coefficient_mu 0.237
_exptl_absorpt_correction_T_max 0.7451
_exptl_absorpt_correction_T_min 0.6504
_exptl_absorpt_correction_type multi-scan
_exptl_absorpt_process_details 'SADABS(Bruker AXS Inc.)'
_exptl_crystal_colour colourless
_exptl_crystal_density_diffrn 1.069
_exptl_crystal_density_method 'not measured'
_exptl_crystal_description stick
_exptl_crystal_F_000 3445
_exptl_crystal_size_max 0.2
_exptl_crystal_size_mid 0.16
_exptl_crystal_size_min 0.06
_refine_diff_density_max 1.506
_refine_diff_density_min -0.885
_refine_diff_density_rms 0.253
_refine_ls_extinction_coef 0.029(2)
_refine_ls_extinction_expression Fc^*^=kFc[1+0.001xFc^2^\l^3^/sin(2\q)]^-1/4^
_refine_ls_extinction_method 'SHELXL-2019/2 (Sheldrick 2019)'
_refine_ls_goodness_of_fit_ref 1.535
_refine_ls_hydrogen_treatment constr
_refine_ls_matrix_type full
_refine_ls_number_parameters 2542
_refine_ls_number_reflns 34662
_refine_ls_number_restraints 1914
_refine_ls_restrained_S_all 1.526
_refine_ls_R_factor_all 0.3102
_refine_ls_R_factor_gt 0.1917
_refine_ls_shift/su_max 0.014
_refine_ls_shift/su_mean 0
_refine_ls_structure_factor_coef Fsqd
_refine_ls_weighting_details 'w=1/[\s^2^(Fo^2^)+(0.2000P)^2^] where P=(Fo^2^+2Fc^2^)/3'
_refine_ls_weighting_scheme calc
_refine_ls_wR_factor_gt 0.4379
_refine_ls_wR_factor_ref 0.5053
_reflns_Friedel_coverage 0
_reflns_number_gt 13409
_reflns_number_total 34662
_reflns_threshold_expression 'I > 2\s(I)'
_cod_data_source_file d5cc01540e2.cif
_cod_data_source_block GS0209-1
_cod_depositor_comments 'Adding full bibliography for 7134461--7134463.cif.'
_cod_database_code 7134461
_shelx_shelxl_version_number 2019/3

loop_
_symmetry_equiv_pos_as_xyz
'x, y, z'
'-x, -y, -z'

loop_
_atom_site_label
_atom_site_type_symbol
_atom_site_fract_x
_atom_site_fract_y
_atom_site_fract_z
_atom_site_U_iso_or_equiv
_atom_site_adp_type
_atom_site_occupancy
_atom_site_site_symmetry_order
_atom_site_calc_flag
_atom_site_refinement_flags_posn
_atom_site_refinement_flags_adp
_atom_site_refinement_flags_occupancy
_atom_site_disorder_assembly
_atom_site_disorder_group
C1 C 0.7256(6) 0.6424(5) 0.6226(6) 0.096(3) Uani 1 1 d . . . . .
C2 C 0.7611(6) 0.6938(5) 0.6680(6) 0.093(3) Uani 1 1 d . . . . .
C3 C 0.7988(5) 0.6865(5) 0.7234(5) 0.093(3) Uani 1 1 d . . . . .
H3 H 0.824568 0.722294 0.754674 0.112 Uiso 1 1 calc R U . . .
C4 C 0.7995(5) 0.6268(5) 0.7344(5) 0.083(3) Uani 1 1 d . . . . .
C5 C 0.7601(5) 0.5755(4) 0.6886(5) 0.082(3) Uani 1 1 d . . . . .
C6 C 0.7228(5) 0.5819(4) 0.6318(5) 0.083(3) Uani 1 1 d . . . . .
H6 H 0.696428 0.546324 0.600379 0.1 Uiso 1 1 calc R U . . .
C7 C 0.6116(6) 0.7678(4) 0.5076(4) 0.074(2) Uani 1 1 d . . . . .
C8 C 0.6552(6) 0.8203(4) 0.5520(4) 0.078(3) Uani 1 1 d . . . . .
C9 C 0.6413(5) 0.8741(4) 0.5500(4) 0.080(3) Uani 1 1 d . . . . .
H9 H 0.670795 0.910675 0.579587 0.096 Uiso 1 1 calc R U . . .
C10 C 0.5826(6) 0.8749(4) 0.5034(4) 0.078(3) Uani 1 1 d . . . . .
C11 C 0.5391(5) 0.8217(4) 0.4603(4) 0.072(2) Uani 1 1 d . . . . .
C12 C 0.5569(6) 0.7685(4) 0.4638(4) 0.071(2) Uani 1 1 d . . . . .
H12 H 0.528937 0.731692 0.434028 0.085 Uiso 1 1 calc R U . . .
C13 C 0.8418(5) 0.6256(4) 0.7970(5) 0.089(3) Uani 1 1 d . . . . .
H13A H 0.889028 0.660242 0.809452 0.106 Uiso 1 1 calc R U . . .
H13B H 0.850802 0.585601 0.796704 0.106 Uiso 1 1 calc R U . . .
C14 C 0.7479(5) 0.5077(4) 0.6991(4) 0.089(3) Uani 1 1 d . . . . .
H14A H 0.745845 0.481668 0.662893 0.107 Uiso 1 1 calc R U . . .
H14B H 0.789905 0.508353 0.732032 0.107 Uiso 1 1 calc R U . . .
C15 C 0.7480(5) 0.5103(4) 0.8276(4) 0.088(3) Uani 1 1 d . . . . .
H15A H 0.790325 0.510371 0.816421 0.105 Uiso 1 1 calc R U . . .
H15B H 0.743935 0.483321 0.857539 0.105 Uiso 1 1 calc R U . . .
C16 C 0.7315(6) 0.6444(6) 0.9199(4) 0.093(3) Uani 1 1 d . . . . .
C17 C 0.7746(6) 0.6967(5) 0.9053(5) 0.093(3) Uani 1 1 d . . . . .
C18 C 0.8107(5) 0.6894(5) 0.8682(5) 0.090(3) Uani 1 1 d . . . . .
H18 H 0.840696 0.725728 0.859306 0.108 Uiso 1 1 calc R U . . .
C19 C 0.8056(5) 0.6317(5) 0.8429(4) 0.083(3) Uani 1 1 d . . . . .
C20 C 0.7616(6) 0.5764(5) 0.8562(4) 0.087(3) Uani 1 1 d . . . . .
C21 C 0.7250(5) 0.5836(5) 0.8979(4) 0.095(3) Uani 1 1 d . . . . .
H21 H 0.697531 0.548236 0.909862 0.114 Uiso 1 1 calc R U . . .
C22 C 0.6176(5) 0.7681(5) 0.9985(4) 0.080(3) Uani 1 1 d . . . . .
C23 C 0.6595(6) 0.8214(5) 0.9854(4) 0.083(3) Uani 1 1 d . . . . .
C24 C 0.6432(5) 0.8756(4) 0.9869(4) 0.084(3) Uani 1 1 d . . . . .
H24 H 0.671757 0.911668 0.976562 0.1 Uiso 1 1 calc R U . . .
C25 C 0.5874(5) 0.8771(4) 1.0029(4) 0.077(3) Uani 1 1 d . . . . .
C26 C 0.5421(5) 0.8237(5) 1.0172(3) 0.073(2) Uani 1 1 d . . . . .
C27 C 0.5590(6) 0.7698(5) 1.0146(4) 0.086(3) Uani 1 1 d . . . . .
H27 H 0.530009 0.733365 1.02405 0.103 Uiso 1 1 calc R U . . .
C28 C 0.5724(5) 0.9393(4) 1.0038(4) 0.087(3) Uani 1 1 d . . . . .
H28A H 0.546882 0.942113 1.032504 0.104 Uiso 1 1 calc R U . . .
H28B H 0.618814 0.9751 1.017905 0.104 Uiso 1 1 calc R U . . .
C29 C 0.4759(5) 0.8218(4) 1.0342(4) 0.082(3) Uani 1 1 d . . . . .
H29A H 0.472158 0.796112 1.065149 0.099 Uiso 1 1 calc R U . . .
H29B H 0.481937 0.864987 1.051244 0.099 Uiso 1 1 calc R U . . .
C30 C 0.4080(5) 0.9034(4) 0.9625(4) 0.073(2) Uani 1 1 d . . . . .
H30A H 0.368155 0.919554 0.956224 0.088 Uiso 1 1 calc R U . . .
H30B H 0.438748 0.918498 1.004754 0.088 Uiso 1 1 calc R U . . .
C31 C 0.4564(7) 0.9564(4) 0.8316(4) 0.079(3) Uani 1 1 d . . . . .
C32 C 0.5290(6) 0.9725(4) 0.8487(4) 0.080(3) Uani 1 1 d . . . . .
C33 C 0.5657(6) 0.9667(4) 0.9040(5) 0.085(3) Uani 1 1 d . . . . .
H33 H 0.616215 0.977023 0.916215 0.102 Uiso 1 1 calc R U . . .
C34 C 0.5273(6) 0.9453(4) 0.9426(4) 0.079(3) Uani 1 1 d . . . . .
C35 C 0.4514(6) 0.9292(4) 0.9239(4) 0.076(3) Uani 1 1 d . . . . .
C36 C 0.4180(6) 0.9360(4) 0.8670(4) 0.082(3) Uani 1 1 d . . . . .
H36 H 0.367529 0.926084 0.853028 0.098 Uiso 1 1 calc R U . . .
C37 C 0.4505(6) 0.9457(4) 0.6286(5) 0.082(3) Uani 1 1 d . . . . .
C38 C 0.5228(8) 0.9653(4) 0.6461(4) 0.086(3) Uani 1 1 d . . . . .
C39 C 0.5622(6) 0.9654(4) 0.6081(4) 0.083(3) Uani 1 1 d . . . . .
H39 H 0.613263 0.980747 0.622009 0.1 Uiso 1 1 calc R U . . .
C40 C 0.5206(6) 0.9406(4) 0.5458(4) 0.072(2) Uani 1 1 d . . . . .
C41 C 0.4487(7) 0.9210(4) 0.5274(4) 0.077(3) Uani 1 1 d . . . . .
C42 C 0.4111(6) 0.9235(4) 0.5678(4) 0.082(3) Uani 1 1 d . . . . .
H42 H 0.360186 0.910372 0.554094 0.098 Uiso 1 1 calc R U . . .
C43 C 0.5664(6) 0.9374(4) 0.5048(4) 0.084(3) Uani 1 1 d . . . . .
H43A H 0.612251 0.973824 0.519596 0.101 Uiso 1 1 calc R U . . .
H43B H 0.540129 0.939823 0.46394 0.101 Uiso 1 1 calc R U . . .
C44 C 0.4002(5) 0.8958(4) 0.4613(3) 0.080(3) Uani 1 1 d . . . . .
H44A H 0.360198 0.911794 0.453494 0.096 Uiso 1 1 calc R U . . .
H44B H 0.428683 0.912127 0.43549 0.096 Uiso 1 1 calc R U . . .
C45 C 0.4753(6) 0.8186(4) 0.4102(4) 0.089(3) Uani 1 1 d . . . . .
H45A H 0.47361 0.793419 0.373638 0.107 Uiso 1 1 calc R U . . .
H45B H 0.480697 0.861646 0.403003 0.107 Uiso 1 1 calc R U . . .
C46 C 0.2761(5) 0.7287(4) 0.4424(3) 0.071(2) Uani 1 1 d . . . . .
C47 C 0.3100(5) 0.6930(4) 0.4207(3) 0.064(2) Uani 1 1 d . . . . .
C48 C 0.3711(6) 0.7216(4) 0.4099(3) 0.077(3) Uani 1 1 d . . . . .
H48 H 0.393327 0.696992 0.394016 0.093 Uiso 1 1 calc R U . . .
C49 C 0.4039(5) 0.7896(4) 0.4220(3) 0.080(3) Uani 1 1 d . . . . .
C50 C 0.3693(5) 0.8242(4) 0.4452(3) 0.067(2) Uani 1 1 d . . . . .
C51 C 0.3058(5) 0.7930(4) 0.4543(4) 0.070(2) Uani 1 1 d . . . . .
H51 H 0.281964 0.816553 0.469199 0.084 Uiso 1 1 calc R U . . .
C52 C 0.1352(5) 0.5456(4) 0.4937(4) 0.071(2) Uani 1 1 d . . . . .
C53 C 0.1659(4) 0.5094(4) 0.4693(3) 0.063(2) Uani 1 1 d . . . . .
C54 C 0.1587(4) 0.4501(4) 0.4819(3) 0.066(2) Uani 1 1 d . . . . .
H54 H 0.180765 0.425328 0.466153 0.079 Uiso 1 1 calc R U . . .
C55 C 0.1187(4) 0.4280(4) 0.5180(4) 0.069(2) Uani 1 1 d . . . . .
C56 C 0.0861(4) 0.4636(4) 0.5414(3) 0.068(2) Uani 1 1 d . . . . .
C57 C 0.0948(4) 0.5223(4) 0.5283(4) 0.071(2) Uani 1 1 d . . . . .
H57 H 0.072256 0.547041 0.543469 0.085 Uiso 1 1 calc R U . . .
C58 C 0.1126(5) 0.3618(4) 0.5320(4) 0.082(3) Uani 1 1 d . . . . .
H58A H 0.068128 0.343505 0.541804 0.098 Uiso 1 1 calc R U . . .
H58B H 0.109009 0.334071 0.496213 0.098 Uiso 1 1 calc R U . . .
C59 C 0.0436(5) 0.4428(4) 0.5817(4) 0.080(3) Uani 1 1 d . . . . .
H59A H 0.024578 0.396343 0.574441 0.096 Uiso 1 1 calc R U . . .
H59B H 0.001947 0.45677 0.571333 0.096 Uiso 1 1 calc R U . . .
C60 C 0.1104(4) 0.3649(4) 0.6616(4) 0.078(2) Uani 1 1 d . . . . .
H60A H 0.065953 0.344828 0.626899 0.093 Uiso 1 1 calc R U . . .
H60B H 0.107136 0.339504 0.692861 0.093 Uiso 1 1 calc R U . . .
C61 C 0.2985(6) 0.3714(4) 0.6745(4) 0.073(2) Uani 1 1 d . . . . .
C62 C 0.2993(5) 0.3688(4) 0.6165(4) 0.069(2) Uani 1 1 d . . . . .
C63 C 0.2385(5) 0.3669(4) 0.5712(4) 0.073(2) Uani 1 1 d . . . . .
H63 H 0.239106 0.36726 0.531609 0.087 Uiso 1 1 calc R U . . .
C64 C 0.1778(5) 0.3645(4) 0.5844(4) 0.070(2) Uani 1 1 d . . . . .
C65 C 0.1784(5) 0.3658(4) 0.6423(4) 0.068(2) Uani 1 1 d . . . . .
C66 C 0.2375(5) 0.3688(4) 0.6859(4) 0.064(2) Uani 1 1 d . . . . .
H66 H 0.236534 0.369149 0.725397 0.077 Uiso 1 1 calc R U . . .
C67 C 0.5529(6) 0.4275(4) 0.7394(4) 0.083(3) Uani 1 1 d . . . . .
C68 C 0.5520(6) 0.4219(4) 0.6785(4) 0.074(2) Uani 1 1 d . . . . .
C69 C 0.6168(5) 0.4480(4) 0.6671(4) 0.070(2) Uani 1 1 d . . . . .
H69 H 0.616568 0.445781 0.627171 0.085 Uiso 1 1 calc R U . . .
C70 C 0.6816(6) 0.4772(4) 0.7138(5) 0.079(3) Uani 1 1 d . . . . .
C71 C 0.6831(5) 0.4817(4) 0.7742(4) 0.074(2) Uani 1 1 d . . . . .
C72 C 0.6175(5) 0.4559(4) 0.7858(4) 0.077(3) Uani 1 1 d . . . . .
H72 H 0.617824 0.458089 0.825725 0.093 Uiso 1 1 calc R U . . .
C73 C 0.1362(5) 0.5531(5) 0.7315(4) 0.076(2) Uani 1 1 d . . . . .
C74 C 0.1640(5) 0.5166(4) 0.7671(4) 0.074(2) Uani 1 1 d . . . . .
C75 C 0.1547(5) 0.4555(5) 0.7439(4) 0.080(3) Uani 1 1 d . . . . .
H75 H 0.17493 0.431293 0.768802 0.097 Uiso 1 1 calc R U . . .
C76 C 0.1161(4) 0.4303(4) 0.6847(4) 0.074(2) Uani 1 1 d . . . . .
C77 C 0.0862(4) 0.4679(4) 0.6482(4) 0.068(2) Uani 1 1 d . . . . .
C78 C 0.0968(4) 0.5279(4) 0.6725(4) 0.073(2) Uani 1 1 d . . . . .
H78 H 0.076598 0.552604 0.648178 0.088 Uiso 1 1 calc R U . . .
C79 C 0.2847(5) 0.7386(5) 0.8839(4) 0.077(2) Uani 1 1 d . . . . .
C80 C 0.3125(6) 0.7007(5) 0.9159(4) 0.080(3) Uani 1 1 d . . . . .
C81 C 0.3734(5) 0.7287(5) 0.9653(4) 0.077(2) Uani 1 1 d . . . . .
H81 H 0.392877 0.703277 0.989077 0.092 Uiso 1 1 calc R U . . .
C82 C 0.4068(5) 0.7945(4) 0.9809(4) 0.072(2) Uani 1 1 d . . . . .
C83 C 0.3772(5) 0.8326(4) 0.9498(4) 0.076(2) Uani 1 1 d . . . . .
C84 C 0.3124(5) 0.8021(5) 0.8983(4) 0.084(3) Uani 1 1 d . . . . .
H84 H 0.289948 0.826455 0.875356 0.1 Uiso 1 1 calc R U . . .
Si1 Si 0.71759(16) 0.73936(12) 0.57570(13) 0.0916(9) Uani 1 1 d D . . . .
C85 C 0.7914(8) 0.7600(6) 0.5434(8) 0.145(4) Uani 0.731(5) 1 d D U P A 1
H85A H 0.815528 0.729149 0.550498 0.174 Uiso 0.731(5) 1 calc R U P A 1
H85B H 0.769156 0.754151 0.49975 0.174 Uiso 0.731(5) 1 calc R U P A 1
C86 C 0.8459(8) 0.8215(7) 0.5636(9) 0.175(4) Uani 0.731(5) 1 d D U P A 1
H86A H 0.857255 0.832193 0.607148 0.21 Uiso 0.731(5) 1 calc R U P A 1
H86B H 0.823925 0.851141 0.546068 0.21 Uiso 0.731(5) 1 calc R U P A 1
C87 C 0.9169(8) 0.8359(10) 0.5521(8) 0.203(5) Uani 0.731(5) 1 d D U P A 1
H87A H 0.93984 0.882233 0.561755 0.244 Uiso 0.731(5) 1 calc R U P A 1
H87B H 0.946466 0.82023 0.583018 0.244 Uiso 0.731(5) 1 calc R U P A 1
C88 C 0.9278(9) 0.8173(11) 0.4997(8) 0.221(5) Uani 0.731(5) 1 d D U P A 1
H88A H 0.884067 0.81791 0.469701 0.265 Uiso 0.731(5) 1 calc R U P A 1
H88B H 0.918595 0.772155 0.499882 0.265 Uiso 0.731(5) 1 calc R U P A 1
C89 C 0.9821(9) 0.8316(11) 0.4641(8) 0.251(6) Uani 0.731(5) 1 d D U P A 1
H89A H 0.978167 0.870337 0.450411 0.301 Uiso 0.731(5) 1 calc R U P A 1
H89B H 1.029079 0.845895 0.496358 0.301 Uiso 0.731(5) 1 calc R U P A 1
C90 C 0.9958(8) 0.8017(11) 0.4174(8) 0.269(7) Uani 0.731(5) 1 d D U P A 1
H90A H 0.967206 0.812666 0.381958 0.322 Uiso 0.731(5) 1 calc R U P A 1
H90B H 0.969331 0.756718 0.415229 0.322 Uiso 0.731(5) 1 calc R U P A 1
C91 C 1.0602(10) 0.8003(13) 0.4013(9) 0.279(8) Uani 0.731(5) 1 d D U P A 1
H91A H 1.103105 0.824267 0.436231 0.335 Uiso 0.731(5) 1 calc R U P A 1
H91B H 1.057403 0.756101 0.396596 0.335 Uiso 0.731(5) 1 calc R U P A 1
C92 C 1.0745(15) 0.8235(14) 0.3489(10) 0.299(12) Uani 0.731(5) 1 d D U P A 1
H92A H 1.029574 0.822316 0.320176 0.449 Uiso 0.731(5) 1 calc R U P A 1
H92B H 1.094434 0.796789 0.330426 0.449 Uiso 0.731(5) 1 calc R U P A 1
H92C H 1.108988 0.866785 0.361215 0.449 Uiso 0.731(5) 1 calc R U P A 1
C85' C 0.7944(11) 0.7556(12) 0.5469(11) 0.159(5) Uani 0.269(5) 1 d D U P A 2
H85C H 0.839176 0.773366 0.581593 0.191 Uiso 0.269(5) 1 calc R U P A 2
H85D H 0.793135 0.714842 0.528141 0.191 Uiso 0.269(5) 1 calc R U P A 2
C86' C 0.7997(12) 0.7967(13) 0.5052(9) 0.170(5) Uani 0.269(5) 1 d D U P A 2
H86C H 0.80892 0.839153 0.526496 0.204 Uiso 0.269(5) 1 calc R U P A 2
H86D H 0.751756 0.783068 0.474289 0.204 Uiso 0.269(5) 1 calc R U P A 2
C87' C 0.8542(10) 0.8040(16) 0.4730(7) 0.195(5) Uani 0.269(5) 1 d D U P A 2
H87C H 0.895212 0.842828 0.495486 0.235 Uiso 0.269(5) 1 calc R U P A 2
H87D H 0.871819 0.768928 0.479769 0.235 Uiso 0.269(5) 1 calc R U P A 2
C88' C 0.8437(17) 0.8067(14) 0.4133(7) 0.203(7) Uani 0.269(5) 1 d D U P A 2
H88C H 0.875916 0.850295 0.416694 0.244 Uiso 0.269(5) 1 calc R U P A 2
H88D H 0.794833 0.808525 0.400574 0.244 Uiso 0.269(5) 1 calc R U P A 2
C89' C 0.845(2) 0.7740(12) 0.3534(8) 0.206(9) Uani 0.269(5) 1 d D U P A 2
H89C H 0.882245 0.755442 0.3675 0.247 Uiso 0.269(5) 1 calc R U P A 2
H89D H 0.798906 0.737803 0.339758 0.247 Uiso 0.269(5) 1 calc R U P A 2
C90' C 0.853(2) 0.7888(10) 0.2994(8) 0.207(9) Uani 0.269(5) 1 d D U P A 2
H90C H 0.802913 0.774525 0.272344 0.248 Uiso 0.269(5) 1 calc R U P A 2
H90D H 0.872649 0.757673 0.286785 0.248 Uiso 0.269(5) 1 calc R U P A 2
C91' C 0.890(2) 0.8456(10) 0.2775(14) 0.209(11) Uani 0.269(5) 1 d D U P A 2
H91C H 0.941835 0.853204 0.29207 0.251 Uiso 0.269(5) 1 calc R U P A 2
H91D H 0.873693 0.833826 0.233605 0.251 Uiso 0.269(5) 1 calc R U P A 2
C92' C 0.882(2) 0.9064(11) 0.292(3) 0.214(14) Uani 0.269(5) 1 d D U P A 2
H92D H 0.83397 0.90419 0.267947 0.321 Uiso 0.269(5) 1 calc R U P A 2
H92E H 0.918363 0.939481 0.282138 0.321 Uiso 0.269(5) 1 calc R U P A 2
H92F H 0.888372 0.915903 0.333996 0.321 Uiso 0.269(5) 1 calc R U P A 2
Si2 Si 0.72281(16) 0.73959(14) 0.98212(13) 0.0965(9) Uani 1 1 d D . . . .
C93 C 0.8011(8) 0.764(3) 1.0506(6) 0.153(6) Uani 0.49(3) 1 d D U P B 1
H93A H 0.832613 0.74094 1.045342 0.183 Uiso 0.49(3) 1 calc R U P B 1
H93B H 0.828279 0.80917 1.054571 0.183 Uiso 0.49(3) 1 calc R U P B 1
C94 C 0.7875(14) 0.7545(18) 1.1095(5) 0.158(6) Uani 0.49(3) 1 d D U P B 1
H94A H 0.774576 0.709285 1.111004 0.189 Uiso 0.49(3) 1 calc R U P B 1
H94B H 0.74562 0.766057 1.109685 0.189 Uiso 0.49(3) 1 calc R U P B 1
C95 C 0.8537(17) 0.794(2) 1.1689(8) 0.175(9) Uani 0.49(3) 1 d D U P B 1
C93' C 0.7848(9) 0.756(3) 1.0588(6) 0.152(6) Uani 0.51(3) 1 d D U P B 2
H93C H 0.81434 0.729522 1.060074 0.183 Uiso 0.51(3) 1 calc R U P B 2
H93D H 0.817701 0.800366 1.067819 0.183 Uiso 0.51(3) 1 calc R U P B 2
C94' C 0.7525(14) 0.746(2) 1.1089(5) 0.160(6) Uani 0.51(3) 1 d D U P B 2
H94C H 0.724898 0.700609 1.103361 0.192 Uiso 0.51(3) 1 calc R U P B 2
H94D H 0.718159 0.768223 1.104984 0.192 Uiso 0.51(3) 1 calc R U P B 2
C95' C 0.8094(19) 0.769(2) 1.1755(7) 0.188(8) Uani 0.51(3) 1 d D U P B 2
Si3 Si 0.49313(17) 0.99254(12) 0.74028(11) 0.0870(9) Uani 1 1 d . . . . .
Si4 Si 0.19481(13) 0.61125(11) 0.42642(10) 0.0695(7) Uani 1 1 d . . . . .
C110 C 0.1240(5) 0.5869(4) 0.3518(4) 0.085(3) Uani 1 1 d . . . . .
H11A H 0.143355 0.57098 0.322946 0.102 Uiso 1 1 calc R U . . .
H11B H 0.082878 0.5513 0.353473 0.102 Uiso 1 1 calc R U . . .
C111 C 0.0957(6) 0.6355(5) 0.3276(5) 0.103(3) Uani 1 1 d . . . . .
H11C H 0.136501 0.673197 0.32882 0.123 Uiso 1 1 calc R U . . .
H11D H 0.070471 0.648147 0.353073 0.123 Uiso 1 1 calc R U . . .
C112 C 0.0431(6) 0.6106(6) 0.2624(5) 0.112(4) Uani 1 1 d . . . . .
H112 H 0.067121 0.595522 0.237093 0.134 Uiso 1 1 calc R U . . .
H113 H 0.000434 0.574735 0.26127 0.134 Uiso 1 1 calc R U . . .
C113 C 0.0203(9) 0.6610(9) 0.2390(7) 0.195(7) Uani 1 1 d . . . . .
H11E H 0.061942 0.700762 0.248611 0.234 Uiso 1 1 calc R U . . .
H11F H -0.015448 0.668233 0.25584 0.234 Uiso 1 1 calc R U . . .
C114 C -0.0188(14) 0.6326(12) 0.1599(10) 0.267(13) Uani 1 1 d . . . . .
H11G H -0.016453 0.59042 0.150961 0.32 Uiso 1 1 calc R U . . .
H11H H -0.070204 0.627531 0.147843 0.32 Uiso 1 1 calc R U . . .
C115 C 0.014(2) 0.6715(16) 0.1238(17) 0.35(2) Uani 1 1 d . . . . .
H11I H 0.057905 0.664839 0.121452 0.424 Uiso 1 1 calc R U . . .
H11J H 0.02489 0.716636 0.137841 0.424 Uiso 1 1 calc R U . . .
C116 C -0.0521(17) 0.6432(19) 0.0611(9) 0.35(2) Uani 1 1 d . . . . .
H11K H -0.080144 0.671217 0.055299 0.418 Uiso 1 1 calc R U . . .
H11L H -0.084356 0.601505 0.063043 0.418 Uiso 1 1 calc R U . . .
C117 C -0.025(3) 0.636(3) 0.004(3) 0.69(6) Uani 1 1 d . . . . .
H11M H -0.014979 0.675142 -0.011189 1.028 Uiso 1 1 calc R U . . .
H11N H -0.062035 0.601643 -0.027809 1.028 Uiso 1 1 calc R U . . .
H11O H 0.019368 0.626149 0.01595 1.028 Uiso 1 1 calc R U . . .
Si5 Si 0.42212(14) 0.36443(12) 0.67595(10) 0.0730(7) Uani 1 1 d D . . . .
C118 C 0.4134(11) 0.2805(5) 0.6724(13) 0.083(5) Uani 0.718(11) 1 d D U P C 1
H11P H 0.45251 0.274562 0.659634 0.099 Uiso 0.718(11) 1 calc R U P C 1
H11Q H 0.420358 0.271385 0.712934 0.099 Uiso 0.718(11) 1 calc R U P C 1
C119 C 0.3415(7) 0.2325(6) 0.6304(7) 0.097(4) Uani 0.718(11) 1 d D U P C 1
H11R H 0.333906 0.239793 0.58917 0.117 Uiso 0.718(11) 1 calc R U P C 1
H11S H 0.301395 0.236943 0.642679 0.117 Uiso 0.718(11) 1 calc R U P C 1
C120 C 0.3437(11) 0.1647(7) 0.6335(9) 0.133(7) Uani 0.718(11) 1 d D U P C 1
H11T H 0.389485 0.163175 0.630012 0.159 Uiso 0.718(11) 1 calc R U P C 1
H11U H 0.34052 0.153902 0.672061 0.159 Uiso 0.718(11) 1 calc R U P C 1
C121 C 0.2792(11) 0.1170(8) 0.5815(10) 0.158(7) Uani 0.718(11) 1 d D U P C 1
H12A H 0.281462 0.130924 0.543799 0.19 Uiso 0.718(11) 1 calc R U P C 1
H12B H 0.234255 0.118587 0.586704 0.19 Uiso 0.718(11) 1 calc R U P C 1
C122 C 0.2746(16) 0.0474(9) 0.5750(12) 0.192(8) Uani 0.718(11) 1 d D U P C 1
H12C H 0.260983 0.029633 0.608047 0.23 Uiso 0.718(11) 1 calc R U P C 1
H12D H 0.322489 0.045881 0.577941 0.23 Uiso 0.718(11) 1 calc R U P C 1
C123 C 0.2182(16) 0.0061(10) 0.5140(13) 0.245(11) Uani 0.718(11) 1 d D U P C 1
H12E H 0.230111 0.024286 0.480483 0.295 Uiso 0.718(11) 1 calc R U P C 1
H12F H 0.16944 0.004792 0.511594 0.295 Uiso 0.718(11) 1 calc R U P C 1
C124 C 0.2208(18) -0.0631(12) 0.5104(15) 0.273(13) Uani 0.718(11) 1 d D U P C 1
H12G H 0.267332 -0.063412 0.507689 0.327 Uiso 0.718(11) 1 calc R U P C 1
H12H H 0.212775 -0.080724 0.545186 0.327 Uiso 0.718(11) 1 calc R U P C 1
C125 C 0.158(2) -0.0996(16) 0.4522(18) 0.37(2) Uani 0.718(11) 1 d D U P C 1
H12I H 0.114119 -0.093505 0.453936 0.548 Uiso 0.718(11) 1 calc R U P C 1
H12J H 0.150748 -0.144418 0.447754 0.548 Uiso 0.718(11) 1 calc R U P C 1
H12K H 0.169796 -0.083868 0.418108 0.548 Uiso 0.718(11) 1 calc R U P C 1
C218 C 0.397(3) 0.2777(11) 0.670(4) 0.092(11) Uani 0.282(11) 1 d D U P C 2
H21P H 0.379006 0.25812 0.626861 0.111 Uiso 0.282(11) 1 calc R U P C 2
H21Q H 0.441655 0.269082 0.688097 0.111 Uiso 0.282(11) 1 calc R U P C 2
C219 C 0.341(2) 0.2451(13) 0.6981(18) 0.126(9) Uani 0.282(11) 1 d D U P C 2
H21R H 0.294187 0.248919 0.677942 0.151 Uiso 0.282(11) 1 calc R U P C 2
H21S H 0.356966 0.264028 0.740878 0.151 Uiso 0.282(11) 1 calc R U P C 2
C220 C 0.334(3) 0.1732(12) 0.6898(16) 0.151(11) Uani 0.282(11) 1 d D U P C 2
H21T H 0.381125 0.16978 0.709767 0.182 Uiso 0.282(11) 1 calc R U P C 2
H21U H 0.298834 0.149041 0.707366 0.182 Uiso 0.282(11) 1 calc R U P C 2
C221 C 0.308(4) 0.1468(19) 0.6208(19) 0.141(11) Uani 0.282(11) 1 d D U P C 2
H22A H 0.270962 0.162927 0.600587 0.17 Uiso 0.282(11) 1 calc R U P C 2
H22B H 0.349657 0.163886 0.606554 0.17 Uiso 0.282(11) 1 calc R U P C 2
C222 C 0.278(4) 0.0744(17) 0.601(2) 0.187(13) Uani 0.282(11) 1 d D U P C 2
H22C H 0.240388 0.057331 0.619206 0.224 Uiso 0.282(11) 1 calc R U P C 2
H22D H 0.317409 0.058903 0.619037 0.224 Uiso 0.282(11) 1 calc R U P C 2
C223 C 0.246(4) 0.045(3) 0.533(2) 0.199(12) Uani 0.282(11) 1 d D U P C 2
H22E H 0.272982 0.072258 0.510891 0.239 Uiso 0.282(11) 1 calc R U P C 2
H22F H 0.194938 0.04167 0.517227 0.239 Uiso 0.282(11) 1 calc R U P C 2
C224 C 0.252(4) -0.022(2) 0.526(2) 0.217(13) Uani 0.282(11) 1 d D U P C 2
H22G H 0.302817 -0.018848 0.540462 0.26 Uiso 0.282(11) 1 calc R U P C 2
H22H H 0.225047 -0.049369 0.54756 0.26 Uiso 0.282(11) 1 calc R U P C 2
C225 C 0.219(5) -0.049(3) 0.458(2) 0.22(2) Uani 0.282(11) 1 d D U P C 2
H22I H 0.17388 -0.084878 0.449729 0.335 Uiso 0.282(11) 1 calc R U P C 2
H22J H 0.252562 -0.063321 0.444229 0.335 Uiso 0.282(11) 1 calc R U P C 2
H22K H 0.208908 -0.01658 0.436693 0.335 Uiso 0.282(11) 1 calc R U P C 2
Si6 Si 0.19725(15) 0.62184(13) 0.83801(12) 0.0849(8) Uani 1 1 d D . . . .
C126 C 0.1291(9) 0.6103(10) 0.8762(8) 0.119(5) Uani 0.703(17) 1 d D U P D 1
H12L H 0.156224 0.620915 0.919335 0.143 Uiso 0.703(17) 1 calc R U P D 1
H12M H 0.107963 0.642967 0.867675 0.143 Uiso 0.703(17) 1 calc R U P D 1
C127 C 0.0732(9) 0.5560(9) 0.8672(8) 0.122(4) Uani 0.703(17) 1 d D U P D 1
H12N H 0.091615 0.526001 0.887908 0.147 Uiso 0.703(17) 1 calc R U P D 1
H12O H 0.052783 0.537602 0.824163 0.147 Uiso 0.703(17) 1 calc R U P D 1
C128 C 0.0048(10) 0.5635(10) 0.8915(9) 0.132(4) Uani 0.703(17) 1 d D U P D 1
H12P H 0.025986 0.591292 0.931274 0.158 Uiso 0.703(17) 1 calc R U P D 1
H12Q H -0.022769 0.583572 0.863868 0.158 Uiso 0.703(17) 1 calc R U P D 1
C129 C -0.0438(10) 0.5034(10) 0.8951(9) 0.130(4) Uani 0.703(17) 1 d D U P D 1
H12R H -0.01549 0.476665 0.908478 0.156 Uiso 0.703(17) 1 calc R U P D 1
H12S H -0.077963 0.482518 0.854647 0.156 Uiso 0.703(17) 1 calc R U P D 1
C130 C -0.0850(10) 0.5069(10) 0.9351(9) 0.126(4) Uani 0.703(17) 1 d D U P D 1
H12T H -0.111659 0.535112 0.922871 0.151 Uiso 0.703(17) 1 calc R U P D 1
H12U H -0.050955 0.52586 0.975947 0.151 Uiso 0.703(17) 1 calc R U P D 1
C131 C -0.1369(10) 0.4452(11) 0.9362(8) 0.131(4) Uani 0.703(17) 1 d D U P D 1
H13C H -0.169485 0.423503 0.895483 0.157 Uiso 0.703(17) 1 calc R U P D 1
H13D H -0.111253 0.41788 0.953691 0.157 Uiso 0.703(17) 1 calc R U P D 1
C132 C -0.1778(10) 0.4596(12) 0.9733(8) 0.139(5) Uani 0.703(17) 1 d D U P D 1
H13E H -0.147051 0.4751 1.015554 0.167 Uiso 0.703(17) 1 calc R U P D 1
H13F H -0.197989 0.491562 0.959361 0.167 Uiso 0.703(17) 1 calc R U P D 1
C133 C -0.2294(12) 0.4049(14) 0.9661(10) 0.173(7) Uani 0.703(17) 1 d D U P D 1
H13G H -0.233137 0.376328 0.931435 0.26 Uiso 0.703(17) 1 calc R U P D 1
H13H H -0.275183 0.41121 0.96 0.26 Uiso 0.703(17) 1 calc R U P D 1
H13I H -0.21814 0.386744 1.001697 0.26 Uiso 0.703(17) 1 calc R U P D 1
C226 C 0.1180(16) 0.617(2) 0.862(2) 0.125(5) Uani 0.297(17) 1 d D U P D 2
H22L H 0.136075 0.620103 0.905064 0.149 Uiso 0.297(17) 1 calc R U P D 2
H22M H 0.112285 0.658249 0.856498 0.149 Uiso 0.297(17) 1 calc R U P D 2
C227 C 0.0492(17) 0.576(2) 0.8447(14) 0.130(5) Uani 0.297(17) 1 d D U P D 2
H22N H 0.045383 0.53727 0.820031 0.156 Uiso 0.297(17) 1 calc R U P D 2
H22O H 0.016922 0.594442 0.819665 0.156 Uiso 0.297(17) 1 calc R U P D 2
C228 C 0.020(2) 0.556(2) 0.9041(17) 0.128(5) Uani 0.297(17) 1 d D U P D 2
H22P H 0.063007 0.56842 0.940091 0.154 Uiso 0.297(17) 1 calc R U P D 2
H22Q H -0.007949 0.582572 0.910417 0.154 Uiso 0.297(17) 1 calc R U P D 2
C229 C -0.023(2) 0.492(2) 0.901(2) 0.130(5) Uani 0.297(17) 1 d D U P D 2
H22R H 0.00843 0.471381 0.923177 0.156 Uiso 0.297(17) 1 calc R U P D 2
H22S H -0.042644 0.470061 0.858572 0.156 Uiso 0.297(17) 1 calc R U P D 2
C230 C -0.083(2) 0.484(2) 0.924(2) 0.130(5) Uani 0.297(17) 1 d D U P D 2
H22T H -0.117376 0.500612 0.898638 0.157 Uiso 0.297(17) 1 calc R U P D 2
H22U H -0.064267 0.509608 0.964503 0.157 Uiso 0.297(17) 1 calc R U P D 2
C231 C -0.124(2) 0.4178(19) 0.9262(19) 0.135(5) Uani 0.297(17) 1 d D U P D 2
C232 C -0.171(2) 0.424(2) 0.960(2) 0.139(5) Uani 0.297(17) 1 d D U P D 2
H23C H -0.142598 0.44952 1.000804 0.167 Uiso 0.297(17) 1 calc R U P D 2
H23D H -0.20472 0.443902 0.939701 0.167 Uiso 0.297(17) 1 calc R U P D 2
C233 C -0.205(3) 0.366(2) 0.962(2) 0.159(9) Uani 0.297(17) 1 d D U P D 2
H23E H -0.187898 0.338023 0.940785 0.239 Uiso 0.297(17) 1 calc R U P D 2
H23F H -0.256557 0.354581 0.942455 0.239 Uiso 0.297(17) 1 calc R U P D 2
H23G H -0.195228 0.360281 1.003241 0.239 Uiso 0.297(17) 1 calc R U P D 2
O1 O 0.6917(4) 0.6564(3) 0.5704(3) 0.0934(19) Uani 1 1 d . . . . .
O2 O 0.7577(3) 0.7482(3) 0.6526(3) 0.0921(19) Uani 1 1 d . . . . .
O3 O 0.6358(3) 0.7179(3) 0.5176(2) 0.0848(17) Uani 1 1 d . . . . .
O4 O 0.7084(4) 0.8125(3) 0.5952(3) 0.0918(19) Uani 1 1 d . . . . .
O5 O 0.6979(4) 0.6594(3) 0.9578(3) 0.103(2) Uani 1 1 d . . . . .
O6 O 0.7705(4) 0.7510(3) 0.9323(3) 0.108(2) Uani 1 1 d . . . . .
O7 O 0.6394(3) 0.7197(3) 0.9943(3) 0.0868(18) Uani 1 1 d . . . . .
O8 O 0.7144(4) 0.8124(3) 0.9695(3) 0.101(2) Uani 1 1 d . . . . .
O9 O 0.4262(3) 0.9613(3) 0.7733(2) 0.0865(18) Uani 1 1 d . . . . .
O11 O 0.4257(3) 0.9503(3) 0.6738(2) 0.0868(18) Uani 1 1 d . . . . .
O13 O 0.2149(4) 0.6911(3) 0.4497(3) 0.0818(17) Uani 1 1 d . . . . .
O14 O 0.2756(3) 0.6299(2) 0.4123(2) 0.0724(15) Uani 1 1 d . . . . .
O15 O 0.1511(3) 0.6034(3) 0.4790(2) 0.0749(15) Uani 1 1 d . . . . .
O16 O 0.2060(3) 0.5394(2) 0.4377(2) 0.0732(15) Uani 1 1 d . . . . .
O17 O 0.3634(3) 0.3753(3) 0.7132(2) 0.0758(16) Uani 1 1 d . . . . .
O18 O 0.3624(3) 0.3708(3) 0.6104(2) 0.0764(16) Uani 1 1 d . . . . .
O19 O 0.4872(3) 0.4026(3) 0.7441(2) 0.0774(16) Uani 1 1 d . . . . .
O20 O 0.4860(4) 0.3926(3) 0.6407(2) 0.0781(16) Uani 1 1 d . . . . .
O21 O 0.1548(3) 0.6135(3) 0.7624(2) 0.0788(16) Uani 1 1 d . . . . .
O22 O 0.2014(3) 0.5466(3) 0.8247(3) 0.0906(18) Uani 1 1 d . . . . .
O23 O 0.2245(3) 0.7031(3) 0.8367(3) 0.0845(17) Uani 1 1 d . . . . .
O24 O 0.2770(3) 0.6390(3) 0.8957(3) 0.0819(17) Uani 1 1 d . . . . .
O25 O 0.0432(5) 0.6997(5) 0.7274(5) 0.114(3) Uani 0.702(6) 1 d D U P E 1
S1 S -0.0293(2) 0.6663(2) 0.71515(19) 0.1036(15) Uani 0.702(6) 1 d D U P E 1
C134 C -0.0773(8) 0.6835(8) 0.6519(7) 0.102(4) Uani 0.702(6) 1 d D U P E 1
H13J H -0.094579 0.716514 0.662757 0.154 Uiso 0.702(6) 1 calc R U P E 1
H13K H -0.118332 0.64575 0.628821 0.154 Uiso 0.702(6) 1 calc R U P E 1
H13L H -0.046333 0.698146 0.627974 0.154 Uiso 0.702(6) 1 calc R U P E 1
C135 C -0.0476(9) 0.5864(6) 0.6841(8) 0.109(4) Uani 0.702(6) 1 d D U P E 1
H13M H -0.027861 0.585256 0.651569 0.163 Uiso 0.702(6) 1 calc R U P E 1
H13N H -0.099666 0.563638 0.668759 0.163 Uiso 0.702(6) 1 calc R U P E 1
H13O H -0.025336 0.566644 0.714945 0.163 Uiso 0.702(6) 1 calc R U P E 1
O25' O 0.0545(11) 0.6962(11) 0.6981(12) 0.108(4) Uani 0.298(6) 1 d D U P E 2
S1' S -0.0055(5) 0.6464(5) 0.6713(5) 0.110(3) Uani 0.298(6) 1 d D U P E 2
C234 C -0.0758(18) 0.6652(19) 0.6351(19) 0.121(8) Uani 0.298(6) 1 d D U P E 2
H23H H -0.08283 0.695293 0.662371 0.182 Uiso 0.298(6) 1 calc R U P E 2
H23I H -0.119162 0.627231 0.62015 0.182 Uiso 0.298(6) 1 calc R U P E 2
H23J H -0.066553 0.684161 0.601626 0.182 Uiso 0.298(6) 1 calc R U P E 2
C235 C -0.040(2) 0.5992(18) 0.7182(16) 0.117(7) Uani 0.298(6) 1 d D U P E 2
H23K H -0.001077 0.592261 0.747542 0.176 Uiso 0.298(6) 1 calc R U P E 2
H23L H -0.075525 0.558759 0.694226 0.176 Uiso 0.298(6) 1 calc R U P E 2
H23M H -0.06362 0.62055 0.738734 0.176 Uiso 0.298(6) 1 calc R U P E 2
Na1 Na 0.1629(2) 0.71636(18) 0.74257(18) 0.1054(12) Uani 1 1 d D . . . .
O26 O 0.2108(12) 0.8275(6) 0.7734(8) 0.160(4) Uani 0.526(7) 1 d D U P E 1
S2 S 0.2013(5) 0.8811(4) 0.7448(4) 0.162(3) Uani 0.526(7) 1 d D U P E 1
C136 C 0.2389(18) 0.8978(17) 0.6949(14) 0.171(7) Uani 0.526(7) 1 d D U P E 1
H13P H 0.285899 0.931529 0.713178 0.257 Uiso 0.526(7) 1 calc R U P E 1
H13Q H 0.208447 0.911682 0.663562 0.257 Uiso 0.526(7) 1 calc R U P E 1
H13R H 0.245156 0.860476 0.677529 0.257 Uiso 0.526(7) 1 calc R U P E 1
C137 C 0.1149(11) 0.8505(13) 0.6820(11) 0.175(8) Uani 0.526(7) 1 d D U P E 1
H13S H 0.121477 0.829821 0.64746 0.263 Uiso 0.526(7) 1 calc R U P E 1
H13T H 0.099233 0.885353 0.671513 0.263 Uiso 0.526(7) 1 calc R U P E 1
H13U H 0.078415 0.820074 0.693781 0.263 Uiso 0.526(7) 1 calc R U P E 1
O26' O 0.2026(13) 0.8230(7) 0.7414(11) 0.168(4) Uani 0.474(7) 1 d D U P E 2
S2' S 0.2699(5) 0.8699(4) 0.7425(5) 0.170(3) Uani 0.474(7) 1 d D U P E 2
C236 C 0.271(2) 0.9055(18) 0.6878(13) 0.180(8) Uani 0.474(7) 1 d D U P E 2
H23A H 0.26479 0.876201 0.652749 0.27 Uiso 0.474(7) 1 calc R U P E 2
H23B H 0.31644 0.9407 0.698166 0.27 Uiso 0.474(7) 1 calc R U P E 2
H23N H 0.231089 0.921492 0.678969 0.27 Uiso 0.474(7) 1 calc R U P E 2
C237 C 0.2931(18) 0.9442(10) 0.7902(13) 0.200(8) Uani 0.474(7) 1 d D U P E 2
H23O H 0.250696 0.956172 0.782974 0.3 Uiso 0.474(7) 1 calc R U P E 2
H23P H 0.331179 0.976394 0.78158 0.3 Uiso 0.474(7) 1 calc R U P E 2
H239 H 0.31011 0.940298 0.831845 0.3 Uiso 0.474(7) 1 calc R U P E 2
O27 O 0.1795(9) 0.7230(7) 0.6576(6) 0.184(4) Uani 0.772(6) 1 d D U P E 1
C138 C 0.2315(12) 0.7532(10) 0.5837(9) 0.219(7) Uani 0.772(6) 1 d D U P E 1
H13V H 0.228691 0.792842 0.599745 0.328 Uiso 0.772(6) 1 calc R U P E 1
H13W H 0.21844 0.747819 0.540316 0.328 Uiso 0.772(6) 1 calc R U P E 1
H13X H 0.280649 0.754009 0.600684 0.328 Uiso 0.772(6) 1 calc R U P E 1
S3 S 0.1733(4) 0.6918(3) 0.6018(3) 0.180(2) Uani 0.772(6) 1 d D U P E 1
C139 C 0.0923(9) 0.7001(9) 0.5716(9) 0.158(5) Uani 0.772(6) 1 d D U P E 1
H13Y H 0.058669 0.678085 0.590951 0.237 Uiso 0.772(6) 1 calc R U P E 1
H13Z H 0.073005 0.682249 0.528864 0.237 Uiso 0.772(6) 1 calc R U P E 1
H130 H 0.098903 0.744834 0.577564 0.237 Uiso 0.772(6) 1 calc R U P E 1
O27' O 0.122(3) 0.6930(17) 0.6300(19) 0.179(5) Uani 0.228(6) 1 d D U P E 2
C238 C 0.110(3) 0.712(3) 0.5321(13) 0.156(7) Uani 0.228(6) 1 d D U P E 2
H23Q H 0.148265 0.705307 0.518739 0.234 Uiso 0.228(6) 1 calc R U P E 2
H23R H 0.090215 0.738812 0.50868 0.234 Uiso 0.228(6) 1 calc R U P E 2
H23S H 0.072256 0.671215 0.526778 0.234 Uiso 0.228(6) 1 calc R U P E 2
S3' S 0.1457(13) 0.7473(11) 0.6063(9) 0.182(4) Uani 0.228(6) 1 d D U P E 2
C239 C 0.072(2) 0.766(3) 0.608(2) 0.167(7) Uani 0.228(6) 1 d D U P E 2
H23T H 0.0351 0.751009 0.568748 0.251 Uiso 0.228(6) 1 calc R U P E 2
H23U H 0.086285 0.811118 0.620018 0.251 Uiso 0.228(6) 1 calc R U P E 2
H23V H 0.052408 0.744779 0.637137 0.251 Uiso 0.228(6) 1 calc R U P E 2
Na2 Na 0.5967(3) 0.6118(2) 0.9922(2) 0.1423(17) Uani 1 1 d D . . . .
O30 O 0.5344(13) 0.5475(11) 0.9144(9) 0.184(8) Uani 0.476(11) 1 d D U P F 1
C144 C 0.4492(18) 0.509(2) 0.7993(13) 0.178(13) Uani 0.476(11) 1 d D U P F 1
H14C H 0.452334 0.467971 0.805076 0.267 Uiso 0.476(11) 1 calc R U P F 1
H14D H 0.451062 0.515375 0.759694 0.267 Uiso 0.476(11) 1 calc R U P F 1
H14E H 0.403867 0.510347 0.80272 0.267 Uiso 0.476(11) 1 calc R U P F 1
S6 S 0.5179(9) 0.5656(7) 0.8510(7) 0.240(7) Uani 0.476(11) 1 d D U P F 1
C145 C 0.444(2) 0.5975(19) 0.832(2) 0.253(15) Uani 0.476(11) 1 d D U P F 1
H14F H 0.39724 0.563084 0.822094 0.379 Uiso 0.476(11) 1 calc R U P F 1
H14G H 0.44451 0.617301 0.796894 0.379 Uiso 0.476(11) 1 calc R U P F 1
H14H H 0.449902 0.628659 0.865329 0.379 Uiso 0.476(11) 1 calc R U P F 1
O30' O 0.5235(16) 0.5941(15) 0.9082(12) 0.275(12) Uani 0.524(11) 1 d D U P F 2
C244 C 0.4173(19) 0.5063(17) 0.8074(14) 0.182(13) Uani 0.524(11) 1 d D U P F 2
H24A H 0.427406 0.534465 0.779798 0.273 Uiso 0.524(11) 1 calc R U P F 2
H24B H 0.365229 0.484635 0.79632 0.273 Uiso 0.524(11) 1 calc R U P F 2
H24C H 0.440295 0.475278 0.805329 0.273 Uiso 0.524(11) 1 calc R U P F 2
S6' S 0.4486(7) 0.5470(6) 0.8748(5) 0.211(5) Uani 0.524(11) 1 d D U P F 2
C245 C 0.369(2) 0.569(2) 0.843(2) 0.30(2) Uani 0.524(11) 1 d D U P F 2
H24D H 0.361433 0.59335 0.874727 0.449 Uiso 0.524(11) 1 calc R U P F 2
H24E H 0.326196 0.530689 0.824661 0.449 Uiso 0.524(11) 1 calc R U P F 2
H24F H 0.37665 0.594117 0.812808 0.449 Uiso 0.524(11) 1 calc R U P F 2
O28 O 0.5146(6) 0.6199(5) 1.0398(4) 0.167(4) Uani 1 1 d . . . . .
C140 C 0.5981(8) 0.6558(11) 1.1530(8) 0.258(11) Uani 1 1 d D . . . .
H15C H 0.595446 0.661042 1.193344 0.386 Uiso 1 1 calc R U . . .
H15D H 0.616899 0.697172 1.143223 0.386 Uiso 1 1 calc R U . . .
H15E H 0.630067 0.632741 1.151048 0.386 Uiso 1 1 calc R U . . .
S4 S 0.5147(4) 0.6149(3) 1.1037(2) 0.202(2) Uani 1 1 d D . . . .
C141 C 0.4767(9) 0.6626(8) 1.1290(10) 0.248(10) Uani 1 1 d D . . . .
H131 H 0.510213 0.706197 1.13923 0.372 Uiso 1 1 calc R U . . .
H132 H 0.465659 0.650122 1.164345 0.372 Uiso 1 1 calc R U . . .
H133 H 0.432291 0.658899 1.097902 0.372 Uiso 1 1 calc R U . . .
O29 O 0.6633(8) 0.5823(7) 1.0729(6) 0.229(4) Uani 1 1 d . U . . .
C142 C 0.7740(8) 0.5542(8) 1.0807(7) 0.186(7) Uani 1 1 d D . . . .
H17D H 0.807765 0.544038 1.112602 0.279 Uiso 1 1 calc R U . . .
H17E H 0.792564 0.5994 1.08101 0.279 Uiso 1 1 calc R U . . .
H17F H 0.768287 0.530724 1.04225 0.279 Uiso 1 1 calc R U . . .
S5 S 0.6961(4) 0.5352(3) 1.0910(3) 0.216(2) Uani 1 1 d D U . . .
C143 C 0.6637(7) 0.4837(7) 1.0302(5) 0.154(5) Uani 1 1 d D U . . .
H17A H 0.681785 0.449353 1.036548 0.231 Uiso 1 1 calc R U . . .
H17B H 0.611124 0.467067 1.018175 0.231 Uiso 1 1 calc R U . . .
H17C H 0.678444 0.503444 0.998879 0.231 Uiso 1 1 calc R U . . .
O31 O 0.7276(12) 0.2726(10) 0.8132(8) 0.253(6) Uani 0.689(7) 1 d D U P G 1
C147 C 0.7654(16) 0.3512(13) 0.7535(17) 0.187(6) Uani 0.689(7) 1 d D U P G 1
H14I H 0.807138 0.386887 0.779345 0.281 Uiso 0.689(7) 1 calc R U P G 1
H14J H 0.740648 0.364803 0.718593 0.281 Uiso 0.689(7) 1 calc R U P G 1
H14K H 0.781244 0.317948 0.740571 0.281 Uiso 0.689(7) 1 calc R U P G 1
S7 S 0.6997(5) 0.3190(4) 0.7972(3) 0.205(3) Uani 0.689(7) 1 d D U P G 1
C146 C 0.5969(12) 0.2695(14) 0.7790(13) 0.236(7) Uani 0.689(7) 1 d D U P G 1
H14L H 0.574254 0.254292 0.735892 0.354 Uiso 0.689(7) 1 calc R U P G 1
H14M H 0.573547 0.296015 0.792821 0.354 Uiso 0.689(7) 1 calc R U P G 1
H14N H 0.591936 0.233622 0.799106 0.354 Uiso 0.689(7) 1 calc R U P G 1
O31' O 0.661(2) 0.2539(16) 0.7459(16) 0.229(7) Uani 0.311(7) 1 d D U P G 2
C247 C 0.744(3) 0.353(3) 0.751(4) 0.187(8) Uani 0.311(7) 1 d D U P G 2
H24G H 0.767736 0.323293 0.747079 0.28 Uiso 0.311(7) 1 calc R U P G 2
H24H H 0.769969 0.382263 0.789764 0.28 Uiso 0.311(7) 1 calc R U P G 2
H24I H 0.74369 0.377164 0.719163 0.28 Uiso 0.311(7) 1 calc R U P G 2
S7' S 0.6432(12) 0.3070(10) 0.7470(7) 0.222(5) Uani 0.311(7) 1 d D U P G 2
C246 C 0.599(3) 0.298(3) 0.810(2) 0.224(9) Uani 0.311(7) 1 d D U P G 2
H24J H 0.596867 0.258705 0.823444 0.336 Uiso 0.311(7) 1 calc R U P G 2
H24K H 0.549712 0.298476 0.794483 0.336 Uiso 0.311(7) 1 calc R U P G 2
H24L H 0.62715 0.333519 0.843836 0.336 Uiso 0.311(7) 1 calc R U P G 2
Na3 Na 0.4105(2) 0.38629(17) 0.53349(16) 0.0989(12) Uani 1 1 d D . . . .
O33 O 0.3730(18) 0.4723(10) 0.5371(12) 0.240(10) Uani 0.491(16) 1 d D U P H 1
O33' O 0.4382(18) 0.4801(9) 0.5016(11) 0.231(10) Uani 0.509(16) 1 d D U P H 2
O32 O 0.2103(12) 0.9117(10) 0.2745(9) 0.241(8) Uani 0.810(10) 1 d D U P I 1
C148 C 0.2041(10) 0.8135(10) 0.3104(11) 0.203(9) Uani 0.810(10) 1 d D U P I 1
H14O H 0.165653 0.812393 0.326753 0.304 Uiso 0.810(10) 1 calc R U P I 1
H14P H 0.233005 0.791085 0.332194 0.304 Uiso 0.810(10) 1 calc R U P I 1
H14Q H 0.183083 0.793388 0.268269 0.304 Uiso 0.810(10) 1 calc R U P I 1
S8 S 0.2575(4) 0.8898(3) 0.3176(3) 0.195(3) Uani 0.810(10) 1 d D U P I 1
C149 C 0.3143(10) 0.8703(11) 0.3001(11) 0.147(7) Uani 0.810(10) 1 d D U P I 1
H14R H 0.291208 0.83945 0.262706 0.221 Uiso 0.810(10) 1 calc R U P I 1
H14S H 0.337825 0.851776 0.331493 0.221 Uiso 0.810(10) 1 calc R U P I 1
H14T H 0.350284 0.907411 0.295007 0.221 Uiso 0.810(10) 1 calc R U P I 1
O32' O 0.259(3) 0.942(2) 0.261(3) 0.163(14) Uani 0.190(10) 1 d D U P I 2
C248 C 0.207(3) 0.828(2) 0.261(3) 0.14(2) Uani 0.190(10) 1 d D U P I 2
H24M H 0.198914 0.845774 0.295567 0.215 Uiso 0.190(10) 1 calc R U P I 2
H24N H 0.224209 0.793477 0.269408 0.215 Uiso 0.190(10) 1 calc R U P I 2
H24O H 0.1615 0.811589 0.227118 0.215 Uiso 0.190(10) 1 calc R U P I 2
S8' S 0.2692(16) 0.8847(17) 0.2421(13) 0.219(13) Uani 0.190(10) 1 d D U P I 2
C249 C 0.328(3) 0.871(3) 0.290(3) 0.089(16) Uani 0.190(10) 1 d D U P I 2
H24P H 0.360778 0.910679 0.318154 0.133 Uiso 0.190(10) 1 calc R U P I 2
H24Q H 0.355556 0.853598 0.271309 0.133 Uiso 0.190(10) 1 calc R U P I 2
H24R H 0.305572 0.841444 0.312247 0.133 Uiso 0.190(10) 1 calc R U P I 2
O34 O 0.5082(7) 0.4435(7) 0.5206(6) 0.217(5) Uani 1 1 d . . . . .
C102 C 0.5004(7) 1.0764(5) 0.7394(5) 0.124(4) Uani 1 1 d . . . . .
Na5 Na 0.4528(5) 0.6768(4) 0.6892(5) 0.242(4) Uani 1 1 d . . . . .
O35 O 0.4732(11) 0.7723(8) 0.7418(7) 0.185(4) Uani 0.540(5) 1 d D U P J 1
C252 C 0.4727(18) 0.7843(18) 0.8521(6) 0.164(6) Uani 0.540(5) 1 d D U P J 1
H25A H 0.424155 0.755989 0.84758 0.246 Uiso 0.540(5) 1 calc R U P J 1
H25B H 0.489015 0.818697 0.886189 0.246 Uiso 0.540(5) 1 calc R U P J 1
H25C H 0.505461 0.76096 0.858736 0.246 Uiso 0.540(5) 1 calc R U P J 1
S9 S 0.4717(5) 0.8156(4) 0.7863(4) 0.184(3) Uani 0.540(5) 1 d D U P J 1
C253 C 0.3763(7) 0.7983(15) 0.7639(13) 0.199(6) Uani 0.540(5) 1 d D U P J 1
H25D H 0.353211 0.771855 0.723991 0.298 Uiso 0.540(5) 1 calc R U P J 1
H25E H 0.366779 0.837524 0.763412 0.298 Uiso 0.540(5) 1 calc R U P J 1
H25F H 0.356877 0.775939 0.792048 0.298 Uiso 0.540(5) 1 calc R U P J 1
O36 O 0.4556(15) 0.6941(9) 0.6037(7) 0.298(6) Uani 0.540(5) 1 d D U P J 1
C258 C 0.5547(10) 0.7919(15) 0.6506(9) 0.307(9) Uani 0.540(5) 1 d D U P J 1
H25G H 0.59226 0.828665 0.646829 0.461 Uiso 0.540(5) 1 calc R U P J 1
H25H H 0.574334 0.758936 0.660006 0.461 Uiso 0.540(5) 1 calc R U P J 1
H25I H 0.537877 0.803891 0.682597 0.461 Uiso 0.540(5) 1 calc R U P J 1
S10 S 0.4802(7) 0.7629(7) 0.5811(4) 0.289(5) Uani 0.540(5) 1 d D U P J 1
C259 C 0.4143(11) 0.7810(14) 0.6134(11) 0.294(7) Uani 0.540(5) 1 d D U P J 1
H25J H 0.365188 0.755881 0.587638 0.441 Uiso 0.540(5) 1 calc R U P J 1
H25K H 0.421571 0.825783 0.616091 0.441 Uiso 0.540(5) 1 calc R U P J 1
H25L H 0.421923 0.770877 0.653181 0.441 Uiso 0.540(5) 1 calc R U P J 1
O35' O 0.4289(12) 0.7441(11) 0.7373(7) 0.206(4) Uani 0.460(5) 1 d D U P J 2
C250 C 0.4667(18) 0.792(2) 0.8511(7) 0.171(7) Uani 0.460(5) 1 d D U P J 2
H25Y H 0.479975 0.766779 0.880568 0.256 Uiso 0.460(5) 1 calc R U P J 2
H25Z H 0.446795 0.820275 0.866961 0.256 Uiso 0.460(5) 1 calc R U P J 2
H250 H 0.50943 0.816357 0.842238 0.256 Uiso 0.460(5) 1 calc R U P J 2
S9' S 0.4012(7) 0.7408(5) 0.7847(5) 0.222(4) Uani 0.460(5) 1 d D U P J 2
C251 C 0.3555(13) 0.7956(11) 0.7705(14) 0.215(7) Uani 0.460(5) 1 d D U P J 2
H251 H 0.366 0.815524 0.737845 0.323 Uiso 0.460(5) 1 calc R U P J 2
H252 H 0.372078 0.827845 0.806391 0.323 Uiso 0.460(5) 1 calc R U P J 2
H253 H 0.303618 0.773244 0.75952 0.323 Uiso 0.460(5) 1 calc R U P J 2
O36' O 0.4113(15) 0.6672(10) 0.5987(8) 0.303(7) Uani 0.460(5) 1 d D U P J 2
C260 C 0.3753(14) 0.7532(15) 0.6253(10) 0.298(7) Uani 0.460(5) 1 d D U P J 2
H26G H 0.402125 0.744584 0.662586 0.448 Uiso 0.460(5) 1 calc R U P J 2
H26H H 0.323773 0.730443 0.616276 0.448 Uiso 0.460(5) 1 calc R U P J 2
H26I H 0.384817 0.798397 0.629506 0.448 Uiso 0.460(5) 1 calc R U P J 2
S10' S 0.4034(8) 0.7276(8) 0.5654(5) 0.294(5) Uani 0.460(5) 1 d D U P J 2
C261 C 0.5025(9) 0.7681(19) 0.6074(16) 0.296(6) Uani 0.460(5) 1 d D U P J 2
H26J H 0.519236 0.741838 0.634006 0.444 Uiso 0.460(5) 1 calc R U P J 2
H26K H 0.510876 0.808708 0.630849 0.444 Uiso 0.460(5) 1 calc R U P J 2
H26L H 0.528957 0.774817 0.579084 0.444 Uiso 0.460(5) 1 calc R U P J 2
O38 O 0.3767(12) 0.5973(12) 0.7103(12) 0.475(10) Uani 1 1 d D . . . .
C264 C 0.2760(7) 0.5415(7) 0.6355(8) 0.210(9) Uani 1 1 d D . . . .
H26M H 0.274061 0.569173 0.606448 0.315 Uiso 1 1 calc R U . . .
H26N H 0.229069 0.507791 0.625158 0.315 Uiso 1 1 calc R U . . .
H26O H 0.312581 0.52326 0.634995 0.315 Uiso 1 1 calc R U . . .
S12 S 0.2969(7) 0.5827(7) 0.7029(6) 0.475(10) Uani 1 1 d D . . . .
C265 C 0.319(2) 0.6578(9) 0.7026(17) 0.49(3) Uani 1 1 d D . . . .
O37 O 0.4893(12) 0.6035(11) 0.7137(9) 0.167(5) Uani 0.44 1 d D U P J 1
S11 S 0.5327(6) 0.5674(5) 0.7064(5) 0.175(3) Uani 0.44 1 d D U P J 1
C254 C 0.618(2) 0.610(2) 0.747(2) 0.149(6) Uani 0.44 1 d D U P J 1
H25M H 0.634249 0.647506 0.730058 0.224 Uiso 0.44 1 calc R U P J 1
H25N H 0.647824 0.584998 0.745924 0.224 Uiso 0.44 1 calc R U P J 1
H25O H 0.62076 0.622948 0.787872 0.224 Uiso 0.44 1 calc R U P J 1
C255 C 0.5380(18) 0.5646(16) 0.6328(13) 0.165(7) Uani 0.44 1 d D U P J 1
H25P H 0.501709 0.525544 0.606858 0.247 Uiso 0.44 1 calc R U P J 1
H25Q H 0.585883 0.565985 0.633929 0.247 Uiso 0.44 1 calc R U P J 1
H25R H 0.529163 0.600618 0.617444 0.247 Uiso 0.44 1 calc R U P J 1
O37' O 0.569(2) 0.690(2) 0.7240(18) 0.178(5) Uani 0.23 1 d D U P J 2
S11' S 0.6057(11) 0.6615(11) 0.6947(9) 0.181(4) Uani 0.23 1 d D U P J 2
C256 C 0.555(3) 0.627(3) 0.626(2) 0.179(9) Uani 0.23 1 d D U P J 2
H25S H 0.504602 0.616792 0.622036 0.269 Uiso 0.23 1 calc R U P J 2
H25T H 0.563797 0.588533 0.615435 0.269 Uiso 0.23 1 calc R U P J 2
H25U H 0.567522 0.655573 0.599011 0.269 Uiso 0.23 1 calc R U P J 2
C257 C 0.619(5) 0.602(3) 0.734(3) 0.169(6) Uani 0.23 1 d D U P J 2
H25V H 0.659401 0.620831 0.771577 0.254 Uiso 0.23 1 calc R U P J 2
H25W H 0.629697 0.571811 0.71003 0.254 Uiso 0.23 1 calc R U P J 2
H25X H 0.575456 0.579887 0.743308 0.254 Uiso 0.23 1 calc R U P J 2
O37" O 0.6005(17) 0.7090(14) 0.7331(14) 0.179(5) Uani 0.33 1 d D U P J 3
S11" S 0.6305(8) 0.6759(7) 0.7761(6) 0.176(4) Uani 0.33 1 d D U P J 3
C301 C 0.634(3) 0.613(3) 0.739(3) 0.174(6) Uani 0.33 1 d D U P J 3
H30C H 0.603689 0.575342 0.748004 0.261 Uiso 0.33 1 calc R U P J 3
H30D H 0.684027 0.6148 0.7516 0.261 Uiso 0.33 1 calc R U P J 3
H30E H 0.61752 0.612841 0.696542 0.261 Uiso 0.33 1 calc R U P J 3
C302 C 0.554(2) 0.639(2) 0.799(2) 0.195(9) Uani 0.33 1 d D U P J 3
H30F H 0.510321 0.640739 0.770565 0.292 Uiso 0.33 1 calc R U P J 3
H30G H 0.561266 0.661562 0.838654 0.292 Uiso 0.33 1 calc R U P J 3
H30H H 0.548361 0.595248 0.800771 0.292 Uiso 0.33 1 calc R U P J 3
O10 O 0.5579(3) 0.9895(3) 0.8055(3) 0.0917(19) Uani 1 1 d D . . . .
O12 O 0.5578(3) 0.9865(3) 0.7074(3) 0.0856(17) Uani 1 1 d D . . . .
Na4 Na 0.6597(11) 0.9702(14) 0.7854(9) 0.339(11) Uani 0.573(18) 1 d D U P K 1
O39 O 0.707(2) 0.9233(17) 0.7531(16) 0.383(17) Uani 0.573(18) 1 d D U P K 1
O40 O 0.683(2) 0.9069(19) 0.8275(16) 0.365(15) Uani 0.573(18) 1 d D U P K 1
O41 O 0.7454(19) 1.0547(16) 0.8631(13) 0.330(15) Uani 0.573(18) 1 d D U P K 1
Na4' Na 0.6743(9) 1.0083(12) 0.7928(8) 0.232(8) Uani 0.427(18) 1 d D U P K 2
O39' O 0.7555(19) 0.9968(19) 0.7769(16) 0.271(10) Uani 0.427(18) 1 d D U P K 2
O40' O 0.728(2) 0.970(2) 0.8491(18) 0.328(15) Uani 0.427(18) 1 d D U P K 2
O41' O 0.723(2) 1.1046(19) 0.8661(18) 0.35(2) Uani 0.427(18) 1 d D U P K 2
Na6 Na 0.3640(5) 0.5720(5) 0.4919(4) 0.267(4) Uani 1 1 d . . . . .

loop_
_atom_site_aniso_label
_atom_site_aniso_U_11
_atom_site_aniso_U_22
_atom_site_aniso_U_33
_atom_site_aniso_U_23
_atom_site_aniso_U_13
_atom_site_aniso_U_12
C1 0.093(7) 0.100(9) 0.114(9) 0.007(8) 0.050(7) 0.047(7)
C2 0.102(8) 0.069(7) 0.109(9) -0.013(7) 0.039(7) 0.038(6)
C3 0.098(7) 0.088(8) 0.085(8) -0.008(6) 0.024(6) 0.033(6)
C4 0.081(6) 0.076(7) 0.100(8) 0.005(6) 0.029(6) 0.040(5)
C5 0.085(7) 0.075(7) 0.105(8) 0.008(6) 0.045(6) 0.042(6)
C6 0.098(7) 0.072(7) 0.117(9) 0.029(6) 0.063(7) 0.054(5)
C7 0.108(7) 0.051(6) 0.069(6) 0.004(5) 0.049(6) 0.024(5)
C8 0.123(8) 0.052(6) 0.075(6) 0.018(5) 0.050(6) 0.035(6)
C9 0.100(7) 0.062(6) 0.079(6) 0.017(5) 0.040(6) 0.020(5)
C10 0.118(8) 0.060(6) 0.079(6) 0.021(5) 0.062(6) 0.033(5)
C11 0.115(7) 0.050(5) 0.060(6) 0.011(5) 0.047(6) 0.024(5)
C12 0.107(7) 0.049(5) 0.064(6) 0.011(4) 0.043(6) 0.024(5)
C13 0.068(6) 0.086(7) 0.118(8) 0.003(6) 0.036(6) 0.036(5)
C14 0.090(7) 0.094(7) 0.096(7) -0.004(6) 0.032(6) 0.054(6)
C15 0.093(7) 0.086(7) 0.111(8) 0.030(6) 0.041(6) 0.060(6)
C16 0.104(8) 0.120(10) 0.079(7) 0.010(6) 0.027(6) 0.074(7)
C17 0.091(7) 0.084(8) 0.110(8) 0.024(7) 0.028(7) 0.043(6)
C18 0.073(6) 0.090(8) 0.118(8) 0.007(6) 0.038(6) 0.041(5)
C19 0.063(6) 0.096(8) 0.103(7) 0.023(6) 0.027(5) 0.043(6)
C20 0.092(7) 0.123(9) 0.072(6) 0.012(6) 0.014(5) 0.086(7)
C21 0.104(7) 0.099(8) 0.098(7) 0.035(6) 0.022(6) 0.065(6)
C22 0.096(7) 0.097(8) 0.067(6) 0.019(5) 0.034(5) 0.055(6)
C23 0.100(7) 0.075(7) 0.082(6) 0.006(5) 0.041(6) 0.037(6)
C24 0.100(7) 0.071(6) 0.099(7) 0.010(5) 0.053(6) 0.039(5)
C25 0.102(7) 0.070(6) 0.060(5) -0.002(5) 0.021(5) 0.039(6)
C26 0.104(7) 0.084(7) 0.049(5) 0.009(5) 0.026(5) 0.055(6)
C27 0.123(8) 0.089(7) 0.055(5) 0.011(5) 0.031(5) 0.048(6)
C28 0.114(7) 0.089(7) 0.066(6) 0.002(5) 0.032(5) 0.048(6)
C29 0.130(8) 0.073(6) 0.058(5) 0.012(4) 0.041(6) 0.047(6)
C30 0.096(6) 0.072(6) 0.060(5) 0.001(4) 0.021(5) 0.047(5)
C31 0.115(9) 0.071(6) 0.067(7) 0.003(5) 0.037(7) 0.050(6)
C32 0.104(9) 0.074(6) 0.059(7) -0.008(5) 0.022(6) 0.038(6)
C33 0.107(7) 0.075(6) 0.084(7) 0.006(5) 0.043(7) 0.039(5)
C34 0.119(9) 0.062(6) 0.060(6) -0.005(4) 0.027(6) 0.045(5)
C35 0.110(8) 0.078(6) 0.068(6) 0.008(5) 0.047(6) 0.055(6)
C36 0.112(7) 0.097(7) 0.053(6) 0.007(5) 0.031(6) 0.059(6)
C37 0.091(8) 0.062(6) 0.107(10) 0.030(6) 0.039(7) 0.037(5)
C38 0.170(12) 0.046(5) 0.064(6) 0.019(4) 0.063(7) 0.044(6)
C39 0.134(8) 0.043(5) 0.079(7) 0.019(5) 0.044(6) 0.033(5)
C40 0.119(8) 0.036(5) 0.069(6) 0.017(4) 0.041(6) 0.026(5)
C41 0.130(9) 0.048(5) 0.072(7) 0.035(4) 0.042(7) 0.043(6)
C42 0.131(8) 0.061(6) 0.063(6) 0.025(5) 0.032(6) 0.046(5)
C43 0.139(8) 0.052(5) 0.072(6) 0.022(4) 0.044(6) 0.039(5)
C44 0.144(8) 0.057(5) 0.064(6) 0.031(4) 0.052(6) 0.050(5)
C45 0.167(10) 0.051(5) 0.061(6) 0.015(4) 0.054(7) 0.040(6)
C46 0.104(7) 0.067(6) 0.056(5) 0.013(4) 0.022(5) 0.055(6)
C47 0.079(6) 0.060(6) 0.048(5) 0.024(4) 0.018(4) 0.019(5)
C48 0.131(8) 0.046(5) 0.058(5) 0.010(4) 0.023(5) 0.042(5)
C49 0.112(7) 0.077(7) 0.045(5) 0.029(4) 0.025(5) 0.021(6)
C50 0.123(8) 0.054(5) 0.047(5) 0.015(4) 0.034(5) 0.055(5)
C51 0.097(7) 0.057(6) 0.073(6) 0.022(4) 0.037(5) 0.037(5)
C52 0.068(6) 0.068(6) 0.077(6) 0.020(5) 0.011(5) 0.035(5)
C53 0.073(5) 0.067(6) 0.060(5) 0.022(4) 0.021(4) 0.036(5)
C54 0.077(6) 0.060(5) 0.061(5) 0.013(4) 0.022(5) 0.026(4)
C55 0.071(6) 0.052(5) 0.076(6) 0.007(4) 0.015(5) 0.021(4)
C56 0.058(5) 0.078(6) 0.060(5) 0.008(5) 0.013(4) 0.022(5)
C57 0.073(6) 0.071(6) 0.072(6) 0.017(5) 0.016(5) 0.037(5)
C58 0.090(7) 0.077(6) 0.072(6) 0.016(5) 0.021(5) 0.028(5)
C59 0.068(6) 0.090(7) 0.084(6) 0.024(5) 0.020(5) 0.032(5)
C60 0.071(6) 0.079(6) 0.081(6) 0.015(5) 0.025(5) 0.024(5)
C61 0.095(7) 0.060(5) 0.071(6) 0.014(4) 0.028(6) 0.036(5)
C62 0.086(7) 0.065(6) 0.063(6) 0.020(4) 0.034(5) 0.029(5)
C63 0.107(7) 0.057(5) 0.073(6) 0.025(4) 0.041(6) 0.041(5)
C64 0.076(6) 0.053(5) 0.076(6) 0.002(4) 0.023(5) 0.021(4)
C65 0.081(6) 0.053(5) 0.073(6) 0.017(4) 0.032(5) 0.021(4)
C66 0.067(6) 0.070(6) 0.062(5) 0.014(4) 0.030(5) 0.027(4)
C67 0.111(9) 0.078(6) 0.081(7) 0.012(5) 0.034(7) 0.059(6)
C68 0.104(8) 0.075(6) 0.059(6) 0.014(5) 0.025(6) 0.054(6)
C69 0.081(7) 0.079(6) 0.072(6) 0.015(5) 0.035(6) 0.048(5)
C70 0.115(8) 0.075(6) 0.091(7) 0.031(5) 0.061(7) 0.066(6)
C71 0.078(7) 0.075(6) 0.080(7) 0.020(5) 0.016(6) 0.049(5)
C72 0.083(7) 0.101(7) 0.063(6) 0.010(5) 0.020(6) 0.056(6)
C73 0.072(6) 0.091(7) 0.080(7) 0.031(6) 0.033(5) 0.037(5)
C74 0.086(6) 0.073(6) 0.068(6) 0.012(5) 0.029(5) 0.032(5)
C75 0.089(7) 0.093(7) 0.064(6) 0.030(5) 0.025(5) 0.034(5)
C76 0.056(5) 0.087(7) 0.079(7) 0.023(5) 0.027(5) 0.021(5)
C77 0.054(5) 0.069(6) 0.070(6) 0.000(5) 0.018(4) 0.012(4)
C78 0.068(6) 0.089(7) 0.068(6) 0.016(5) 0.023(5) 0.034(5)
C79 0.087(7) 0.096(8) 0.056(6) 0.009(6) 0.019(5) 0.049(6)
C80 0.098(7) 0.093(8) 0.067(6) 0.011(6) 0.040(6) 0.050(7)
C81 0.104(7) 0.088(7) 0.060(6) 0.024(5) 0.033(6) 0.055(6)
C82 0.095(7) 0.084(7) 0.052(5) 0.009(5) 0.028(5) 0.051(6)
C83 0.103(7) 0.082(7) 0.064(6) 0.009(5) 0.045(6) 0.049(6)
C84 0.090(7) 0.107(8) 0.058(6) 0.006(5) 0.024(5) 0.043(6)
Si1 0.115(2) 0.0638(16) 0.109(2) 0.0039(15) 0.0554(19) 0.0362(15)
C85 0.186(10) 0.107(8) 0.183(10) 0.028(7) 0.110(8) 0.064(7)
C86 0.202(10) 0.129(8) 0.208(10) 0.037(8) 0.098(8) 0.050(7)
C87 0.213(10) 0.163(9) 0.233(11) 0.041(8) 0.109(9) 0.036(8)
C88 0.233(10) 0.182(9) 0.245(11) 0.034(9) 0.117(9) 0.039(9)
C89 0.251(12) 0.216(11) 0.271(13) 0.034(10) 0.136(10) 0.025(10)
C90 0.267(14) 0.235(13) 0.287(14) 0.027(11) 0.150(11) 0.022(12)
C91 0.274(15) 0.249(15) 0.295(16) 0.022(13) 0.157(12) 0.019(13)
C92 0.31(2) 0.27(2) 0.29(2) 0.003(18) 0.168(16) 0.021(19)
C85' 0.192(10) 0.117(9) 0.196(11) 0.028(8) 0.103(9) 0.059(8)
C86' 0.198(10) 0.128(8) 0.205(10) 0.032(8) 0.101(9) 0.055(8)
C87' 0.212(10) 0.161(9) 0.222(11) 0.037(9) 0.115(9) 0.041(9)
C88' 0.217(13) 0.174(13) 0.219(12) 0.033(12) 0.107(11) 0.040(12)
C89' 0.217(15) 0.182(15) 0.215(13) 0.026(14) 0.097(13) 0.046(14)
C90' 0.217(17) 0.184(17) 0.211(15) 0.027(16) 0.089(15) 0.049(16)
C91' 0.219(19) 0.186(19) 0.209(17) 0.029(17) 0.083(17) 0.048(17)
C92' 0.22(3) 0.19(2) 0.21(2) 0.03(2) 0.08(2) 0.06(2)
Si2 0.106(2) 0.099(2) 0.096(2) 0.0129(16) 0.0327(17) 0.0526(17)
C93 0.112(10) 0.236(16) 0.117(8) 0.034(10) 0.019(8) 0.087(14)
C94 0.114(11) 0.242(16) 0.117(8) 0.038(10) 0.015(8) 0.085(14)
C95 0.119(16) 0.28(2) 0.114(10) 0.040(13) 0.005(11) 0.078(17)
C93' 0.109(10) 0.234(16) 0.119(8) 0.034(10) 0.017(8) 0.088(14)
C94' 0.116(11) 0.242(16) 0.119(8) 0.038(10) 0.013(8) 0.083(14)
C95' 0.137(15) 0.266(19) 0.123(9) 0.031(13) -0.003(11) 0.064(16)
Si3 0.133(2) 0.0702(17) 0.0737(17) 0.0112(13) 0.0433(17) 0.0493(16)
Si4 0.0791(16) 0.0634(15) 0.0707(15) 0.0144(12) 0.0208(13) 0.0350(12)
C110 0.104(7) 0.087(6) 0.065(5) 0.020(5) 0.017(5) 0.044(5)
C111 0.113(8) 0.100(8) 0.104(8) 0.042(6) 0.029(7) 0.049(6)
C112 0.087(7) 0.154(11) 0.095(8) 0.047(7) 0.022(6) 0.045(7)
C113 0.169(14) 0.232(19) 0.155(14) 0.103(13) 0.017(11) 0.051(13)
C114 0.27(3) 0.21(2) 0.20(2) 0.041(17) -0.07(2) 0.068(19)
C115 0.44(6) 0.27(4) 0.36(5) 0.11(3) 0.15(5) 0.11(4)
C116 0.34(4) 0.61(6) 0.096(13) 0.09(2) 0.032(18) 0.21(4)
C117 0.65(9) 1.15(16) 0.76(11) 0.78(12) 0.44(9) 0.64(11)
Si5 0.0946(18) 0.0750(16) 0.0666(15) 0.0227(12) 0.0363(14) 0.0420(14)
C118 0.111(12) 0.085(8) 0.084(9) 0.041(7) 0.056(9) 0.051(7)
C119 0.115(9) 0.084(7) 0.115(10) 0.041(7) 0.057(8) 0.040(7)
C120 0.180(16) 0.082(7) 0.157(14) 0.039(8) 0.083(11) 0.045(9)
C121 0.173(14) 0.091(9) 0.204(16) 0.018(10) 0.087(12) 0.019(10)
C122 0.200(17) 0.100(9) 0.260(19) 0.015(12) 0.092(15) 0.025(12)
C123 0.24(2) 0.114(14) 0.31(2) -0.025(14) 0.067(17) 0.000(15)
C124 0.22(2) 0.155(16) 0.38(3) -0.055(19) 0.06(2) 0.048(18)
C125 0.37(4) 0.21(3) 0.39(4) -0.12(3) 0.03(3) 0.07(3)
C218 0.09(2) 0.095(17) 0.12(2) 0.032(17) 0.036(16) 0.062(15)
C219 0.126(18) 0.112(15) 0.145(18) 0.043(13) 0.053(15) 0.037(15)
C220 0.17(2) 0.109(14) 0.177(17) 0.036(15) 0.08(2) 0.033(17)
C221 0.15(2) 0.110(15) 0.177(17) 0.033(13) 0.074(18) 0.040(17)
C222 0.18(2) 0.117(16) 0.25(2) 0.000(16) 0.08(2) 0.03(2)
C223 0.20(2) 0.115(17) 0.26(2) -0.012(16) 0.08(2) 0.031(18)
C224 0.20(2) 0.125(19) 0.30(2) -0.026(19) 0.08(2) 0.043(19)
C225 0.22(4) 0.12(3) 0.30(3) -0.03(3) 0.06(4) 0.08(3)
Si6 0.0941(19) 0.092(2) 0.0787(18) 0.0142(14) 0.0361(15) 0.0412(15)
C126 0.111(8) 0.171(9) 0.079(8) 0.012(7) 0.032(6) 0.055(6)
C127 0.111(7) 0.173(9) 0.087(7) 0.020(6) 0.027(6) 0.062(6)
C128 0.112(7) 0.188(9) 0.096(6) 0.013(6) 0.028(6) 0.064(6)
C129 0.113(7) 0.188(9) 0.098(6) 0.015(6) 0.031(5) 0.074(6)
C130 0.113(7) 0.192(9) 0.092(6) 0.018(7) 0.032(5) 0.086(6)
C131 0.117(7) 0.200(10) 0.092(6) 0.022(7) 0.029(5) 0.085(6)
C132 0.123(9) 0.212(12) 0.094(7) 0.024(8) 0.033(6) 0.078(8)
C133 0.160(12) 0.229(15) 0.122(10) 0.023(12) 0.045(9) 0.065(10)
C226 0.113(8) 0.172(10) 0.087(8) 0.012(8) 0.028(7) 0.057(7)
C227 0.113(8) 0.180(9) 0.093(7) 0.013(7) 0.027(6) 0.059(7)
C228 0.112(7) 0.184(9) 0.095(7) 0.016(7) 0.028(6) 0.067(6)
C229 0.114(7) 0.188(9) 0.096(6) 0.017(7) 0.029(6) 0.073(7)
C230 0.116(7) 0.194(10) 0.094(6) 0.019(7) 0.030(6) 0.078(7)
C231 0.119(8) 0.199(10) 0.095(7) 0.022(8) 0.026(6) 0.080(7)
C232 0.124(9) 0.206(11) 0.098(7) 0.025(8) 0.031(6) 0.078(8)
C233 0.147(15) 0.212(16) 0.114(14) 0.026(15) 0.031(12) 0.070(14)
O1 0.116(5) 0.055(4) 0.106(5) -0.005(3) 0.037(4) 0.033(3)
O2 0.114(5) 0.073(4) 0.096(5) 0.003(3) 0.030(4) 0.050(4)
O3 0.102(5) 0.068(4) 0.078(4) -0.001(3) 0.025(3) 0.032(3)
O4 0.114(5) 0.053(4) 0.104(5) -0.001(3) 0.031(4) 0.033(3)
O5 0.129(5) 0.101(5) 0.108(5) 0.019(4) 0.055(4) 0.064(4)
O6 0.116(5) 0.091(5) 0.130(6) -0.007(4) 0.061(4) 0.044(4)
O7 0.110(5) 0.081(4) 0.093(4) 0.022(3) 0.045(4) 0.055(4)
O8 0.115(5) 0.096(5) 0.103(5) 0.008(4) 0.050(4) 0.045(4)
O9 0.122(5) 0.095(4) 0.059(4) 0.010(3) 0.031(4) 0.060(4)
O11 0.114(5) 0.099(5) 0.065(4) 0.018(3) 0.045(4) 0.047(4)
O13 0.107(5) 0.064(4) 0.097(4) 0.021(3) 0.057(4) 0.039(3)
O14 0.090(4) 0.052(4) 0.081(4) 0.018(3) 0.026(3) 0.033(3)
O15 0.076(4) 0.075(4) 0.085(4) 0.018(3) 0.030(3) 0.039(3)
O16 0.083(4) 0.067(4) 0.090(4) 0.031(3) 0.039(3) 0.041(3)
O17 0.086(4) 0.097(4) 0.063(4) 0.019(3) 0.037(3) 0.045(3)
O18 0.095(4) 0.094(4) 0.058(3) 0.018(3) 0.035(3) 0.048(3)
O19 0.090(4) 0.094(4) 0.064(4) 0.019(3) 0.036(3) 0.042(3)
O20 0.106(5) 0.085(4) 0.060(4) 0.018(3) 0.037(4) 0.047(4)
O21 0.101(4) 0.079(4) 0.069(4) 0.013(3) 0.031(3) 0.047(3)
O22 0.119(5) 0.087(4) 0.068(4) 0.014(3) 0.027(4) 0.043(4)
O23 0.097(5) 0.087(4) 0.080(4) 0.015(3) 0.027(4) 0.050(4)
O24 0.095(4) 0.079(4) 0.075(4) 0.015(3) 0.028(3) 0.035(4)
O25 0.091(4) 0.116(5) 0.143(6) 0.021(5) 0.040(5) 0.047(4)
S1 0.090(3) 0.103(3) 0.117(3) 0.017(2) 0.026(2) 0.041(2)
C134 0.093(7) 0.115(9) 0.116(8) 0.010(7) 0.041(6) 0.058(6)
C135 0.097(8) 0.102(6) 0.125(9) 0.019(7) 0.030(8) 0.039(6)
O25' 0.089(6) 0.115(6) 0.131(7) 0.018(6) 0.047(6) 0.045(5)
S1' 0.091(4) 0.114(5) 0.140(5) 0.016(4) 0.051(4) 0.047(4)
C234 0.105(9) 0.116(12) 0.128(12) 0.009(10) 0.021(10) 0.039(9)
C235 0.097(11) 0.114(11) 0.137(11) 0.019(9) 0.038(10) 0.034(9)
Na1 0.109(3) 0.099(3) 0.108(3) 0.021(2) 0.033(2) 0.039(2)
O26 0.157(7) 0.127(6) 0.187(8) 0.049(6) 0.050(7) 0.037(6)
S2 0.159(5) 0.124(5) 0.196(6) 0.038(4) 0.049(5) 0.048(4)
C136 0.165(11) 0.138(11) 0.197(11) 0.059(9) 0.050(9) 0.039(11)
C137 0.158(11) 0.159(16) 0.216(16) 0.041(13) 0.049(10) 0.076(12)
O26' 0.156(7) 0.130(6) 0.199(8) 0.052(6) 0.042(7) 0.039(6)
S2' 0.157(6) 0.140(5) 0.190(6) 0.044(4) 0.039(5) 0.038(4)
C236 0.171(15) 0.145(13) 0.201(11) 0.050(9) 0.052(12) 0.032(13)
C237 0.178(13) 0.161(11) 0.210(12) 0.022(11) 0.041(13) 0.019(11)
O27 0.239(8) 0.167(7) 0.143(6) 0.026(5) 0.083(6) 0.053(6)
C138 0.232(11) 0.222(13) 0.146(10) 0.021(10) 0.075(10) 0.002(11)
S3 0.228(6) 0.161(5) 0.146(4) 0.017(4) 0.076(4) 0.053(4)
C139 0.214(9) 0.126(9) 0.142(8) 0.022(8) 0.083(7) 0.052(8)
O27' 0.229(8) 0.163(7) 0.145(7) 0.016(6) 0.082(7) 0.055(7)
C238 0.210(13) 0.137(12) 0.146(9) 0.013(10) 0.081(11) 0.077(12)
S3' 0.229(8) 0.164(7) 0.150(6) 0.014(6) 0.076(6) 0.060(6)
C239 0.230(14) 0.148(14) 0.136(14) 0.013(13) 0.103(13) 0.049(11)
Na2 0.194(5) 0.117(4) 0.149(4) 0.038(3) 0.077(4) 0.077(3)
O30 0.203(16) 0.206(18) 0.159(11) 0.002(12) 0.060(12) 0.102(14)
C144 0.20(3) 0.26(2) 0.129(15) 0.068(17) 0.088(16) 0.12(2)
S6 0.247(13) 0.247(13) 0.222(11) 0.073(9) 0.068(10) 0.086(9)
C145 0.31(3) 0.18(2) 0.29(3) 0.11(2) 0.08(3) 0.10(2)
O30' 0.259(15) 0.26(2) 0.257(19) 0.011(18) 0.083(16) 0.046(15)
C244 0.25(3) 0.16(2) 0.192(18) 0.034(16) 0.13(2) 0.09(2)
S6' 0.218(9) 0.235(11) 0.212(9) 0.013(8) 0.111(8) 0.095(8)
C245 0.27(3) 0.27(4) 0.43(5) 0.02(3) 0.16(3) 0.17(3)
O28 0.225(10) 0.152(8) 0.138(8) 0.024(6) 0.084(7) 0.066(7)
C140 0.21(2) 0.36(3) 0.22(2) 0.11(2) 0.100(19) 0.08(2)
S4 0.274(7) 0.169(4) 0.150(4) 0.053(3) 0.070(4) 0.054(4)
C141 0.21(2) 0.21(2) 0.34(3) 0.09(2) 0.10(2) 0.088(16)
O29 0.270(9) 0.249(9) 0.247(9) 0.114(7) 0.095(8) 0.173(7)
C142 0.189(16) 0.230(19) 0.189(16) 0.062(13) 0.107(13) 0.096(14)
S5 0.238(6) 0.250(6) 0.225(5) 0.119(5) 0.085(5) 0.144(5)
C143 0.125(9) 0.219(13) 0.105(8) 0.060(9) 0.019(7) 0.054(9)
O31 0.320(13) 0.227(12) 0.184(11) 0.047(9) -0.006(11) 0.140(10)
C147 0.282(14) 0.184(12) 0.133(11) 0.002(9) 0.035(10) 0.169(11)
S7 0.296(9) 0.193(6) 0.128(5) 0.037(4) 0.018(5) 0.133(6)
C146 0.303(10) 0.234(13) 0.151(11) 0.029(10) 0.029(10) 0.112(10)
O31' 0.313(13) 0.218(11) 0.146(11) 0.031(10) 0.028(10) 0.128(10)
C247 0.289(13) 0.178(12) 0.125(12) 0.030(11) 0.020(11) 0.168(12)
S7' 0.312(10) 0.217(9) 0.132(7) 0.035(7) 0.028(7) 0.126(8)
C246 0.307(16) 0.213(17) 0.133(14) 0.025(14) 0.028(11) 0.112(15)
Na3 0.124(3) 0.081(2) 0.096(3) 0.017(2) 0.053(2) 0.029(2)
O33 0.40(3) 0.139(13) 0.218(19) 0.080(12) 0.131(18) 0.111(17)
O33' 0.40(3) 0.131(13) 0.219(19) 0.052(12) 0.133(18) 0.136(17)
O32 0.236(17) 0.246(16) 0.263(17) 0.114(14) 0.067(13) 0.112(13)
C148 0.141(14) 0.193(14) 0.23(2) 0.065(16) 0.029(16) 0.028(11)
S8 0.168(6) 0.192(6) 0.227(7) 0.067(5) 0.056(5) 0.071(4)
C149 0.133(12) 0.158(17) 0.100(12) 0.013(11) 0.003(10) 0.020(10)
O32' 0.12(2) 0.19(3) 0.19(2) 0.10(2) 0.05(2) 0.06(2)
C248 0.13(3) 0.16(4) 0.12(3) 0.03(3) 0.03(3) 0.04(3)
S8' 0.181(19) 0.24(2) 0.20(2) 0.044(18) 0.039(16) 0.037(17)
C249 0.11(3) 0.09(3) 0.13(4) 0.05(3) 0.08(3) 0.07(2)
O34 0.209(11) 0.245(13) 0.242(12) 0.046(10) 0.143(10) 0.080(10)
C102 0.173(11) 0.079(7) 0.090(7) -0.014(6) 0.013(7) 0.040(7)
Na5 0.313(10) 0.181(7) 0.352(11) 0.136(7) 0.204(9) 0.142(7)
O35 0.254(9) 0.172(9) 0.162(7) 0.012(7) 0.102(7) 0.094(8)
C252 0.234(12) 0.160(11) 0.151(8) -0.008(8) 0.117(9) 0.101(10)
S9 0.250(7) 0.167(6) 0.172(5) 0.020(4) 0.105(5) 0.098(5)
C253 0.243(10) 0.183(12) 0.188(11) -0.002(11) 0.088(10) 0.094(10)
O36 0.289(12) 0.415(15) 0.170(8) 0.156(9) 0.077(9) 0.073(11)
C258 0.285(14) 0.431(19) 0.176(13) 0.159(15) 0.082(12) 0.059(14)
S10 0.289(11) 0.426(14) 0.143(6) 0.160(8) 0.104(8) 0.061(10)
C259 0.291(14) 0.422(17) 0.157(11) 0.147(12) 0.091(11) 0.076(13)
O35' 0.264(9) 0.183(8) 0.180(7) 0.014(7) 0.086(7) 0.089(7)
C250 0.235(12) 0.161(12) 0.169(9) 0.001(9) 0.120(9) 0.101(10)
S9' 0.274(8) 0.192(7) 0.193(6) 0.006(6) 0.080(6) 0.078(6)
C251 0.242(14) 0.198(14) 0.194(14) -0.012(13) 0.076(11) 0.073(10)
O36' 0.290(13) 0.413(15) 0.175(9) 0.150(10) 0.062(10) 0.077(11)
C260 0.290(13) 0.422(17) 0.164(10) 0.145(12) 0.084(10) 0.073(13)
S10' 0.288(11) 0.419(14) 0.155(7) 0.148(8) 0.072(8) 0.079(10)
C261 0.288(12) 0.424(15) 0.158(8) 0.156(9) 0.084(9) 0.070(11)
O38 0.392(14) 0.427(15) 0.524(17) -0.106(13) 0.338(14) -0.072(12)
C264 0.109(10) 0.157(13) 0.260(19) -0.146(14) -0.006(11) 0.019(9)
S12 0.392(14) 0.427(15) 0.524(17) -0.106(13) 0.338(14) -0.072(12)
C265 0.57(7) 0.20(3) 0.85(11) 0.19(5) 0.42(7) 0.15(4)
O37 0.186(10) 0.209(11) 0.158(10) 0.027(9) 0.071(8) 0.127(8)
S11 0.200(7) 0.203(8) 0.159(6) 0.024(6) 0.061(6) 0.120(6)
C254 0.176(9) 0.171(10) 0.161(10) 0.019(9) 0.058(9) 0.142(8)
C255 0.190(14) 0.195(15) 0.162(9) 0.015(12) 0.074(10) 0.128(13)
O37' 0.182(10) 0.197(10) 0.167(9) 0.021(8) 0.044(8) 0.100(8)
S11' 0.187(8) 0.202(9) 0.166(8) 0.021(7) 0.050(7) 0.095(7)
C256 0.184(16) 0.208(17) 0.167(10) 0.026(11) 0.059(12) 0.102(15)
C257 0.179(11) 0.197(10) 0.161(10) 0.015(9) 0.059(10) 0.108(9)
O37" 0.184(10) 0.197(10) 0.169(9) 0.020(7) 0.043(8) 0.101(8)
S11" 0.180(8) 0.197(8) 0.164(7) 0.014(6) 0.046(6) 0.101(7)
C301 0.187(11) 0.193(10) 0.162(10) 0.021(9) 0.049(9) 0.106(9)
C302 0.187(17) 0.22(2) 0.186(18) 0.013(14) 0.061(14) 0.086(15)
O10 0.120(5) 0.093(5) 0.070(4) 0.006(3) 0.049(4) 0.034(4)
O12 0.107(5) 0.080(4) 0.076(4) 0.016(3) 0.043(4) 0.032(3)
Na4 0.36(2) 0.33(2) 0.36(2) 0.118(16) 0.122(17) 0.149(17)
O39 0.50(4) 0.27(3) 0.39(3) 0.04(2) 0.21(3) 0.10(3)
O40 0.55(4) 0.29(2) 0.43(3) 0.10(2) 0.28(3) 0.27(3)
O41 0.50(4) 0.30(2) 0.28(2) 0.099(18) 0.18(2) 0.19(2)
Na4' 0.294(17) 0.29(2) 0.268(16) 0.187(14) 0.205(14) 0.178(15)
O39' 0.34(2) 0.29(2) 0.35(2) 0.133(19) 0.194(19) 0.24(2)
O40' 0.47(4) 0.30(3) 0.34(3) 0.20(2) 0.17(2) 0.23(3)
O41' 0.41(4) 0.37(3) 0.43(5) 0.08(3) 0.21(3) 0.29(3)
Na6 0.263(9) 0.357(13) 0.248(9) 0.062(8) 0.074(7) 0.211(9)

loop_
_atom_type_symbol
_atom_type_description
_atom_type_scat_dispersion_real
_atom_type_scat_dispersion_imag
_atom_type_scat_source
C C 0.0033 0.0016 'International Tables Vol C Tables 4.2.6.8 and 6.1.1.4'
H H 0 0 'International Tables Vol C Tables 4.2.6.8 and 6.1.1.4'
O O 0.0106 0.006 'International Tables Vol C Tables 4.2.6.8 and 6.1.1.4'
Na Na 0.0362 0.0249 'International Tables Vol C Tables 4.2.6.8 and 6.1.1.4'
Si Si 0.0817 0.0704 'International Tables Vol C Tables 4.2.6.8 and 6.1.1.4'
S S 0.1246 0.1234 'International Tables Vol C Tables 4.2.6.8 and 6.1.1.4'

loop_
_geom_angle_atom_site_label_1
_geom_angle_atom_site_label_2
_geom_angle_atom_site_label_3
_geom_angle
_geom_angle_site_symmetry_1
_geom_angle_site_symmetry_3
_geom_angle_publ_flag
O1 C1 C2 113.0(10) . . ?
O1 C1 C6 125.3(10) . . ?
C2 C1 C6 121.7(12) . . ?
O2 C2 C1 114.7(11) . . ?
O2 C2 C3 126.3(9) . . ?
C1 C2 C3 119.0(11) . . ?
C2 C3 C4 121.4(9) . . ?
C2 C3 H3 119.3 . . ?
C4 C3 H3 119.3 . . ?
C5 C4 C3 117.9(10) . . ?
C5 C4 C13 126.2(9) . . ?
C3 C4 C13 115.8(9) . . ?
C4 C5 C6 121.7(9) . . ?
C4 C5 C14 121.4(10) . . ?
C6 C5 C14 116.6(9) . . ?
C5 C6 C1 118.1(10) . . ?
C5 C6 H6 120.9 . . ?
C1 C6 H6 120.9 . . ?
C12 C7 C8 122.2(9) . . ?
C12 C7 O3 128.0(8) . . ?
C8 C7 O3 109.8(9) . . ?
O4 C8 C9 124.9(9) . . ?
O4 C8 C7 116.0(8) . . ?
C9 C8 C7 119.1(10) . . ?
C8 C9 C10 119.0(9) . . ?
C8 C9 H9 120.5 . . ?
C10 C9 H9 120.5 . . ?
C11 C10 C9 120.9(8) . . ?
C11 C10 C43 122.0(10) . . ?
C9 C10 C43 117.0(8) . . ?
C12 C11 C10 117.6(9) . . ?
C12 C11 C45 118.4(8) . . ?
C10 C11 C45 124.0(8) . . ?
C7 C12 C11 121.3(9) . . ?
C7 C12 H12 119.4 . . ?
C11 C12 H12 119.4 . . ?
C4 C13 C19 114.7(7) . . ?
C4 C13 H13A 108.6 . . ?
C19 C13 H13A 108.6 . . ?
C4 C13 H13B 108.6 . . ?
C19 C13 H13B 108.6 . . ?
H13A C13 H13B 107.6 . . ?
C70 C14 C5 114.9(7) . . ?
C70 C14 H14A 108.6 . . ?
C5 C14 H14A 108.6 . . ?
C70 C14 H14B 108.6 . . ?
C5 C14 H14B 108.6 . . ?
H14A C14 H14B 107.5 . . ?
C71 C15 C20 115.6(7) . . ?
C71 C15 H15A 108.4 . . ?
C20 C15 H15A 108.4 . . ?
C71 C15 H15B 108.4 . . ?
C20 C15 H15B 108.4 . . ?
H15A C15 H15B 107.4 . . ?
O5 C16 C17 113.2(10) . . ?
O5 C16 C21 125.0(12) . . ?
C17 C16 C21 121.8(10) . . ?
C18 C17 C16 120.0(10) . . ?
C18 C17 O6 129.9(11) . . ?
C16 C17 O6 110.0(10) . . ?
C17 C18 C19 122.2(10) . . ?
C17 C18 H18 118.9 . . ?
C19 C18 H18 118.9 . . ?
C18 C19 C20 120.0(9) . . ?
C18 C19 C13 120.3(10) . . ?
C20 C19 C13 119.5(9) . . ?
C19 C20 C21 118.4(9) . . ?
C19 C20 C15 124.4(9) . . ?
C21 C20 C15 117.2(11) . . ?
C16 C21 C20 117.4(10) . . ?
C16 C21 H21 121.3 . . ?
C20 C21 H21 121.3 . . ?
O7 C22 C23 114.2(9) . . ?
O7 C22 C27 127.2(10) . . ?
C23 C22 C27 118.6(9) . . ?
O8 C23 C22 112.0(8) . . ?
O8 C23 C24 126.8(10) . . ?
C22 C23 C24 121.1(9) . . ?
C25 C24 C23 119.8(9) . . ?
C25 C24 H24 120.1 . . ?
C23 C24 H24 120.1 . . ?
C24 C25 C26 121.9(8) . . ?
C24 C25 C28 117.1(9) . . ?
C26 C25 C28 121.0(9) . . ?
C27 C26 C25 117.1(8) . . ?
C27 C26 C29 118.6(9) . . ?
C25 C26 C29 124.4(8) . . ?
C26 C27 C22 121.4(10) . . ?
C26 C27 H27 119.3 . . ?
C22 C27 H27 119.3 . . ?
C34 C28 C25 113.5(7) . . ?
C34 C28 H28A 108.9 . . ?
C25 C28 H28A 108.9 . . ?
C34 C28 H28B 108.9 . . ?
C25 C28 H28B 108.9 . . ?
H28A C28 H28B 107.7 . . ?
C82 C29 C26 112.0(6) . . ?
C82 C29 H29A 109.2 . . ?
C26 C29 H29A 109.2 . . ?
C82 C29 H29B 109.2 . . ?
C26 C29 H29B 109.2 . . ?
H29A C29 H29B 107.9 . . ?
C35 C30 C83 112.7(6) . . ?
C35 C30 H30A 109 . . ?
C83 C30 H30A 109 . . ?
C35 C30 H30B 109 . . ?
C83 C30 H30B 109 . . ?
H30A C30 H30B 107.8 . . ?
C36 C31 C32 123.2(10) . . ?
C36 C31 O9 123.6(10) . . ?
C32 C31 O9 113.2(9) . . ?
C31 C32 O10 114.3(9) . . ?
C31 C32 C33 119.7(10) . . ?
O10 C32 C33 125.8(10) . . ?
C32 C33 C34 118.9(10) . . ?
C32 C33 H33 120.5 . . ?
C34 C33 H33 120.5 . . ?
C33 C34 C35 120.4(9) . . ?
C33 C34 C28 115.7(10) . . ?
C35 C34 C28 123.9(9) . . ?
C36 C35 C34 117.3(8) . . ?
C36 C35 C30 120.5(9) . . ?
C34 C35 C30 122.2(9) . . ?
C31 C36 C35 120.5(10) . . ?
C31 C36 H36 119.7 . . ?
C35 C36 H36 119.7 . . ?
O11 C37 C38 112.9(10) . . ?
O11 C37 C42 128.2(10) . . ?
C38 C37 C42 118.9(10) . . ?
C37 C38 C39 124.6(10) . . ?
C37 C38 O12 115.2(9) . . ?
C39 C38 O12 120.2(12) . . ?
C38 C39 C40 115.7(10) . . ?
C38 C39 H39 122.1 . . ?
C40 C39 H39 122.1 . . ?
C41 C40 C39 120.5(9) . . ?
C41 C40 C43 125.1(8) . . ?
C39 C40 C43 114.4(10) . . ?
C40 C41 C42 121.6(9) . . ?
C40 C41 C44 123.8(9) . . ?
C42 C41 C44 114.6(10) . . ?
C37 C42 C41 118.7(10) . . ?
C37 C42 H42 120.7 . . ?
C41 C42 H42 120.7 . . ?
C40 C43 C10 111.1(6) . . ?
C40 C43 H43A 109.4 . . ?
C10 C43 H43A 109.4 . . ?
C40 C43 H43B 109.4 . . ?
C10 C43 H43B 109.4 . . ?
H43A C43 H43B 108 . . ?
C50 C44 C41 112.7(6) . . ?
C50 C44 H44A 109 . . ?
C41 C44 H44A 109 . . ?
C50 C44 H44B 109 . . ?
C41 C44 H44B 109 . . ?
H44A C44 H44B 107.8 . . ?
C11 C45 C49 113.0(7) . . ?
C11 C45 H45A 109 . . ?
C49 C45 H45A 109 . . ?
C11 C45 H45B 109 . . ?
C49 C45 H45B 109 . . ?
H45A C45 H45B 107.8 . . ?
O13 C46 C51 128.6(8) . . ?
O13 C46 C47 110.9(8) . . ?
C51 C46 C47 120.4(9) . . ?
C48 C47 O14 126.0(8) . . ?
C48 C47 C46 119.9(8) . . ?
O14 C47 C46 114.1(8) . . ?
C47 C48 C49 120.9(9) . . ?
C47 C48 H48 119.5 . . ?
C49 C48 H48 119.5 . . ?
C50 C49 C48 117.7(9) . . ?
C50 C49 C45 124.7(8) . . ?
C48 C49 C45 117.6(9) . . ?
C51 C50 C49 119.5(8) . . ?
C51 C50 C44 118.5(7) . . ?
C49 C50 C44 122.0(9) . . ?
C46 C51 C50 121.5(8) . . ?
C46 C51 H51 119.2 . . ?
C50 C51 H51 119.2 . . ?
O15 C52 C57 127.7(8) . . ?
O15 C52 C53 112.0(8) . . ?
C57 C52 C53 120.3(8) . . ?
O16 C53 C52 113.5(8) . . ?
O16 C53 C54 126.1(7) . . ?
C52 C53 C54 120.3(8) . . ?
C55 C54 C53 118.4(8) . . ?
C55 C54 H54 120.8 . . ?
C53 C54 H54 120.8 . . ?
C54 C55 C56 121.5(8) . . ?
C54 C55 C58 117.1(8) . . ?
C56 C55 C58 121.4(8) . . ?
C57 C56 C55 118.5(8) . . ?
C57 C56 C59 117.5(8) . . ?
C55 C56 C59 124.1(8) . . ?
C52 C57 C56 121.0(8) . . ?
C52 C57 H57 119.5 . . ?
C56 C57 H57 119.5 . . ?
C64 C58 C55 111.7(7) . . ?
C64 C58 H58A 109.3 . . ?
C55 C58 H58A 109.3 . . ?
C64 C58 H58B 109.3 . . ?
C55 C58 H58B 109.3 . . ?
H58A C58 H58B 107.9 . . ?
C56 C59 C77 114.3(7) . . ?
C56 C59 H59A 108.7 . . ?
C77 C59 H59A 108.7 . . ?
C56 C59 H59B 108.7 . . ?
C77 C59 H59B 108.7 . . ?
H59A C59 H59B 107.6 . . ?
C76 C60 C65 111.4(6) . . ?
C76 C60 H60A 109.3 . . ?
C65 C60 H60A 109.3 . . ?
C76 C60 H60B 109.3 . . ?
C65 C60 H60B 109.3 . . ?
H60A C60 H60B 108 . . ?
C66 C61 O17 129.0(8) . . ?
C66 C61 C62 119.6(9) . . ?
O17 C61 C62 111.4(8) . . ?
O18 C62 C61 114.4(8) . . ?
O18 C62 C63 126.2(8) . . ?
C61 C62 C63 119.4(9) . . ?
C64 C63 C62 119.3(8) . . ?
C64 C63 H63 120.3 . . ?
C62 C63 H63 120.3 . . ?
C63 C64 C65 119.6(8) . . ?
C63 C64 C58 116.4(8) . . ?
C65 C64 C58 124.0(8) . . ?
C66 C65 C64 120.8(8) . . ?
C66 C65 C60 116.6(8) . . ?
C64 C65 C60 122.7(8) . . ?
C65 C66 C61 121.2(8) . . ?
C65 C66 H66 119.4 . . ?
C61 C66 H66 119.4 . . ?
O19 C67 C72 126.8(9) . . ?
O19 C67 C68 113.1(9) . . ?
C72 C67 C68 120.1(10) . . ?
O20 C68 C69 129.6(8) . . ?
O20 C68 C67 111.4(9) . . ?
C69 C68 C67 119.0(9) . . ?
C70 C69 C68 120.8(8) . . ?
C70 C69 H69 119.6 . . ?
C68 C69 H69 119.6 . . ?
C69 C70 C71 120.5(9) . . ?
C69 C70 C14 118.5(8) . . ?
C71 C70 C14 120.8(10) . . ?
C72 C71 C70 118.8(8) . . ?
C72 C71 C15 115.2(8) . . ?
C70 C71 C15 126.0(9) . . ?
C67 C72 C71 120.8(9) . . ?
C67 C72 H72 119.6 . . ?
C71 C72 H72 119.6 . . ?
C78 C73 C74 119.4(9) . . ?
C78 C73 O21 128.6(8) . . ?
C74 C73 O21 112.0(8) . . ?
O22 C74 C73 113.8(8) . . ?
O22 C74 C75 125.0(8) . . ?
C73 C74 C75 121.1(9) . . ?
C76 C75 C74 119.8(9) . . ?
C76 C75 H75 120.1 . . ?
C74 C75 H75 120.1 . . ?
C75 C76 C77 118.9(8) . . ?
C75 C76 C60 117.3(8) . . ?
C77 C76 C60 123.7(8) . . ?
C78 C77 C76 119.7(8) . . ?
C78 C77 C59 118.9(8) . . ?
C76 C77 C59 121.4(8) . . ?
C77 C78 C73 121.1(9) . . ?
C77 C78 H78 119.4 . . ?
C73 C78 H78 119.4 . . ?
C84 C79 C80 123.8(10) . . ?
C84 C79 O23 125.8(9) . . ?
C80 C79 O23 110.4(9) . . ?
O24 C80 C79 115.5(9) . . ?
O24 C80 C81 126.5(9) . . ?
C79 C80 C81 118.1(10) . . ?
C80 C81 C82 120.8(9) . . ?
C80 C81 H81 119.6 . . ?
C82 C81 H81 119.6 . . ?
C83 C82 C81 120.9(8) . . ?
C83 C82 C29 121.4(9) . . ?
C81 C82 C29 117.7(8) . . ?
C82 C83 C84 117.4(9) . . ?
C82 C83 C30 125.5(9) . . ?
C84 C83 C30 117.0(9) . . ?
C79 C84 C83 118.9(9) . . ?
C79 C84 H84 120.5 . . ?
C83 C84 H84 120.5 . . ?
O3 Si1 O2 144.8(3) . . ?
O3 Si1 O4 88.1(3) . . ?
O2 Si1 O4 84.1(3) . . ?
O3 Si1 O1 82.6(3) . . ?
O2 Si1 O1 88.4(3) . . ?
O4 Si1 O1 151.9(3) . . ?
O3 Si1 C85 108.2(7) . . ?
O2 Si1 C85 107.0(7) . . ?
O4 Si1 C85 104.1(5) . . ?
O1 Si1 C85 104.0(5) . . ?
O3 Si1 C85' 111.2(8) . . ?
O2 Si1 C85' 103.9(8) . . ?
O4 Si1 C85' 107.5(8) . . ?
O1 Si1 C85' 100.6(8) . . ?
O3 Si1 Na3 37.6(2) . 2_666 ?
O2 Si1 Na3 133.0(3) . 2_666 ?
O4 Si1 Na3 125.3(3) . 2_666 ?
O1 Si1 Na3 47.7(3) . 2_666 ?
C85 Si1 Na3 100.3(5) . 2_666 ?
C86 C85 Si1 118.9(11) . . ?
C86 C85 H85A 107.6 . . ?
Si1 C85 H85A 107.6 . . ?
C86 C85 H85B 107.6 . . ?
Si1 C85 H85B 107.6 . . ?
H85A C85 H85B 107 . . ?
C85 C86 C87 121.3(13) . . ?
C85 C86 H86A 107 . . ?
C87 C86 H86A 107 . . ?
C85 C86 H86B 107 . . ?
C87 C86 H86B 107 . . ?
H86A C86 H86B 106.8 . . ?
C88 C87 C86 127.6(13) . . ?
C88 C87 H87A 105.4 . . ?
C86 C87 H87A 105.4 . . ?
C88 C87 H87B 105.4 . . ?
C86 C87 H87B 105.4 . . ?
H87A C87 H87B 106 . . ?
C87 C88 C89 144.3(16) . . ?
C87 C88 H88A 100.8 . . ?
C89 C88 H88A 100.8 . . ?
C87 C88 H88B 100.8 . . ?
C89 C88 H88B 100.8 . . ?
H88A C88 H88B 104.4 . . ?
C90 C89 C88 139.4(16) . . ?
C90 C89 H89A 102.2 . . ?
C88 C89 H89A 102.2 . . ?
C90 C89 H89B 102.2 . . ?
C88 C89 H89B 102.2 . . ?
H89A C89 H89B 104.8 . . ?
C89 C90 C91 137.7(13) . . ?
C89 C90 H90A 102.7 . . ?
C91 C90 H90A 102.7 . . ?
C89 C90 H90B 102.7 . . ?
C91 C90 H90B 102.7 . . ?
H90A C90 H90B 105 . . ?
C92 C91 C90 121.8(19) . . ?
C92 C91 H91A 106.9 . . ?
C90 C91 H91A 106.9 . . ?
C92 C91 H91B 106.9 . . ?
C90 C91 H91B 106.9 . . ?
H91A C91 H91B 106.7 . . ?
C91 C92 H92A 109.5 . . ?
C91 C92 H92B 109.5 . . ?
H92A C92 H92B 109.5 . . ?
C91 C92 H92C 109.5 . . ?
H92A C92 H92C 109.5 . . ?
H92B C92 H92C 109.5 . . ?
C86' C85' Si1 118.9(11) . . ?
C86' C85' H85C 107.6 . . ?
Si1 C85' H85C 107.6 . . ?
C86' C85' H85D 107.6 . . ?
Si1 C85' H85D 107.6 . . ?
H85C C85' H85D 107 . . ?
C85' C86' C87' 121.3(13) . . ?
C85' C86' H86C 107 . . ?
C87' C86' H86C 107 . . ?
C85' C86' H86D 107 . . ?
C87' C86' H86D 107 . . ?
H86C C86' H86D 106.8 . . ?
C88' C87' C86' 127.6(13) . . ?
C88' C87' H87C 105.4 . . ?
C86' C87' H87C 105.4 . . ?
C88' C87' H87D 105.4 . . ?
C86' C87' H87D 105.4 . . ?
H87C C87' H87D 106 . . ?
C87' C88' C89' 144.4(16) . . ?
C87' C88' H88C 100.8 . . ?
C89' C88' H88C 100.8 . . ?
C87' C88' H88D 100.8 . . ?
C89' C88' H88D 100.8 . . ?
H88C C88' H88D 104.4 . . ?
C90' C89' C88' 139.4(16) . . ?
C90' C89' H89C 102.2 . . ?
C88' C89' H89C 102.2 . . ?
C90' C89' H89D 102.2 . . ?
C88' C89' H89D 102.2 . . ?
H89C C89' H89D 104.8 . . ?
C89' C90' C91' 137.7(13) . . ?
C89' C90' H90C 102.7 . . ?
C91' C90' H90C 102.7 . . ?
C89' C90' H90D 102.7 . . ?
C91' C90' H90D 102.7 . . ?
H90C C90' H90D 105 . . ?
C92' C91' C90' 121.8(19) . . ?
C92' C91' H91C 106.9 . . ?
C90' C91' H91C 106.9 . . ?
C92' C91' H91D 106.9 . . ?
C90' C91' H91D 106.9 . . ?
H91C C91' H91D 106.7 . . ?
C91' C92' H92D 109.5 . . ?
C91' C92' H92E 109.5 . . ?
H92D C92' H92E 109.5 . . ?
C91' C92' H92F 109.5 . . ?
H92D C92' H92F 109.5 . . ?
H92E C92' H92F 109.5 . . ?
O5 Si2 O6 87.5(3) . . ?
O5 Si2 O7 85.2(3) . . ?
O6 Si2 O7 148.7(4) . . ?
O5 Si2 O8 149.8(4) . . ?
O6 Si2 O8 84.2(3) . . ?
O7 Si2 O8 87.0(3) . . ?
O5 Si2 C93 108(2) . . ?
O6 Si2 C93 97.0(7) . . ?
O7 Si2 C93 114.2(7) . . ?
O8 Si2 C93 102(2) . . ?
O5 Si2 C93' 105(2) . . ?
O6 Si2 C93' 110.4(7) . . ?
O7 Si2 C93' 100.9(7) . . ?
O8 Si2 C93' 105(2) . . ?
C94 C93 Si2 118.1(11) . . ?
C94 C93 H93A 107.8 . . ?
Si2 C93 H93A 107.8 . . ?
C94 C93 H93B 107.8 . . ?
Si2 C93 H93B 107.8 . . ?
H93A C93 H93B 107.1 . . ?
C93 C94 C95 115.7(17) . . ?
C93 C94 H94A 108.4 . . ?
C95 C94 H94A 108.4 . . ?
C93 C94 H94B 108.4 . . ?
C95 C94 H94B 108.4 . . ?
H94A C94 H94B 107.4 . . ?
C94' C93' Si2 118.1(11) . . ?
C94' C93' H93C 107.8 . . ?
Si2 C93' H93C 107.8 . . ?
C94' C93' H93D 107.8 . . ?
Si2 C93' H93D 107.8 . . ?
H93C C93' H93D 107.1 . . ?
C93' C94' C95' 115.7(16) . . ?
C93' C94' H94C 108.4 . . ?
C95' C94' H94C 108.4 . . ?
C93' C94' H94D 108.4 . . ?
C95' C94' H94D 108.4 . . ?
H94C C94' H94D 107.4 . . ?
O11 Si3 O10 146.4(3) . . ?
O11 Si3 O12 88.9(3) . . ?
O10 Si3 O12 82.6(3) . . ?
O11 Si3 O9 84.5(3) . . ?
O10 Si3 O9 88.2(3) . . ?
O12 Si3 O9 152.6(3) . . ?
O11 Si3 C102 104.3(4) . . ?
O10 Si3 C102 109.3(4) . . ?
O12 Si3 C102 101.9(5) . . ?
O9 Si3 C102 105.5(5) . . ?
O14 Si4 O15 147.7(3) . . ?
O14 Si4 O13 88.8(3) . . ?
O15 Si4 O13 83.3(3) . . ?
O14 Si4 O16 84.8(3) . . ?
O15 Si4 O16 87.6(3) . . ?
O13 Si4 O16 151.8(3) . . ?
O14 Si4 C110 105.2(4) . . ?
O15 Si4 C110 107.0(4) . . ?
O13 Si4 C110 106.9(4) . . ?
O16 Si4 C110 101.3(3) . . ?
C111 C110 Si4 117.7(7) . . ?
C111 C110 H11A 107.9 . . ?
Si4 C110 H11A 107.9 . . ?
C111 C110 H11B 107.9 . . ?
Si4 C110 H11B 107.9 . . ?
H11A C110 H11B 107.2 . . ?
C110 C111 C112 111.9(9) . . ?
C110 C111 H11C 109.2 . . ?
C112 C111 H11C 109.2 . . ?
C110 C111 H11D 109.2 . . ?
C112 C111 H11D 109.2 . . ?
H11C C111 H11D 107.9 . . ?
C113 C112 C111 110.1(11) . . ?
C113 C112 H112 109.6 . . ?
C111 C112 H112 109.6 . . ?
C113 C112 H113 109.6 . . ?
C111 C112 H113 109.6 . . ?
H112 C112 H113 108.2 . . ?
C112 C113 C114 104.5(15) . . ?
C112 C113 H11E 110.9 . . ?
C114 C113 H11E 110.9 . . ?
C112 C113 H11F 110.9 . . ?
C114 C113 H11F 110.9 . . ?
H11E C113 H11F 108.9 . . ?
C115 C114 C113 116(2) . . ?
C115 C114 H11G 108.3 . . ?
C113 C114 H11G 108.3 . . ?
C115 C114 H11H 108.3 . . ?
C113 C114 H11H 108.3 . . ?
H11G C114 H11H 107.4 . . ?
C114 C115 C116 98(3) . . ?
C114 C115 H11I 112.1 . . ?
C116 C115 H11I 112.1 . . ?
C114 C115 H11J 112.1 . . ?
C116 C115 H11J 112.1 . . ?
H11I C115 H11J 109.8 . . ?
C115 C116 C117 113(3) . . ?
C115 C116 H11K 109 . . ?
C117 C116 H11K 109 . . ?
C115 C116 H11L 109 . . ?
C117 C116 H11L 109 . . ?
H11K C116 H11L 107.8 . . ?
C116 C117 H11M 109.5 . . ?
C116 C117 H11N 109.5 . . ?
H11M C117 H11N 109.5 . . ?
C116 C117 H11O 109.5 . . ?
H11M C117 H11O 109.5 . . ?
H11N C117 H11O 108.0 . . ?
O19 Si5 O18 147.1(3) . . ?
O19 Si5 O20 89.6(3) . . ?
O18 Si5 O20 83.4(3) . . ?
O19 Si5 O17 83.1(3) . . ?
O18 Si5 O17 88.0(3) . . ?
O20 Si5 O17 151.6(3) . . ?
O19 Si5 C118 104.3(9) . . ?
O18 Si5 C118 108.6(9) . . ?
O20 Si5 C118 102.5(6) . . ?
O17 Si5 C118 105.9(6) . . ?
O19 Si5 C218 110(3) . . ?
O18 Si5 C218 103(3) . . ?
O20 Si5 C218 109.5(14) . . ?
O17 Si5 C218 98.7(14) . . ?
C119 C118 Si5 115.4(14) . . ?
C119 C118 H11P 108.4 . . ?
Si5 C118 H11P 108.4 . . ?
C119 C118 H11Q 108.4 . . ?
Si5 C118 H11Q 108.4 . . ?
H11P C118 H11Q 107.5 . . ?
C118 C119 C120 108.2(12) . . ?
C118 C119 H11R 110.1 . . ?
C120 C119 H11R 110.1 . . ?
C118 C119 H11S 110.1 . . ?
C120 C119 H11S 110.1 . . ?
H11R C119 H11S 108.4 . . ?
C121 C120 C119 108.5(16) . . ?
C121 C120 H11T 110 . . ?
C119 C120 H11T 110 . . ?
C121 C120 H11U 110 . . ?
C119 C120 H11U 110 . . ?
H11T C120 H11U 108.4 . . ?
C120 C121 C122 116.2(19) . . ?
C120 C121 H12A 108.2 . . ?
C122 C121 H12A 108.2 . . ?
C120 C121 H12B 108.2 . . ?
C122 C121 H12B 108.2 . . ?
H12A C121 H12B 107.4 . . ?
C121 C122 C123 112(2) . . ?
C121 C122 H12C 109.2 . . ?
C123 C122 H12C 109.2 . . ?
C121 C122 H12D 109.2 . . ?
C123 C122 H12D 109.2 . . ?
H12C C122 H12D 107.9 . . ?
C122 C123 C124 108(2) . . ?
C122 C123 H12E 110.2 . . ?
C124 C123 H12E 110.2 . . ?
C122 C123 H12F 110.2 . . ?
C124 C123 H12F 110.2 . . ?
H12E C123 H12F 108.5 . . ?
C125 C124 C123 102.1(19) . . ?
C125 C124 H12G 111.3 . . ?
C123 C124 H12G 111.3 . . ?
C125 C124 H12H 111.3 . . ?
C123 C124 H12H 111.3 . . ?
H12G C124 H12H 109.2 . . ?
C124 C125 H12I 109.5 . . ?
C124 C125 H12J 109.5 . . ?
H12I C125 H12J 109.5 . . ?
C124 C125 H12K 109.5 . . ?
H12I C125 H12K 109.5 . . ?
H12J C125 H12K 109.5 . . ?
C219 C218 Si5 116(2) . . ?
C219 C218 H21P 108.2 . . ?
Si5 C218 H21P 108.2 . . ?
C219 C218 H21Q 108.2 . . ?
Si5 C218 H21Q 108.2 . . ?
H21P C218 H21Q 106.0 . . ?
C218 C219 C220 105(2) . . ?
C218 C219 H21R 110.7 . . ?
C220 C219 H21R 110.7 . . ?
C218 C219 H21S 110.7 . . ?
C220 C219 H21S 110.7 . . ?
H21R C219 H21S 108.8 . . ?
C221 C220 C219 107(2) . . ?
C221 C220 H21T 110.2 . . ?
C219 C220 H21T 110.2 . . ?
C221 C220 H21U 110.2 . . ?
C219 C220 H21U 110.2 . . ?
H21T C220 H21U 108.5 . . ?
C222 C221 C220 116(3) . . ?
C222 C221 H22A 108.2 . . ?
C220 C221 H22A 108.2 . . ?
C222 C221 H22B 108.2 . . ?
C220 C221 H22B 108.2 . . ?
H22A C221 H22B 107.4 . . ?
C221 C222 C223 118(3) . . ?
C221 C222 H22C 107.7 . . ?
C223 C222 H22C 107.7 . . ?
C221 C222 H22D 107.7 . . ?
C223 C222 H22D 107.7 . . ?
H22C C222 H22D 106.0 . . ?
C222 C223 C224 107(3) . . ?
C222 C223 H22E 110.4 . . ?
C224 C223 H22E 110.4 . . ?
C222 C223 H22F 110.4 . . ?
C224 C223 H22F 110.4 . . ?
H22E C223 H22F 108.6 . . ?
C225 C224 C223 105(2) . . ?
C225 C224 H22G 110.8 . . ?
C223 C224 H22G 110.8 . . ?
C225 C224 H22H 110.8 . . ?
C223 C224 H22H 112.0 . . ?
H22G C224 H22H 108.8 . . ?
C224 C225 H22I 109.5 . . ?
C224 C225 H22J 109.5 . . ?
H22I C225 H22J 109.5 . . ?
C224 C225 H22K 109.5 . . ?
H22I C225 H22K 109.5 . . ?
H22J C225 H22K 109.5 . . ?
O24 Si6 O21 147.6(3) . . ?
O24 Si6 O22 85.1(3) . . ?
O21 Si6 O22 89.3(3) . . ?
O24 Si6 O23 87.3(3) . . ?
O21 Si6 O23 83.8(3) . . ?
O22 Si6 O23 153.6(3) . . ?
O24 Si6 C126 103.6(7) . . ?
O21 Si6 C126 108.7(7) . . ?
O22 Si6 C126 103.2(8) . . ?
O23 Si6 C126 103.1(7) . . ?
O24 Si6 C226 115.1(16) . . ?
O21 Si6 C226 96.8(17) . . ?
O22 Si6 C226 110.2(16) . . ?
O23 Si6 C226 95.9(16) . . ?
C127 C126 Si6 124.8(13) . . ?
C127 C126 H12L 106.1 . . ?
Si6 C126 H12L 106.1 . . ?
C127 C126 H12M 106.1 . . ?
Si6 C126 H12M 106.1 . . ?
H12L C126 H12M 106.3 . . ?
C126 C127 C128 115.0(15) . . ?
C126 C127 H12N 108.5 . . ?
C128 C127 H12N 108.5 . . ?
C126 C127 H12O 108.5 . . ?
C128 C127 H12O 108.5 . . ?
H12N C127 H12O 107.5 . . ?
C129 C128 C127 112.2(15) . . ?
C129 C128 H12P 109.2 . . ?
C127 C128 H12P 109.2 . . ?
C129 C128 H12Q 109.2 . . ?
C127 C128 H12Q 109.2 . . ?
H12P C128 H12Q 107.9 . . ?
C128 C129 C130 114.9(16) . . ?
C128 C129 H12R 108.5 . . ?
C130 C129 H12R 108.5 . . ?
C128 C129 H12S 108.5 . . ?
C130 C129 H12S 108.5 . . ?
H12R C129 H12S 107.5 . . ?
C129 C130 C131 114.3(16) . . ?
C129 C130 H12T 108.7 . . ?
C131 C130 H12T 108.7 . . ?
C129 C130 H12U 108.7 . . ?
C131 C130 H12U 108.7 . . ?
H12T C130 H12U 107.6 . . ?
C132 C131 C130 105.7(17) . . ?
C132 C131 H13C 110.6 . . ?
C130 C131 H13C 110.6 . . ?
C132 C131 H13D 110.6 . . ?
C130 C131 H13D 110.6 . . ?
H13C C131 H13D 108.7 . . ?
C133 C132 C131 103(2) . . ?
C133 C132 H13E 111.1 . . ?
C131 C132 H13E 111.1 . . ?
C133 C132 H13F 111.1 . . ?
C131 C132 H13F 111.1 . . ?
H13E C132 H13F 109.1 . . ?
C132 C133 H13G 109.5 . . ?
C132 C133 H13H 109.5 . . ?
H13G C133 H13H 109.5 . . ?
C132 C133 H13I 109.5 . . ?
H13G C133 H13I 109.5 . . ?
H13H C133 H13I 109.5 . . ?
C227 C226 Si6 134(3) . . ?
C227 C226 H22L 105.0 . . ?
Si6 C226 H22L 103.7 . . ?
C227 C226 H22M 103.7 . . ?
Si6 C226 H22M 103.7 . . ?
H22L C226 H22M 105.3 . . ?
C226 C227 C228 114(2) . . ?
C226 C227 H22N 108.8 . . ?
C228 C227 H22N 108.8 . . ?
C226 C227 H22O 108.8 . . ?
C228 C227 H22O 108.8 . . ?
H22N C227 H22O 107.7 . . ?
C229 C228 C227 119(3) . . ?
C229 C228 H22P 107.6 . . ?
C227 C228 H22P 107.6 . . ?
C229 C228 H22Q 107.6 . . ?
C227 C228 H22Q 107.6 . . ?
H22P C228 H22Q 107 . . ?
C228 C229 C230 115(3) . . ?
C228 C229 H22R 108.6 . . ?
C230 C229 H22R 108.6 . . ?
C228 C229 H22S 108.6 . . ?
C230 C229 H22S 108.6 . . ?
H22R C229 H22S 107.6 . . ?
C229 C230 C231 115(3) . . ?
C229 C230 H22T 108.5 . . ?
C231 C230 H22T 108.5 . . ?
C229 C230 H22U 108.5 . . ?
C231 C230 H22U 108.5 . . ?
H22T C230 H22U 107.5 . . ?
C232 C231 C230 104(3) . . ?
C233 C232 C231 102(3) . . ?
C233 C232 H23C 111.4 . . ?
C231 C232 H23C 111.4 . . ?
C233 C232 H23D 111.4 . . ?
C231 C232 H23D 111.4 . . ?
H23C C232 H23D 109.2 . . ?
C232 C233 H23E 109.5 . . ?
C232 C233 H23F 109.5 . . ?
H23E C233 H23F 109.5 . . ?
C232 C233 H23G 109.5 . . ?
H23E C233 H23G 109.5 . . ?
H23F C233 H23G 109.5 . . ?
C1 O1 Si1 110.6(6) . . ?
C1 O1 Na3 146.5(6) . 2_666 ?
Si1 O1 Na3 102.2(4) . 2_666 ?
C2 O2 Si1 111.8(6) . . ?
C7 O3 Si1 113.6(6) . . ?
C7 O3 Na3 131.0(6) . 2_666 ?
Si1 O3 Na3 115.3(3) . 2_666 ?
C8 O4 Si1 110.9(5) . . ?
C16 O5 Si2 113.8(7) . . ?
C16 O5 Na2 140.8(7) . . ?
Si2 O5 Na2 104.3(3) . . ?
C17 O6 Si2 114.7(7) . . ?
C22 O7 Si2 113.1(6) . . ?
C22 O7 Na2 138.8(6) . . ?
Si2 O7 Na2 108.0(3) . . ?
C23 O8 Si2 112.3(6) . . ?
C31 O9 Si3 111.6(6) . . ?
C37 O11 Si3 112.9(6) . . ?
C46 O13 Si4 113.7(5) . . ?
C47 O14 Si4 112.2(5) . . ?
C47 O14 Na6 111.4(5) . . ?
Si4 O14 Na6 107.0(3) . . ?
C52 O15 Si4 113.3(5) . . ?
C53 O16 Si4 111.9(5) . . ?
C53 O16 Na6 115.4(5) . . ?
Si4 O16 Na6 105.2(3) . . ?
C61 O17 Si5 112.4(5) . . ?
C62 O18 Si5 112.3(5) . . ?
C62 O18 Na3 133.8(5) . . ?
Si5 O18 Na3 113.8(3) . . ?
C67 O19 Si5 112.1(5) . . ?
C68 O20 Si5 113.2(5) . . ?
C68 O20 Na3 140.2(5) . . ?
Si5 O20 Na3 104.1(3) . . ?
C73 O21 Si6 112.4(5) . . ?
C73 O21 Na1 139.2(5) . . ?
Si6 O21 Na1 107.5(3) . . ?
C74 O22 Si6 111.7(5) . . ?
C79 O23 Si6 112.9(6) . . ?
C79 O23 Na1 136.5(6) . . ?
Si6 O23 Na1 108.6(3) . . ?
C80 O24 Si6 113.0(6) . . ?
S1 O25 Na1 157.9(7) . . ?
O25 S1 C134 108.9(8) . . ?
O25 S1 C135 108.2(7) . . ?
C134 S1 C135 96.4(7) . . ?
S1 C134 H13J 109.5 . . ?
S1 C134 H13K 109.5 . . ?
H13J C134 H13K 109.5 . . ?
S1 C134 H13L 109.5 . . ?
H13J C134 H13L 109.5 . . ?
H13K C134 H13L 109.5 . . ?
S1 C135 H13M 109.5 . . ?
S1 C135 H13N 109.5 . . ?
H13M C135 H13N 109.5 . . ?
S1 C135 H13O 109.5 . . ?
H13M C135 H13O 109.5 . . ?
H13N C135 H13O 109.5 . . ?
S1' O25' Na1 139.2(19) . . ?
O25' S1' C234 113.4(18) . . ?
O25' S1' C235 116.4(17) . . ?
C234 S1' C235 101.9(17) . . ?
S1' C234 H23H 109.5 . . ?
S1' C234 H23I 109.5 . . ?
H23H C234 H23I 109.5 . . ?
S1' C234 H23J 109.5 . . ?
H23H C234 H23J 109.5 . . ?
H23I C234 H23J 109.5 . . ?
S1' C235 H23K 109.5 . . ?
S1' C235 H23L 109.5 . . ?
H23K C235 H23L 109.5 . . ?
S1' C235 H23M 109.5 . . ?
H23K C235 H23M 109.5 . . ?
H23L C235 H23M 109.5 . . ?
O27 Na1 O25 107.3(6) . . ?
O25' Na1 O26' 97.5(10) . . ?
O25' Na1 O23 132.2(8) . . ?
O27 Na1 O23 137.7(5) . . ?
O25 Na1 O23 113.7(4) . . ?
O26' Na1 O23 107.7(6) . . ?
O27 Na1 O26 91.7(6) . . ?
O25 Na1 O26 98.9(7) . . ?
O23 Na1 O26 91.7(5) . . ?
O25' Na1 O21 98.1(7) . . ?
O27 Na1 O21 108.8(4) . . ?
O25 Na1 O21 95.0(3) . . ?
O26' Na1 O21 164.2(7) . . ?
O23 Na1 O21 59.0(2) . . ?
O26 Na1 O21 150.6(5) . . ?
O25' Na1 O27' 63.4(14) . . ?
O26' Na1 O27' 89.4(10) . . ?
O23 Na1 O27' 152.6(10) . . ?
O21 Na1 O27' 100.2(8) . . ?
S2 O26 Na1 134.7(11) . . ?
O26 S2 C136 116.9(16) . . ?
O26 S2 C137 108.1(12) . . ?
C136 S2 C137 86.0(15) . . ?
S2 C136 H13P 109.5 . . ?
S2 C136 H13Q 109.5 . . ?
H13P C136 H13Q 109.5 . . ?
S2 C136 H13R 109.5 . . ?
H13P C136 H13R 109.5 . . ?
H13Q C136 H13R 109.5 . . ?
S2 C137 H13S 109.5 . . ?
S2 C137 H13T 109.5 . . ?
H13S C137 H13T 109.5 . . ?
S2 C137 H13U 109.5 . . ?
H13S C137 H13U 109.5 . . ?
H13T C137 H13U 109.5 . . ?
S2' O26' Na1 135.4(16) . . ?
O26' S2' C236 119.1(17) . . ?
O26' S2' C237 113.3(15) . . ?
C236 S2' C237 88.9(18) . . ?
S2' C236 H23A 109.5 . . ?
S2' C236 H23B 109.5 . . ?
H23A C236 H23B 109.5 . . ?
S2' C236 H23N 109.5 . . ?
H23A C236 H23N 109.5 . . ?
H23B C236 H23N 109.5 . . ?
S2' C237 H23O 109.5 . . ?
S2' C237 H23P 109.5 . . ?
H23O C237 H23P 109.5 . . ?
S2' C237 H239 109.5 . . ?
H23O C237 H239 109.5 . . ?
H23P C237 H239 109.5 . . ?
S3 O27 Na1 148.1(10) . . ?
S3 C138 H13V 109.5 . . ?
S3 C138 H13W 109.5 . . ?
H13V C138 H13W 109.5 . . ?
S3 C138 H13X 109.5 . . ?
H13V C138 H13X 109.5 . . ?
H13W C138 H13X 109.5 . . ?
O27 S3 C139 89.6(10) . . ?
O27 S3 C138 97.9(10) . . ?
C139 S3 C138 102.6(12) . . ?
S3 C139 H13Y 109.5 . . ?
S3 C139 H13Z 109.5 . . ?
H13Y C139 H13Z 109.5 . . ?
S3 C139 H130 109.5 . . ?
H13Y C139 H130 109.5 . . ?
H13Z C139 H130 109.5 . . ?
S3' O27' Na1 112(2) . . ?
S3' C238 H23Q 109.5 . . ?
S3' C238 H23R 109.5 . . ?
H23Q C238 H23R 109.5 . . ?
S3' C238 H23S 109.5 . . ?
H23Q C238 H23S 109.5 . . ?
H23R C238 H23S 109.5 . . ?
O27' S3' C238 98(2) . . ?
O27' S3' C239 91(2) . . ?
C238 S3' C239 96(2) . . ?
S3' C239 H23T 109.5 . . ?
S3' C239 H23U 109.5 . . ?
H23T C239 H23U 111.0 . . ?
S3' C239 H23V 109.5 . . ?
H23T C239 H23V 109.5 . . ?
H23U C239 H23V 109.5 . . ?
O30' Na2 O29 153.4(10) . . ?
O30 Na2 O29 120.6(8) . . ?
O30' Na2 O7 92.2(9) . . ?
O30 Na2 O7 122.0(8) . . ?
O29 Na2 O7 113.5(5) . . ?
O30' Na2 O28 93.6(12) . . ?
O30 Na2 O28 104.5(8) . . ?
O29 Na2 O28 92.3(5) . . ?
O7 Na2 O28 92.3(3) . . ?
O30' Na2 O5 92.1(11) . . ?
O30 Na2 O5 95.5(8) . . ?
O29 Na2 O5 95.0(4) . . ?
O7 Na2 O5 59.4(2) . . ?
O28 Na2 O5 151.4(4) . . ?
S6 O30 Na2 123.6(15) . . ?
S6 C144 H14C 109.5 . . ?
S6 C144 H14D 109.5 . . ?
H14C C144 H14D 109.5 . . ?
S6 C144 H14E 109.5 . . ?
H14C C144 H14E 109.5 . . ?
H14D C144 H14E 109.5 . . ?
O30 S6 C144 112.6(19) . . ?
O30 S6 C145 114.4(18) . . ?
C144 S6 C145 74.6(16) . . ?
S6 C145 H14F 109.5 . . ?
S6 C145 H14G 109.5 . . ?
H14F C145 H14G 108.0 . . ?
S6 C145 H14H 109.5 . . ?
H14F C145 H14H 109.5 . . ?
H14G C145 H14H 109.5 . . ?
S6' O30' Na2 136(2) . . ?
S6' C244 H24A 109.5 . . ?
S6' C244 H24B 109.5 . . ?
H24A C244 H24B 109.5 . . ?
S6' C244 H24C 109.5 . . ?
H24A C244 H24C 109.5 . . ?
H24B C244 H24C 109.5 . . ?
O30' S6' C244 129(2) . . ?
O30' S6' C245 124(2) . . ?
C244 S6' C245 79.4(16) . . ?
S6' C245 H24D 109.5 . . ?
S6' C245 H24E 109.5 . . ?
H24D C245 H24E 109.5 . . ?
S6' C245 H24F 109.5 . . ?
H24D C245 H24F 109.5 . . ?
H24E C245 H24F 109.5 . . ?
S4 O28 Na2 131.2(7) . . ?
S4 C140 H15C 109.5 . . ?
S4 C140 H15D 109.5 . . ?
H15C C140 H15D 109.5 . . ?
S4 C140 H15E 109.5 . . ?
H15C C140 H15E 109.5 . . ?
H15D C140 H15E 109.5 . . ?
O28 S4 C141 111.9(9) . . ?
O28 S4 C140 109.9(9) . . ?
C141 S4 C140 93.9(11) . . ?
S4 C141 H131 109.5 . . ?
S4 C141 H132 109.5 . . ?
H131 C141 H132 109.5 . . ?
S4 C141 H133 109.5 . . ?
H131 C141 H133 109.5 . . ?
H132 C141 H133 109.5 . . ?
S5 O29 Na2 144.2(9) . . ?
S5 C142 H17D 109.5 . . ?
S5 C142 H17E 109.5 . . ?
H17D C142 H17E 109.5 . . ?
S5 C142 H17F 109.5 . . ?
H17D C142 H17F 109.5 . . ?
H17E C142 H17F 109.5 . . ?
O29 S5 C143 101.5(9) . . ?
O29 S5 C142 109.2(9) . . ?
C143 S5 C142 87.6(8) . . ?
S5 C143 H17A 109.5 . . ?
S5 C143 H17B 109.5 . . ?
H17A C143 H17B 109.5 . . ?
S5 C143 H17C 109.5 . . ?
H17A C143 H17C 109.5 . . ?
H17B C143 H17C 109.5 . . ?
S7 C147 H14I 109.5 . . ?
S7 C147 H14J 109.5 . . ?
H14I C147 H14J 109.5 . . ?
S7 C147 H14K 109.5 . . ?
H14I C147 H14K 109.5 . . ?
H14J C147 H14K 109.5 . . ?
O31 S7 C147 93.5(14) . . ?
O31 S7 C146 98.6(14) . . ?
C147 S7 C146 137.8(16) . . ?
S7 C146 H14L 109.5 . . ?
S7 C146 H14M 109.5 . . ?
H14L C146 H14M 109.5 . . ?
S7 C146 H14N 109.5 . . ?
H14L C146 H14N 109.5 . . ?
H14M C146 H14N 109.5 . . ?
S7' C247 H24G 109.5 . . ?
S7' C247 H24H 109.5 . . ?
H24G C247 H24H 109.5 . . ?
S7' C247 H24I 109.5 . . ?
H24G C247 H24I 109.5 . . ?
H24H C247 H24I 109.5 . . ?
O31' S7' C246 100(2) . . ?
O31' S7' C247 86(2) . . ?
C246 S7' C247 131(3) . . ?
S7' C246 H24J 109.5 . . ?
S7' C246 H24K 109.5 . . ?
H24J C246 H24K 109.5 . . ?
S7' C246 H24L 109.5 . . ?
H24J C246 H24L 109.5 . . ?
H24K C246 H24L 108.0 . . ?
O34 Na3 O33' 49.5(8) . . ?
O34 Na3 O18 138.7(4) . . ?
O33' Na3 O18 122.5(7) . . ?
O34 Na3 O3 114.1(4) . 2_666 ?
O18 Na3 O3 98.5(2) . 2_666 ?
O34 Na3 O33 90.7(8) . . ?
O18 Na3 O33 80.4(7) . . ?
O3 Na3 O33 137.9(8) 2_666 . ?
O34 Na3 O20 87.9(4) . . ?
O33' Na3 O20 114.0(8) . . ?
O18 Na3 O20 56.7(2) . . ?
O3 Na3 O20 109.1(2) 2_666 . ?
O33 Na3 O20 105.2(7) . . ?
O34 Na3 O1 108.6(4) . 2_666 ?
O18 Na3 O1 110.6(3) . 2_666 ?
O3 Na3 O1 55.7(2) 2_666 2_666 ?
O33 Na3 O1 85.0(8) . 2_666 ?
O20 Na3 O1 160.8(3) . 2_666 ?
O34 Na3 Si1 121.4(4) . 2_666 ?
O18 Na3 Si1 99.24(19) . 2_666 ?
O3 Na3 Si1 27.15(17) 2_666 2_666 ?
O33 Na3 Si1 110.9(8) . 2_666 ?
O20 Na3 Si1 132.02(19) . 2_666 ?
O1 Na3 Si1 30.15(15) 2_666 2_666 ?
Na3 O33 Na6 146.4(12) . . ?
Na3 O33' Na6 129.8(13) . . ?
S8 C148 H14O 109.5 . . ?
S8 C148 H14P 109.5 . . ?
H14O C148 H14P 109.5 . . ?
S8 C148 H14Q 109.5 . . ?
H14O C148 H14Q 109.5 . . ?
H14P C148 H14Q 109.5 . . ?
O32 S8 C149 118.8(14) . . ?
O32 S8 C148 101.7(12) . . ?
C149 S8 C148 92.4(12) . . ?
S8 C149 H14R 109.5 . . ?
S8 C149 H14S 109.5 . . ?
H14R C149 H14S 109.5 . . ?
S8 C149 H14T 109.5 . . ?
H14R C149 H14T 109.5 . . ?
H14S C149 H14T 109.5 . . ?
S8' C248 H24M 109.5 . . ?
S8' C248 H24N 109.5 . . ?
H24M C248 H24N 109.5 . . ?
S8' C248 H24O 109.5 . . ?
H24M C248 H24O 109.5 . . ?
H24N C248 H24O 109.5 . . ?
O32' S8' C249 113(3) . . ?
O32' S8' C248 103(3) . . ?
C249 S8' C248 88(2) . . ?
S8' C249 H24P 109.5 . . ?
S8' C249 H24Q 109.5 . . ?
H24P C249 H24Q 109.5 . . ?
S8' C249 H24R 109.5 . . ?
H24P C249 H24R 109.5 . . ?
H24Q C249 H24R 109.5 . . ?
Na3 O34 Na6 137.3(7) . 2_666 ?
O36' Na5 O35' 113.5(9) . . ?
O37 Na5 O36 113.1(9) . . ?
O36' Na5 O38 104.3(11) . . ?
O35' Na5 O38 93.0(9) . . ?
O37 Na5 O38 63.7(10) . . ?
O36 Na5 O38 127.9(10) . . ?
O36' Na5 O37' 115.0(14) . . ?
O35' Na5 O37' 111.5(11) . . ?
O38 Na5 O37' 117.6(16) . . ?
O37 Na5 O35 131.5(9) . . ?
O36 Na5 O35 104.5(7) . . ?
O38 Na5 O35 114.2(8) . . ?
O38 Na5 O37" 123.4(11) . . ?
O36' Na5 C260 53.8(7) . . ?
O35' Na5 C260 59.9(7) . . ?
O38 Na5 C260 109.9(10) . . ?
O37' Na5 C260 132.3(15) . . ?
O36' Na5 C261 51.0(8) . . ?
O35' Na5 C261 92.5(10) . . ?
O38 Na5 C261 154.5(10) . . ?
O37' Na5 C261 83.2(14) . . ?
C260 Na5 C261 53.0(5) . . ?
S9 O35 Na5 157.7(12) . . ?
S9 C252 H25A 109.5 . . ?
S9 C252 H25B 109.5 . . ?
H25A C252 H25B 109.5 . . ?
S9 C252 H25C 109.5 . . ?
H25A C252 H25C 109.5 . . ?
H25B C252 H25C 109.5 . . ?
O35 S9 C252 110.7(12) . . ?
O35 S9 C253 99.1(10) . . ?
C252 S9 C253 92.4(12) . . ?
S9 C253 H25D 109.5 . . ?
S9 C253 H25E 109.5 . . ?
H25D C253 H25E 109.5 . . ?
S9 C253 H25F 109.5 . . ?
H25D C253 H25F 109.5 . . ?
H25E C253 H25F 109.5 . . ?
S10 O36 Na5 129.3(11) . . ?
S10 C258 H25G 109.5 . . ?
S10 C258 H25H 109.5 . . ?
H25G C258 H25H 109.5 . . ?
S10 C258 H25I 109.5 . . ?
H25G C258 H25I 109.5 . . ?
H25H C258 H25I 109.5 . . ?
O36 S10 C258 87.3(11) . . ?
O36 S10 C259 85.4(12) . . ?
C258 S10 C259 94.7(9) . . ?
S10 C259 H25J 109.5 . . ?
S10 C259 H25K 109.5 . . ?
H25J C259 H25K 109.5 . . ?
S10 C259 H25L 109.5 . . ?
H25J C259 H25L 109.5 . . ?
H25K C259 H25L 109.5 . . ?
S9' O35' Na5 131.1(16) . . ?
S9' C250 H25Y 109.5 . . ?
S9' C250 H25Z 109.5 . . ?
H25Y C250 H25Z 109.5 . . ?
S9' C250 H250 109.5 . . ?
H25Y C250 H250 109.5 . . ?
H25Z C250 H250 109.5 . . ?
O35' S9' C250 110.7(12) . . ?
O35' S9' C251 99.1(10) . . ?
C250 S9' C251 92.5(12) . . ?
S9' C251 H251 109.5 . . ?
S9' C251 H252 109.5 . . ?
H251 C251 H252 109.5 . . ?
S9' C251 H253 109.5 . . ?
H251 C251 H253 109.5 . . ?
H252 C251 H253 109.5 . . ?
S10' O36' Na5 122.9(12) . . ?
S10' C260 Na5 82.8(9) . . ?
S10' C260 H26G 109.5 . . ?
Na5 C260 H26G 30 . . ?
S10' C260 H26H 109.5 . . ?
Na5 C260 H26H 107.5 . . ?
H26G C260 H26H 109.5 . . ?
S10' C260 H26I 109.5 . . ?
Na5 C260 H26I 133.7 . . ?
H26G C260 H26I 109.5 . . ?
H26H C260 H26I 109.5 . . ?
O36' S10' C260 87.3(11) . . ?
O36' S10' C261 85.4(12) . . ?
C260 S10' C261 94.7(9) . . ?
S10' C261 Na5 77.6(11) . . ?
S10' C261 H26J 109.5 . . ?
Na5 C261 H26J 38.8 . . ?
S10' C261 H26K 109.5 . . ?
Na5 C261 H26K 101.1 . . ?
H26J C261 H26K 109.5 . . ?
S10' C261 H26L 109.5 . . ?
Na5 C261 H26L 143.3 . . ?
H26J C261 H26L 109.5 . . ?
H26K C261 H26L 109.5 . . ?
S12 O38 Na5 130(2) . . ?
S12 C264 H26M 109.5 . . ?
S12 C264 H26N 109.5 . . ?
H26M C264 H26N 109.5 . . ?
S12 C264 H26O 109.5 . . ?
H26M C264 H26O 109.5 . . ?
H26N C264 H26O 109.5 . . ?
O38 S12 C265 82.6(8) . . ?
O38 S12 C264 88.4(11) . . ?
C265 S12 C264 111.3(17) . . ?
S11 O37 Na5 147.2(16) . . ?
O37 S11 C254 107.7(15) . . ?
O37 S11 C255 109.0(14) . . ?
C254 S11 C255 100.7(19) . . ?
S11 C254 H25M 109.5 . . ?
S11 C254 H25N 109.5 . . ?
H25M C254 H25N 109.5 . . ?
S11 C254 H25O 109.5 . . ?
H25M C254 H25O 109.5 . . ?
H25N C254 H25O 109.5 . . ?
S11 C255 H25P 109.5 . . ?
S11 C255 H25Q 109.5 . . ?
H25P C255 H25Q 109.5 . . ?
S11 C255 H25R 109.5 . . ?
H25P C255 H25R 109.5 . . ?
H25Q C255 H25R 109.5 . . ?
S11' O37' Na5 126(2) . . ?
O37' S11' C256 111(2) . . ?
O37' S11' C257 105(2) . . ?
C256 S11' C257 108(2) . . ?
S11' C256 H25S 109.5 . . ?
S11' C256 H25T 109.5 . . ?
H25S C256 H25T 109.5 . . ?
S11' C256 H25U 109.5 . . ?
H25S C256 H25U 109.5 . . ?
H25T C256 H25U 109.5 . . ?
S11' C257 H25V 109.5 . . ?
S11' C257 H25W 109.5 . . ?
H25V C257 H25W 109.5 . . ?
S11' C257 H25X 109.5 . . ?
H25V C257 H25X 109.5 . . ?
H25W C257 H25X 109.5 . . ?
S11" O37" Na5 119.2(18) . . ?
O37" S11" C301 108(2) . . ?
O37" S11" C302 100.3(18) . . ?
C301 S11" C302 100(2) . . ?
S11" C301 H30C 109.5 . . ?
S11" C301 H30D 109.5 . . ?
H30C C301 H30D 109.5 . . ?
S11" C301 H30E 109.5 . . ?
H30C C301 H30E 109.5 . . ?
H30D C301 H30E 109.5 . . ?
S11" C302 H30F 109.5 . . ?
S11" C302 H30G 109.5 . . ?
H30F C302 H30G 109.5 . . ?
S11" C302 H30H 109.5 . . ?
H30F C302 H30H 109.5 . . ?
H30G C302 H30H 109.5 . . ?
C32 O10 Si3 112.2(6) . . ?
C32 O10 Na4' 135.5(7) . . ?
Si3 O10 Na4' 112.0(5) . . ?
C32 O10 Na4 128.8(8) . . ?
Si3 O10 Na4 112.6(5) . . ?
C38 O12 Si3 107.9(7) . . ?
C38 O12 Na4 135.8(8) . . ?
Si3 O12 Na4 108.7(5) . . ?
C38 O12 Na4' 145.0(8) . . ?
Si3 O12 Na4' 106.6(4) . . ?
O39 Na4 O40 63.1(14) . . ?
O39 Na4 O41 110.3(17) . . ?
O40 Na4 O41 93.1(16) . . ?
O39 Na4 O10 156.2(18) . . ?
O40 Na4 O10 110.3(13) . . ?
O41 Na4 O10 92.4(11) . . ?
O39 Na4 O12 113.9(14) . . ?
O40 Na4 O12 141.7(19) . . ?
O41 Na4 O12 120.8(13) . . ?
O10 Na4 O12 55.7(4) . . ?
O39' Na4' O40' 64.1(13) . . ?
O39' Na4' O41' 105.5(16) . . ?
O40' Na4' O41' 90.0(17) . . ?
O32' Na4' O41' 89.2(19) 2_676 . ?
O39' Na4' O10 163.2(17) . . ?
O40' Na4' O10 108.9(13) . . ?
O32' Na4' O10 140.6(14) 2_676 . ?
O41' Na4' O10 89.2(11) . . ?
O39' Na4' O12 120.0(13) . . ?
O40' Na4' O12 144.2(18) . . ?
O32' Na4' O12 91.4(14) 2_676 . ?
O41' Na4' O12 119.3(12) . . ?
O10 Na4' O12 55.9(4) . . ?
O10 Na4' S8' 116.2(11) . 2_676 ?
O12 Na4' S8' 88.2(8) . 2_676 ?
O32' O39' Na4' 76(2) 2_676 . ?
O33 Na6 O34 74.0(7) . 2_666 ?
O33 Na6 O14 148.5(9) . . ?
O34 Na6 O14 124.8(5) 2_666 . ?
O34 Na6 O33' 39.1(6) 2_666 . ?
O14 Na6 O33' 147.0(6) . . ?
O33 Na6 O16 102.9(8) . . ?
O34 Na6 O16 146.7(5) 2_666 . ?
O14 Na6 O16 46.8(2) . . ?
O33' Na6 O16 125.0(7) . . ?

loop_
_geom_bond_atom_site_label_1
_geom_bond_atom_site_label_2
_geom_bond_distance
_geom_bond_site_symmetry_2
_geom_bond_publ_flag
C1 O1 1.368(12) . ?
C1 C2 1.369(13) . ?
C1 C6 1.406(13) . ?
C2 O2 1.344(12) . ?
C2 C3 1.389(14) . ?
C3 C4 1.419(13) . ?
C3 H3 0.95 . ?
C4 C5 1.379(12) . ?
C4 C13 1.513(13) . ?
C5 C6 1.405(13) . ?
C5 C14 1.546(13) . ?
C6 H6 0.95 . ?
C7 C12 1.315(12) . ?
C7 C8 1.388(12) . ?
C7 O3 1.399(11) . ?
C8 O4 1.352(11) . ?
C8 C9 1.353(12) . ?
C9 C10 1.406(12) . ?
C9 H9 0.95 . ?
C10 C11 1.384(12) . ?
C10 C43 1.570(11) . ?
C11 C12 1.383(11) . ?
C11 C45 1.491(13) . ?
C12 H12 0.95 . ?
C13 C19 1.519(13) . ?
C13 H13A 0.99 . ?
C13 H13B 0.99 . ?
C14 C70 1.490(12) . ?
C14 H14A 0.99 . ?
C14 H14B 0.99 . ?
C15 C71 1.480(12) . ?
C15 C20 1.509(13) . ?
C15 H15A 0.99 . ?
C15 H15B 0.99 . ?
C16 O5 1.375(11) . ?
C16 C17 1.387(14) . ?
C16 C21 1.395(13) . ?
C17 C18 1.346(13) . ?
C17 O6 1.390(11) . ?
C18 C19 1.363(12) . ?
C18 H18 0.95 . ?
C19 C20 1.427(13) . ?
C20 C21 1.444(13) . ?
C21 H21 0.95 . ?
C22 O7 1.330(10) . ?
C22 C23 1.376(13) . ?
C22 C27 1.390(12) . ?
C23 O8 1.369(10) . ?
C23 C24 1.386(12) . ?
C24 C25 1.330(12) . ?
C24 H24 0.95 . ?
C25 C26 1.421(12) . ?
C25 C28 1.553(12) . ?
C26 C27 1.388(12) . ?
C26 C29 1.531(12) . ?
C27 H27 0.95 . ?
C28 C34 1.540(12) . ?
C28 H28A 0.99 . ?
C28 H28B 0.99 . ?
C29 C82 1.526(12) . ?
C29 H29A 0.99 . ?
C29 H29B 0.99 . ?
C30 C35 1.499(12) . ?
C30 C83 1.507(12) . ?
C30 H30A 0.99 . ?
C30 H30B 0.99 . ?
C31 C36 1.337(12) . ?
C31 C32 1.361(12) . ?
C31 O9 1.387(10) . ?
C32 O10 1.363(11) . ?
C32 C33 1.366(12) . ?
C33 C34 1.407(12) . ?
C33 H33 0.95 . ?
C34 C35 1.424(12) . ?
C35 C36 1.388(12) . ?
C36 H36 0.95 . ?
C37 O11 1.335(11) . ?
C37 C38 1.347(13) . ?
C37 C42 1.404(13) . ?
C38 C39 1.389(13) . ?
C38 O12 1.398(11) . ?
C39 C40 1.448(12) . ?
C39 H39 0.95 . ?
C40 C41 1.340(12) . ?
C40 C43 1.561(12) . ?
C41 C42 1.414(12) . ?
C41 C44 1.553(12) . ?
C42 H42 0.95 . ?
C43 H43A 0.99 . ?
C43 H43B 0.99 . ?
C44 C50 1.526(11) . ?
C44 H44A 0.99 . ?
C44 H44B 0.99 . ?
C45 C49 1.540(13) . ?
C45 H45A 0.99 . ?
C45 H45B 0.99 . ?
C46 O13 1.361(10) . ?
C46 C51 1.370(11) . ?
C46 C47 1.390(11) . ?
C47 C48 1.342(11) . ?
C47 O14 1.359(9) . ?
C48 C49 1.451(11) . ?
C48 H48 0.95 . ?
C49 C50 1.401(12) . ?
C50 C51 1.377(11) . ?
C51 H51 0.95 . ?
C52 O15 1.361(10) . ?
C52 C57 1.366(11) . ?
C52 C53 1.378(11) . ?
C53 O16 1.351(9) . ?
C53 C54 1.386(11) . ?
C54 C55 1.384(11) . ?
C54 H54 0.95 . ?
C55 C56 1.388(11) . ?
C55 C58 1.552(11) . ?
C56 C57 1.375(11) . ?
C56 C59 1.495(11) . ?
C57 H57 0.95 . ?
C58 C64 1.542(12) . ?
C58 H58A 0.99 . ?
C58 H58B 0.99 . ?
C59 C77 1.536(11) . ?
C59 H59A 0.99 . ?
C59 H59B 0.99 . ?
C60 C76 1.506(12) . ?
C60 C65 1.603(11) . ?
C60 H60A 0.99 . ?
C60 H60B 0.99 . ?
C61 C66 1.357(11) . ?
C61 O17 1.372(10) . ?
C61 C62 1.388(11) . ?
C62 O18 1.347(10) . ?
C62 C63 1.398(11) . ?
C63 C64 1.372(11) . ?
C63 H63 0.95 . ?
C64 C65 1.380(11) . ?
C65 C66 1.344(11) . ?
C66 H66 0.95 . ?
C67 O19 1.345(11) . ?
C67 C72 1.389(12) . ?
C67 C68 1.445(12) . ?
C68 O20 1.325(10) . ?
C68 C69 1.406(12) . ?
C69 C70 1.396(12) . ?
C69 H69 0.95 . ?
C70 C71 1.430(12) . ?
C71 C72 1.422(12) . ?
C72 H72 0.95 . ?
C73 C78 1.377(12) . ?
C73 C74 1.381(12) . ?
C73 O21 1.387(10) . ?
C74 O22 1.364(10) . ?
C74 C75 1.390(12) . ?
C75 C76 1.378(11) . ?
C75 H75 0.95 . ?
C76 C77 1.432(12) . ?
C77 C78 1.366(11) . ?
C78 H78 0.95 . ?
C79 C84 1.354(13) . ?
C79 C80 1.362(12) . ?
C79 O23 1.374(10) . ?
C80 O24 1.336(11) . ?
C80 C81 1.383(12) . ?
C81 C82 1.406(12) . ?
C81 H81 0.95 . ?
C82 C83 1.373(12) . ?
C83 C84 1.458(12) . ?
C84 H84 0.95 . ?
Si1 O3 1.752(7) . ?
Si1 O2 1.753(7) . ?
Si1 O4 1.783(6) . ?
Si1 O1 1.783(6) . ?
Si1 C85 1.859(12) . ?
Si1 C85' 1.859(12) . ?
Si1 Na3 3.471(5) 2_666 ?
C85 C86 1.433(16) . ?
C85 H85A 0.99 . ?
C85 H85B 0.99 . ?
C86 C87 1.519(18) . ?
C86 H86A 0.99 . ?
C86 H86B 0.99 . ?
C87 C88 1.390(15) . ?
C87 H87A 0.99 . ?
C87 H87B 0.99 . ?
C88 C89 1.570(9) . ?
C88 H88A 0.99 . ?
C88 H88B 0.99 . ?
C89 C90 1.406(16) . ?
C89 H89A 0.99 . ?
C89 H89B 0.99 . ?
C90 C91 1.504(19) . ?
C90 H90A 0.99 . ?
C90 H90B 0.99 . ?
C91 C92 1.472(19) . ?
C91 H91A 0.99 . ?
C91 H91B 0.99 . ?
C92 H92A 0.98 . ?
C92 H92B 0.98 . ?
C92 H92C 0.98 . ?
C85' C86' 1.433(16) . ?
C85' H85C 0.99 . ?
C85' H85D 0.99 . ?
C86' C87' 1.519(18) . ?
C86' H86C 0.99 . ?
C86' H86D 0.99 . ?
C87' C88' 1.390(15) . ?
C87' H87C 0.99 . ?
C87' H87D 0.99 . ?
C88' C89' 1.570(10) . ?
C88' H88C 0.99 . ?
C88' H88D 0.99 . ?
C89' C90' 1.406(17) . ?
C89' H89C 0.99 . ?
C89' H89D 0.99 . ?
C90' C91' 1.504(19) . ?
C90' H90C 0.99 . ?
C90' H90D 0.99 . ?
C91' C92' 1.472(19) . ?
C91' H91C 0.99 . ?
C91' H91D 0.99 . ?
C92' H92D 0.98 . ?
C92' H92E 0.98 . ?
C92' H92F 0.98 . ?
Si2 O5 1.737(7) . ?
Si2 O6 1.742(7) . ?
Si2 O7 1.764(7) . ?
Si2 O8 1.774(7) . ?
Si2 C93 1.841(11) . ?
Si2 C93' 1.841(11) . ?
C93 C94 1.531(16) . ?
C93 H93A 0.99 . ?
C93 H93B 0.99 . ?
C94 C95 1.612(17) . ?
C94 H94A 0.99 . ?
C94 H94B 0.99 . ?
C93' C94' 1.531(16) . ?
C93' H93C 0.99 . ?
C93' H93D 0.99 . ?
C94' C95' 1.612(17) . ?
C94' H94C 0.99 . ?
C94' H94D 0.99 . ?
Si3 O11 1.740(7) . ?
Si3 O10 1.769(7) . ?
Si3 O12 1.776(6) . ?
Si3 O9 1.779(7) . ?
Si3 C102 1.879(11) . ?
Si4 O14 1.736(6) . ?
Si4 O15 1.740(6) . ?
Si4 O13 1.741(6) . ?
Si4 O16 1.766(6) . ?
Si4 C110 1.863(9) . ?
C110 C111 1.500(12) . ?
C110 H11A 0.99 . ?
C110 H11B 0.99 . ?
C111 C112 1.560(14) . ?
C111 H11C 0.99 . ?
C111 H11D 0.99 . ?
C112 C113 1.476(18) . ?
C112 H112 0.99 . ?
C112 H113 0.99 . ?
C113 C114 1.80(3) . ?
C113 H11E 0.99 . ?
C113 H11F 0.99 . ?
C114 C115 1.44(3) . ?
C114 H11G 0.99 . ?
C114 H11H 0.99 . ?
C115 C116 1.63(4) . ?
C115 H11I 0.99 . ?
C115 H11J 0.99 . ?
C116 C117 1.64(5) . ?
C116 H11K 0.99 . ?
C116 H11L 0.99 . ?
C117 H11M 0.98 . ?
C117 H11N 0.98 . ?
C117 H11O 0.98 . ?
Si5 O19 1.731(6) . ?
Si5 O18 1.751(6) . ?
Si5 O20 1.755(6) . ?
Si5 O17 1.768(6) . ?
Si5 C118 1.862(12) . ?
Si5 C218 1.866(18) . ?
C118 C119 1.54(2) . ?
C118 H11P 0.99 . ?
C118 H11Q 0.99 . ?
C119 C120 1.576(19) . ?
C119 H11R 0.99 . ?
C119 H11S 0.99 . ?
C120 C121 1.56(2) . ?
C120 H11T 0.99 . ?
C120 H11U 0.99 . ?
C121 C122 1.56(3) . ?
C121 H12A 0.99 . ?
C121 H12B 0.99 . ?
C122 C123 1.57(2) . ?
C122 H12C 0.99 . ?
C122 H12D 0.99 . ?
C123 C124 1.60(2) . ?
C123 H12E 0.99 . ?
C123 H12F 0.99 . ?
C124 C125 1.55(3) . ?
C124 H12G 0.99 . ?
C124 H12H 0.99 . ?
C125 H12I 0.98 . ?
C125 H12J 0.98 . ?
C125 H12K 0.98 . ?
C218 C219 1.55(3) . ?
C218 H21P 0.99 . ?
C218 H21Q 0.99 . ?
C219 C220 1.60(2) . ?
C219 H21R 0.99 . ?
C219 H21S 0.99 . ?
C220 C221 1.58(3) . ?
C220 H21T 0.99 . ?
C220 H21U 0.99 . ?
C221 C222 1.55(3) . ?
C221 H22A 0.99 . ?
C221 H22B 0.99 . ?
C222 C223 1.57(3) . ?
C222 H22C 0.99 . ?
C222 H22D 0.99 . ?
C223 C224 1.59(2) . ?
C223 H22E 0.99 . ?
C223 H22F 0.99 . ?
C224 C225 1.55(3) . ?
C224 H22G 0.99 . ?
C224 H22H 0.99 . ?
C225 H22I 0.98 . ?
C225 H22J 0.98 . ?
C225 H22K 0.98 . ?
Si6 O24 1.731(6) . ?
Si6 O21 1.733(6) . ?
Si6 O22 1.758(6) . ?
Si6 O23 1.770(7) . ?
Si6 C126 1.858(13) . ?
Si6 C226 1.866(19) . ?
C126 C127 1.356(18) . ?
C126 H12L 0.99 . ?
C126 H12M 0.99 . ?
C127 C128 1.73(2) . ?
C127 H12N 0.99 . ?
C127 H12O 0.99 . ?
C128 C129 1.451(19) . ?
C128 H12P 0.99 . ?
C128 H12Q 0.99 . ?
C129 C130 1.469(19) . ?
C129 H12R 0.99 . ?
C129 H12S 0.99 . ?
C130 C131 1.49(2) . ?
C130 H12T 0.99 . ?
C130 H12U 0.99 . ?
C131 C132 1.48(2) . ?
C131 H13C 0.99 . ?
C131 H13D 0.99 . ?
C132 C133 1.32(2) . ?
C132 H13E 0.99 . ?
C132 H13F 0.99 . ?
C133 H13G 0.98 . ?
C133 H13H 0.98 . ?
C133 H13I 0.98 . ?
C226 C227 1.36(2) . ?
C226 H22L 0.99 . ?
C226 H22M 0.99 . ?
C227 C228 1.74(2) . ?
C227 H22N 0.99 . ?
C227 H22O 0.99 . ?
C228 C229 1.44(2) . ?
C228 H22P 0.99 . ?
C228 H22Q 0.99 . ?
C229 C230 1.48(2) . ?
C229 H22R 0.99 . ?
C229 H22S 0.99 . ?
C230 C231 1.49(3) . ?
C230 H22T 0.99 . ?
C230 H22U 0.99 . ?
C231 C232 1.48(3) . ?
C232 C233 1.31(3) . ?
C232 H23C 0.99 . ?
C232 H23D 0.99 . ?
C233 H23E 0.98 . ?
C233 H23F 0.98 . ?
C233 H23G 0.98 . ?
O1 Na3 2.625(8) 2_666 ?
O3 Na3 2.340(7) 2_666 ?
O5 Na2 2.444(9) . ?
O7 Na2 2.333(8) . ?
O14 Na6 2.959(10) . ?
O16 Na6 2.982(11) . ?
O18 Na3 2.334(6) . ?
O20 Na3 2.559(7) . ?
O21 Na1 2.406(7) . ?
O23 Na1 2.350(7) . ?
O25 S1 1.386(10) . ?
O25 Na1 2.310(11) . ?
S1 C134 1.712(13) . ?
S1 C135 1.788(14) . ?
C134 H13J 0.98 . ?
C134 H13K 0.98 . ?
C134 H13L 0.98 . ?
C135 H13M 0.98 . ?
C135 H13N 0.98 . ?
C135 H13O 0.98 . ?
O25' S1' 1.335(16) . ?
O25' Na1 2.08(2) . ?
S1' C234 1.680(19) . ?
S1' C235 1.77(2) . ?
C234 H23H 0.98 . ?
C234 H23I 0.98 . ?
C234 H23J 0.98 . ?
C235 H23K 0.98 . ?
C235 H23L 0.98 . ?
C235 H23M 0.98 . ?
Na1 O27 2.166(13) . ?
Na1 O26' 2.320(15) . ?
Na1 O26 2.378(14) . ?
Na1 O27' 2.53(4) . ?
O26 S2 1.493(17) . ?
S2 C136 1.61(2) . ?
S2 C137 1.859(18) . ?
C136 H13P 0.98 . ?
C136 H13Q 0.98 . ?
C136 H13R 0.98 . ?
C137 H13S 0.98 . ?
C137 H13T 0.98 . ?
C137 H13U 0.98 . ?
O26' S2' 1.46(2) . ?
S2' C236 1.60(2) . ?
S2' C237 1.803(10) . ?
C236 H23A 0.98 . ?
C236 H23B 0.98 . ?
C236 H23N 0.98 . ?
C237 H23O 0.98 . ?
C237 H23P 0.98 . ?
C237 H239 0.98 . ?
O27 S3 1.409(13) . ?
C138 S3 1.718(17) . ?
C138 H13V 0.98 . ?
C138 H13W 0.98 . ?
C138 H13X 0.98 . ?
S3 C139 1.712(17) . ?
C139 H13Y 0.98 . ?
C139 H13Z 0.98 . ?
C139 H130 0.98 . ?
O27' S3' 1.41(2) . ?
C238 S3' 1.72(2) . ?
C238 H23Q 0.98 . ?
C238 H23R 0.98 . ?
C238 H23S 0.98 . ?
S3' C239 1.73(2) . ?
C239 H23T 0.98 . ?
C239 H23U 0.98 . ?
C239 H23V 0.98 . ?
Na2 O30' 2.06(2) . ?
Na2 O30 2.061(19) . ?
Na2 O29 2.321(13) . ?
Na2 O28 2.350(11) . ?
O30 S6 1.58(2) . ?
C144 S6 1.67(3) . ?
C144 H14C 0.98 . ?
C144 H14D 0.98 . ?
C144 H14E 0.98 . ?
S6 C145 1.88(4) . ?
C145 H14F 0.98 . ?
C145 H14G 0.98 . ?
C145 H14H 0.98 . ?
O30' S6' 1.52(2) . ?
C244 S6' 1.63(2) . ?
C244 H24A 0.98 . ?
C244 H24B 0.98 . ?
C244 H24C 0.98 . ?
S6' C245 1.86(3) . ?
C245 H24D 0.98 . ?
C245 H24E 0.98 . ?
C245 H24F 0.98 . ?
O28 S4 1.540(10) . ?
C140 S4 1.700(14) . ?
C140 H15C 0.98 . ?
C140 H15D 0.98 . ?
C140 H15E 0.98 . ?
S4 C141 1.700(14) . ?
C141 H131 0.98 . ?
C141 H132 0.98 . ?
C141 H133 0.98 . ?
O29 S5 1.483(11) . ?
C142 S5 1.636(13) . ?
C142 H17D 0.98 . ?
C142 H17E 0.98 . ?
C142 H17F 0.98 . ?
S5 C143 1.612(12) . ?
C143 H17A 0.98 . ?
C143 H17B 0.98 . ?
C143 H17C 0.98 . ?
O31 S7 1.396(18) . ?
C147 S7 1.95(2) . ?
C147 H14I 0.98 . ?
C147 H14J 0.98 . ?
C147 H14K 0.98 . ?
S7 C146 1.97(2) . ?
C146 H14L 0.98 . ?
C146 H14M 0.98 . ?
C146 H14N 0.98 . ?
O31' S7' 1.38(2) . ?
C247 S7' 1.99(2) . ?
C247 H24G 0.98 . ?
C247 H24H 0.98 . ?
C247 H24I 0.98 . ?
S7' C246 1.98(2) . ?
C246 H24J 0.98 . ?
C246 H24K 0.98 . ?
C246 H24L 0.98 . ?
Na3 O34 2.162(12) . ?
Na3 O33' 2.296(18) . ?
Na3 O33 2.340(19) . ?
O33 Na6 2.65(2) . ?
O33' Na6 2.97(3) . ?
O32 S8 1.451(16) . ?
C148 S8 1.71(2) . ?
C148 H14O 0.98 . ?
C148 H14P 0.98 . ?
C148 H14Q 0.98 . ?
S8 C149 1.53(2) . ?
C149 H14R 0.98 . ?
C149 H14S 0.98 . ?
C149 H14T 0.98 . ?
O32' S8' 1.45(2) . ?
O32' O39' 1.80(5) 2_676 ?
O32' Na4' 2.28(6) 2_676 ?
C248 S8' 1.71(3) . ?
C248 H24M 0.98 . ?
C248 H24N 0.98 . ?
C248 H24O 0.98 . ?
S8' C249 1.56(3) . ?
S8' Na4' 2.68(4) 2_676 ?
C249 H24P 0.98 . ?
C249 H24Q 0.98 . ?
C249 H24R 0.98 . ?
O34 Na6 2.884(14) 2_666 ?
Na5 O36' 2.05(2) . ?
Na5 O35' 2.11(2) . ?
Na5 O37 2.11(2) . ?
Na5 O36 2.127(18) . ?
Na5 O38 2.20(3) . ?
Na5 O37' 2.23(4) . ?
Na5 O35 2.274(17) . ?
Na5 O37" 2.77(3) . ?
Na5 C260 2.97(3) . ?
Na5 C261 3.12(4) . ?
O35 S9 1.407(12) . ?
C252 S9 1.78(3) . ?
C252 H25A 0.98 . ?
C252 H25B 0.98 . ?
C252 H25C 0.98 . ?
S9 C253 1.800(9) . ?
C253 H25D 0.98 . ?
C253 H25E 0.98 . ?
C253 H25F 0.98 . ?
O36 S10 1.682(18) . ?
C258 S10 1.814(9) . ?
C258 H25G 0.98 . ?
C258 H25H 0.98 . ?
C258 H25I 0.98 . ?
S10 C259 1.887(16) . ?
C259 H25J 0.98 . ?
C259 H25K 0.98 . ?
C259 H25L 0.98 . ?
O35' S9' 1.406(12) . ?
C250 S9' 1.78(3) . ?
C250 H25Y 0.98 . ?
C250 H25Z 0.98 . ?
C250 H250 0.98 . ?
S9' C251 1.800(9) . ?
C251 H251 0.98 . ?
C251 H252 0.98 . ?
C251 H253 0.98 . ?
O36' S10' 1.682(18) . ?
C260 S10' 1.813(9) . ?
C260 H26G 0.98 . ?
C260 H26H 0.98 . ?
C260 H26I 0.98 . ?
S10' C261 1.887(16) . ?
C261 H26J 0.98 . ?
C261 H26K 0.98 . ?
C261 H26L 0.98 . ?
O38 S12 1.54(2) . ?
C264 S12 1.661(15) . ?
C264 H26M 0.98 . ?
C264 H26N 0.98 . ?
C264 H26O 0.98 . ?
S12 C265 1.633(19) . ?
O37 S11 1.439(18) . ?
S11 C254 1.67(5) . ?
S11 C255 1.79(3) . ?
C254 H25M 0.98 . ?
C254 H25N 0.98 . ?
C254 H25O 0.98 . ?
C255 H25P 0.98 . ?
C255 H25Q 0.98 . ?
C255 H25R 0.98 . ?
O37' S11' 1.43(2) . ?
S11' C256 1.64(5) . ?
S11' C257 1.78(3) . ?
C256 H25S 0.98 . ?
C256 H25T 0.98 . ?
C256 H25U 0.98 . ?
C257 H25V 0.98 . ?
C257 H25W 0.98 . ?
C257 H25X 0.98 . ?
O37" S11" 1.45(2) . ?
S11" C301 1.65(5) . ?
S11" C302 1.81(3) . ?
C301 H30C 0.98 . ?
C301 H30D 0.98 . ?
C301 H30E 0.98 . ?
C302 H30F 0.98 . ?
C302 H30G 0.98 . ?
C302 H30H 0.98 . ?
O10 Na4' 2.433(16) . ?
O10 Na4 2.461(18) . ?
O12 Na4 2.546(19) . ?
O12 Na4' 2.555(18) . ?
Na4 O39 1.92(3) . ?
Na4 O40 1.94(3) . ?
Na4 O41 2.38(4) . ?
Na4' O39' 1.92(3) . ?
Na4' O40' 1.94(3) . ?
Na4' O41' 2.42(4) . ?

loop_
_geom_torsion_atom_site_label_1
_geom_torsion_atom_site_label_2
_geom_torsion_atom_site_label_3
_geom_torsion_atom_site_label_4
_geom_torsion
_geom_torsion_site_symmetry_1
_geom_torsion_site_symmetry_2
_geom_torsion_site_symmetry_3
_geom_torsion_site_symmetry_4
_geom_torsion_publ_flag
O1 C1 C2 O2 -1.6(12) . . . . ?
C6 C1 C2 O2 -178.6(8) . . . . ?
O1 C1 C2 C3 -179.1(8) . . . . ?
C6 C1 C2 C3 3.9(14) . . . . ?
O2 C2 C3 C4 -178.9(9) . . . . ?
C1 C2 C3 C4 -1.8(15) . . . . ?
C2 C3 C4 C5 -1.7(14) . . . . ?
C2 C3 C4 C13 -179.1(8) . . . . ?
C3 C4 C5 C6 3.1(13) . . . . ?
C13 C4 C5 C6 -179.8(8) . . . . ?
C3 C4 C5 C14 -170.2(8) . . . . ?
C13 C4 C5 C14 6.9(13) . . . . ?
C4 C5 C6 C1 -1.1(13) . . . . ?
C14 C5 C6 C1 172.5(7) . . . . ?
O1 C1 C6 C5 -179.1(8) . . . . ?
C2 C1 C6 C5 -2.5(13) . . . . ?
C12 C7 C8 O4 178.1(8) . . . . ?
O3 C7 C8 O4 -2.3(10) . . . . ?
C12 C7 C8 C9 -0.4(13) . . . . ?
O3 C7 C8 C9 179.2(7) . . . . ?
O4 C8 C9 C10 -177.7(8) . . . . ?
C7 C8 C9 C10 0.7(12) . . . . ?
C8 C9 C10 C11 0.5(12) . . . . ?
C8 C9 C10 C43 177.1(7) . . . . ?
C9 C10 C11 C12 -1.9(11) . . . . ?
C43 C10 C11 C12 -178.4(7) . . . . ?
C9 C10 C11 C45 179.1(8) . . . . ?
C43 C10 C11 C45 2.6(12) . . . . ?
C8 C7 C12 C11 -1.1(13) . . . . ?
O3 C7 C12 C11 179.3(7) . . . . ?
C10 C11 C12 C7 2.3(12) . . . . ?
C45 C11 C12 C7 -178.7(8) . . . . ?
C5 C4 C13 C19 -102.3(11) . . . . ?
C3 C4 C13 C19 74.9(11) . . . . ?
C4 C5 C14 C70 91.5(11) . . . . ?
C6 C5 C14 C70 -82.1(10) . . . . ?
O5 C16 C17 C18 -179.5(9) . . . . ?
C21 C16 C17 C18 1.1(15) . . . . ?
O5 C16 C17 O6 -1.6(12) . . . . ?
C21 C16 C17 O6 179.0(8) . . . . ?
C16 C17 C18 C19 1.3(15) . . . . ?
O6 C17 C18 C19 -176.2(9) . . . . ?
C17 C18 C19 C20 -0.8(14) . . . . ?
C17 C18 C19 C13 174.4(9) . . . . ?
C4 C13 C19 C18 -82.5(11) . . . . ?
C4 C13 C19 C20 92.7(10) . . . . ?
C18 C19 C20 C21 -1.8(13) . . . . ?
C13 C19 C20 C21 -177.1(8) . . . . ?
C18 C19 C20 C15 175.6(8) . . . . ?
C13 C19 C20 C15 0.3(13) . . . . ?
C71 C15 C20 C19 -92.8(11) . . . . ?
C71 C15 C20 C21 84.6(11) . . . . ?
O5 C16 C21 C20 177.0(8) . . . . ?
C17 C16 C21 C20 -3.6(13) . . . . ?
C19 C20 C21 C16 3.9(12) . . . . ?
C15 C20 C21 C16 -173.7(8) . . . . ?
O7 C22 C23 O8 1.3(11) . . . . ?
C27 C22 C23 O8 -179.2(8) . . . . ?
O7 C22 C23 C24 179.1(8) . . . . ?
C27 C22 C23 C24 -1.3(13) . . . . ?
O8 C23 C24 C25 179.5(9) . . . . ?
C22 C23 C24 C25 2.0(14) . . . . ?
C23 C24 C25 C26 -1.8(13) . . . . ?
C23 C24 C25 C28 179.9(8) . . . . ?
C24 C25 C26 C27 1.0(12) . . . . ?
C28 C25 C26 C27 179.2(7) . . . . ?
C24 C25 C26 C29 -178.2(8) . . . . ?
C28 C25 C26 C29 0.1(12) . . . . ?
C25 C26 C27 C22 -0.3(12) . . . . ?
C29 C26 C27 C22 178.9(8) . . . . ?
O7 C22 C27 C26 -180.0(8) . . . . ?
C23 C22 C27 C26 0.5(13) . . . . ?
C24 C25 C28 C34 84.5(11) . . . . ?
C26 C25 C28 C34 -93.8(10) . . . . ?
C27 C26 C29 C82 -83.6(9) . . . . ?
C25 C26 C29 C82 95.6(10) . . . . ?
C36 C31 C32 O10 177.3(8) . . . . ?
O9 C31 C32 O10 -0.8(10) . . . . ?
C36 C31 C32 C33 1.6(13) . . . . ?
O9 C31 C32 C33 -176.5(7) . . . . ?
C31 C32 C33 C34 -1.3(12) . . . . ?
O10 C32 C33 C34 -176.5(7) . . . . ?
C32 C33 C34 C35 0.8(12) . . . . ?
C32 C33 C34 C28 179.2(7) . . . . ?
C25 C28 C34 C33 -82.6(10) . . . . ?
C25 C28 C34 C35 95.8(10) . . . . ?
C33 C34 C35 C36 -0.5(11) . . . . ?
C28 C34 C35 C36 -178.7(7) . . . . ?
C33 C34 C35 C30 177.1(7) . . . . ?
C28 C34 C35 C30 -1.1(12) . . . . ?
C83 C30 C35 C36 83.3(10) . . . . ?
C83 C30 C35 C34 -94.2(9) . . . . ?
C32 C31 C36 C35 -1.2(13) . . . . ?
O9 C31 C36 C35 176.7(7) . . . . ?
C34 C35 C36 C31 0.6(12) . . . . ?
C30 C35 C36 C31 -177.0(8) . . . . ?
O11 C37 C38 C39 179.9(7) . . . . ?
C42 C37 C38 C39 0.1(13) . . . . ?
O11 C37 C38 O12 0.1(11) . . . . ?
C42 C37 C38 O12 -179.8(7) . . . . ?
C37 C38 C39 C40 -1.8(12) . . . . ?
O12 C38 C39 C40 178.0(7) . . . . ?
C38 C39 C40 C41 1.9(11) . . . . ?
C38 C39 C40 C43 -176.3(7) . . . . ?
C39 C40 C41 C42 -0.3(12) . . . . ?
C43 C40 C41 C42 177.7(7) . . . . ?
C39 C40 C41 C44 178.0(7) . . . . ?
C43 C40 C41 C44 -4.0(12) . . . . ?
O11 C37 C42 C41 -178.2(8) . . . . ?
C38 C37 C42 C41 1.7(12) . . . . ?
C40 C41 C42 C37 -1.5(12) . . . . ?
C44 C41 C42 C37 -180.0(7) . . . . ?
C41 C40 C43 C10 -92.6(10) . . . . ?
C39 C40 C43 C10 85.5(9) . . . . ?
C11 C10 C43 C40 93.0(9) . . . . ?
C9 C10 C43 C40 -83.5(10) . . . . ?
C40 C41 C44 C50 98.5(10) . . . . ?
C42 C41 C44 C50 -83.1(9) . . . . ?
C12 C11 C45 C49 82.6(9) . . . . ?
C10 C11 C45 C49 -98.4(9) . . . . ?
O13 C46 C47 C48 179.3(7) . . . . ?
C51 C46 C47 C48 -1.7(11) . . . . ?
O13 C46 C47 O14 -0.5(9) . . . . ?
C51 C46 C47 O14 178.4(7) . . . . ?
O14 C47 C48 C49 -178.4(7) . . . . ?
C46 C47 C48 C49 1.7(11) . . . . ?
C47 C48 C49 C50 -0.1(11) . . . . ?
C47 C48 C49 C45 178.2(7) . . . . ?
C11 C45 C49 C50 95.0(9) . . . . ?
C11 C45 C49 C48 -83.2(9) . . . . ?
C48 C49 C50 C51 -1.4(11) . . . . ?
C45 C49 C50 C51 -179.6(8) . . . . ?
C48 C49 C50 C44 178.2(7) . . . . ?
C45 C49 C50 C44 0.0(12) . . . . ?
C41 C44 C50 C51 87.2(10) . . . . ?
C41 C44 C50 C49 -92.3(9) . . . . ?
O13 C46 C51 C50 178.9(8) . . . . ?
C47 C46 C51 C50 0.1(12) . . . . ?
C49 C50 C51 C46 1.4(12) . . . . ?
C44 C50 C51 C46 -178.2(7) . . . . ?
O15 C52 C53 O16 1.4(10) . . . . ?
C57 C52 C53 O16 -178.2(7) . . . . ?
O15 C52 C53 C54 176.7(7) . . . . ?
C57 C52 C53 C54 -2.9(12) . . . . ?
O16 C53 C54 C55 176.3(7) . . . . ?
C52 C53 C54 C55 1.6(11) . . . . ?
C53 C54 C55 C56 0.1(12) . . . . ?
C53 C54 C55 C58 -179.2(7) . . . . ?
C54 C55 C56 C57 -0.4(12) . . . . ?
C58 C55 C56 C57 178.8(7) . . . . ?
C54 C55 C56 C59 -178.6(7) . . . . ?
C58 C55 C56 C59 0.6(12) . . . . ?
O15 C52 C57 C56 -177.0(7) . . . . ?
C53 C52 C57 C56 2.6(12) . . . . ?
C55 C56 C57 C52 -0.9(12) . . . . ?
C59 C56 C57 C52 177.4(7) . . . . ?
C54 C55 C58 C64 83.8(9) . . . . ?
C56 C55 C58 C64 -95.5(9) . . . . ?
C57 C56 C59 C77 -81.6(9) . . . . ?
C55 C56 C59 C77 96.6(10) . . . . ?
C66 C61 C62 O18 -179.0(7) . . . . ?
O17 C61 C62 O18 -0.1(10) . . . . ?
C66 C61 C62 C63 3.3(12) . . . . ?
O17 C61 C62 C63 -177.8(7) . . . . ?
O18 C62 C63 C64 179.5(7) . . . . ?
C61 C62 C63 C64 -3.2(11) . . . . ?
C62 C63 C64 C65 1.8(11) . . . . ?
C62 C63 C64 C58 -179.4(7) . . . . ?
C55 C58 C64 C63 -81.5(9) . . . . ?
C55 C58 C64 C65 97.3(9) . . . . ?
C63 C64 C65 C66 -0.5(12) . . . . ?
C58 C64 C65 C66 -179.3(7) . . . . ?
C63 C64 C65 C60 178.4(7) . . . . ?
C58 C64 C65 C60 -0.3(12) . . . . ?
C76 C60 C65 C66 83.2(9) . . . . ?
C76 C60 C65 C64 -95.8(9) . . . . ?
C64 C65 C66 C61 0.7(12) . . . . ?
C60 C65 C66 C61 -178.3(7) . . . . ?
O17 C61 C66 C65 179.2(8) . . . . ?
C62 C61 C66 C65 -2.1(12) . . . . ?
O19 C67 C68 O20 -0.6(10) . . . . ?
C72 C67 C68 O20 178.8(7) . . . . ?
O19 C67 C68 C69 177.8(7) . . . . ?
C72 C67 C68 C69 -2.8(12) . . . . ?
O20 C68 C69 C70 -179.9(8) . . . . ?
C67 C68 C69 C70 2.0(12) . . . . ?
C68 C69 C70 C71 -0.7(12) . . . . ?
C68 C69 C70 C14 -176.1(7) . . . . ?
C5 C14 C70 C69 84.2(10) . . . . ?
C5 C14 C70 C71 -91.2(10) . . . . ?
C69 C70 C71 C72 0.0(11) . . . . ?
C14 C70 C71 C72 175.3(7) . . . . ?
C69 C70 C71 C15 178.9(8) . . . . ?
C14 C70 C71 C15 -5.9(12) . . . . ?
C20 C15 C71 C72 -81.5(11) . . . . ?
C20 C15 C71 C70 99.6(11) . . . . ?
O19 C67 C72 C71 -178.4(8) . . . . ?
C68 C67 C72 C71 2.2(12) . . . . ?
C70 C71 C72 C67 -0.8(12) . . . . ?
C15 C71 C72 C67 -179.8(7) . . . . ?
C78 C73 C74 O22 -179.4(7) . . . . ?
O21 C73 C74 O22 2.0(10) . . . . ?
C78 C73 C74 C75 1.9(13) . . . . ?
O21 C73 C74 C75 -176.7(7) . . . . ?
O22 C74 C75 C76 -179.6(8) . . . . ?
C73 C74 C75 C76 -1.1(13) . . . . ?
C74 C75 C76 C77 0.0(12) . . . . ?
C74 C75 C76 C60 177.5(7) . . . . ?
C65 C60 C76 C75 -85.1(9) . . . . ?
C65 C60 C76 C77 92.3(9) . . . . ?
C75 C76 C77 C78 0.4(11) . . . . ?
C60 C76 C77 C78 -177.0(7) . . . . ?
C75 C76 C77 C59 179.0(7) . . . . ?
C60 C76 C77 C59 1.6(12) . . . . ?
C56 C59 C77 C78 80.1(10) . . . . ?
C56 C59 C77 C76 -98.5(9) . . . . ?
C76 C77 C78 C73 0.4(12) . . . . ?
C59 C77 C78 C73 -178.3(7) . . . . ?
C74 C73 C78 C77 -1.5(12) . . . . ?
O21 C73 C78 C77 176.8(8) . . . . ?
C84 C79 C80 O24 178.5(8) . . . . ?
O23 C79 C80 O24 0.2(10) . . . . ?
C84 C79 C80 C81 -1.4(13) . . . . ?
O23 C79 C80 C81 -179.7(7) . . . . ?
O24 C80 C81 C82 178.1(8) . . . . ?
C79 C80 C81 C82 -2.0(12) . . . . ?
C80 C81 C82 C83 4.4(12) . . . . ?
C80 C81 C82 C29 -177.0(7) . . . . ?
C26 C29 C82 C83 -97.5(9) . . . . ?
C26 C29 C82 C81 83.9(9) . . . . ?
C81 C82 C83 C84 -3.4(11) . . . . ?
C29 C82 C83 C84 178.1(7) . . . . ?
C81 C82 C83 C30 179.8(7) . . . . ?
C29 C82 C83 C30 1.2(12) . . . . ?
C35 C30 C83 C82 96.8(10) . . . . ?
C35 C30 C83 C84 -80.0(9) . . . . ?
C80 C79 C84 C83 2.3(13) . . . . ?
O23 C79 C84 C83 -179.6(7) . . . . ?
C82 C83 C84 C79 0.1(12) . . . . ?
C30 C83 C84 C79 177.2(8) . . . . ?
O3 Si1 C85 C86 121.8(16) . . . . ?
O2 Si1 C85 C86 -58.9(17) . . . . ?
O4 Si1 C85 C86 29.1(18) . . . . ?
O1 Si1 C85 C86 -151.6(15) . . . . ?
Na3 Si1 C85 C86 159.7(16) 2_666 . . . ?
Si1 C85 C86 C87 163.4(15) . . . . ?
C85 C86 C87 C88 43(4) . . . . ?
C86 C87 C88 C89 160(3) . . . . ?
C87 C88 C89 C90 160(4) . . . . ?
C88 C89 C90 C91 -144(3) . . . . ?
C89 C90 C91 C92 -115(4) . . . . ?
O3 Si1 C85' C86' 49(2) . . . . ?
O2 Si1 C85' C86' -134(2) . . . . ?
O4 Si1 C85' C86' -46(2) . . . . ?
O1 Si1 C85' C86' 135(2) . . . . ?
Na3 Si1 C85' C86' 87(2) 2_666 . . . ?
Si1 C85' C86' C87' -170.5(18) . . . . ?
C85' C86' C87' C88' 138(3) . . . . ?
C86' C87' C88' C89' -119(4) . . . . ?
C87' C88' C89' C90' -156(4) . . . . ?
C88' C89' C90' C91' 28(8) . . . . ?
C89' C90' C91' C92' -48(7) . . . . ?
O5 Si2 C93 C94 -83(4) . . . . ?
O6 Si2 C93 C94 -172(4) . . . . ?
O7 Si2 C93 C94 10(5) . . . . ?
O8 Si2 C93 C94 102(4) . . . . ?
Si2 C93 C94 C95 -163(4) . . . . ?
O5 Si2 C93' C94' -85(4) . . . . ?
O6 Si2 C93' C94' -178(3) . . . . ?
O7 Si2 C93' C94' 3(4) . . . . ?
O8 Si2 C93' C94' 93(4) . . . . ?
Si2 C93' C94' C95' -173(4) . . . . ?
O14 Si4 C110 C111 -96.2(8) . . . . ?
O15 Si4 C110 C111 85.3(8) . . . . ?
O13 Si4 C110 C111 -2.8(9) . . . . ?
O16 Si4 C110 C111 176.2(7) . . . . ?
Si4 C110 C111 C112 173.9(7) . . . . ?
C110 C111 C112 C113 -176.3(11) . . . . ?
C111 C112 C113 C114 164.9(13) . . . . ?
C112 C113 C114 C115 -121(3) . . . . ?
C113 C114 C115 C116 -161(2) . . . . ?
C114 C115 C116 C117 -140(4) . . . . ?
O19 Si5 C118 C119 156.7(13) . . . . ?
O18 Si5 C118 C119 -23.3(16) . . . . ?
O20 Si5 C118 C119 -110.5(13) . . . . ?
O17 Si5 C118 C119 70.0(16) . . . . ?
Si5 C118 C119 C120 -179.6(13) . . . . ?
C118 C119 C120 C121 -167.5(16) . . . . ?
C119 C120 C121 C122 176.8(19) . . . . ?
C120 C121 C122 C123 -168(2) . . . . ?
C121 C122 C123 C124 177(3) . . . . ?
C122 C123 C124 C125 174(3) . . . . ?
O19 Si5 C218 C219 84(5) . . . . ?
O18 Si5 C218 C219 -92(6) . . . . ?
O20 Si5 C218 C219 -180(5) . . . . ?
O17 Si5 C218 C219 -2(6) . . . . ?
Si5 C218 C219 C220 -177(4) . . . . ?
C218 C219 C220 C221 -60(5) . . . . ?
C219 C220 C221 C222 -164(5) . . . . ?
C220 C221 C222 C223 175(5) . . . . ?
C221 C222 C223 C224 155(6) . . . . ?
C222 C223 C224 C225 179(6) . . . . ?
O24 Si6 C126 C127 -118.2(18) . . . . ?
O21 Si6 C126 C127 64(2) . . . . ?
O22 Si6 C126 C127 -30(2) . . . . ?
O23 Si6 C126 C127 151.5(18) . . . . ?
Si6 C126 C127 C128 -162.7(18) . . . . ?
C126 C127 C128 C129 -165.2(18) . . . . ?
C127 C128 C129 C130 157.9(19) . . . . ?
C128 C129 C130 C131 177.4(18) . . . . ?
C129 C130 C131 C132 -173.9(17) . . . . ?
C130 C131 C132 C133 171.5(19) . . . . ?
O24 Si6 C226 C227 -133(5) . . . . ?
O21 Si6 C226 C227 53(6) . . . . ?
O22 Si6 C226 C227 -39(6) . . . . ?
O23 Si6 C226 C227 137(5) . . . . ?
Si6 C226 C227 C228 134(5) . . . . ?
C226 C227 C228 C229 -140(5) . . . . ?
C227 C228 C229 C230 -139(4) . . . . ?
C228 C229 C230 C231 -174(4) . . . . ?
C229 C230 C231 C232 170(4) . . . . ?
C230 C231 C232 C233 -179(4) . . . . ?
C2 C1 O1 Si1 9.7(10) . . . . ?
C6 C1 O1 Si1 -173.4(7) . . . . ?
C2 C1 O1 Na3 -157.7(7) . . . 2_666 ?
C6 C1 O1 Na3 19.1(16) . . . 2_666 ?
O3 Si1 O1 C1 -157.3(6) . . . . ?
O2 Si1 O1 C1 -11.4(6) . . . . ?
O4 Si1 O1 C1 -85.7(10) . . . . ?
C85 Si1 O1 C1 95.7(8) . . . . ?
C85' Si1 O1 C1 92.4(10) . . . . ?
Na3 Si1 O1 C1 -173.0(7) 2_666 . . . ?
O3 Si1 O1 Na3 15.7(3) . . . 2_666 ?
O2 Si1 O1 Na3 161.6(3) . . . 2_666 ?
O4 Si1 O1 Na3 87.3(8) . . . 2_666 ?
C85 Si1 O1 Na3 -91.3(7) . . . 2_666 ?
C85' Si1 O1 Na3 -94.7(8) . . . 2_666 ?
C1 C2 O2 Si1 -7.4(10) . . . . ?
C3 C2 O2 Si1 169.8(8) . . . . ?
O3 Si1 O2 C2 85.3(8) . . . . ?
O4 Si1 O2 C2 163.5(6) . . . . ?
O1 Si1 O2 C2 10.6(6) . . . . ?
C85 Si1 O2 C2 -93.6(8) . . . . ?
C85' Si1 O2 C2 -89.9(10) . . . . ?
Na3 Si1 O2 C2 29.2(7) 2_666 . . . ?
C12 C7 O3 Si1 172.2(7) . . . . ?
C8 C7 O3 Si1 -7.4(8) . . . . ?
C12 C7 O3 Na3 -3.5(12) . . . 2_666 ?
C8 C7 O3 Na3 176.9(5) . . . 2_666 ?
O2 Si1 O3 C7 88.0(7) . . . . ?
O4 Si1 O3 C7 11.0(6) . . . . ?
O1 Si1 O3 C7 164.4(6) . . . . ?
C85 Si1 O3 C7 -93.2(7) . . . . ?
C85' Si1 O3 C7 -97.1(10) . . . . ?
Na3 Si1 O3 C7 -176.4(7) 2_666 . . . ?
O2 Si1 O3 Na3 -95.6(6) . . . 2_666 ?
O4 Si1 O3 Na3 -172.5(3) . . . 2_666 ?
O1 Si1 O3 Na3 -19.1(3) . . . 2_666 ?
C85 Si1 O3 Na3 83.3(6) . . . 2_666 ?
C85' Si1 O3 Na3 79.4(9) . . . 2_666 ?
C9 C8 O4 Si1 -170.9(7) . . . . ?
C7 C8 O4 Si1 10.6(9) . . . . ?
O3 Si1 O4 C8 -12.0(6) . . . . ?
O2 Si1 O4 C8 -157.6(6) . . . . ?
O1 Si1 O4 C8 -82.3(10) . . . . ?
C85 Si1 O4 C8 96.3(8) . . . . ?
C85' Si1 O4 C8 99.7(10) . . . . ?
Na3 Si1 O4 C8 -17.5(7) 2_666 . . . ?
C17 C16 O5 Si2 -4.6(10) . . . . ?
C21 C16 O5 Si2 174.9(7) . . . . ?
C17 C16 O5 Na2 161.4(7) . . . . ?
C21 C16 O5 Na2 -19.2(15) . . . . ?
O6 Si2 O5 C16 7.0(6) . . . . ?
O7 Si2 O5 C16 156.5(6) . . . . ?
O8 Si2 O5 C16 81.0(9) . . . . ?
C93 Si2 O5 C16 -89.5(9) . . . . ?
C93' Si2 O5 C16 -103.4(9) . . . . ?
O6 Si2 O5 Na2 -163.8(4) . . . . ?
O7 Si2 O5 Na2 -14.3(3) . . . . ?
O8 Si2 O5 Na2 -89.9(7) . . . . ?
C93 Si2 O5 Na2 99.6(7) . . . . ?
C93' Si2 O5 Na2 85.7(7) . . . . ?
C18 C17 O6 Si2 -175.2(9) . . . . ?
C16 C17 O6 Si2 7.1(10) . . . . ?
O5 Si2 O6 C17 -8.1(7) . . . . ?
O7 Si2 O6 C17 -84.5(9) . . . . ?
O8 Si2 O6 C17 -159.0(7) . . . . ?
C93 Si2 O6 C17 100(2) . . . . ?
C93' Si2 O6 C17 97(2) . . . . ?
C23 C22 O7 Si2 7.5(9) . . . . ?
C27 C22 O7 Si2 -172.0(7) . . . . ?
C23 C22 O7 Na2 -167.4(6) . . . . ?
C27 C22 O7 Na2 13.1(14) . . . . ?
O5 Si2 O7 C22 -161.2(6) . . . . ?
O6 Si2 O7 C22 -84.1(8) . . . . ?
O8 Si2 O7 C22 -10.4(6) . . . . ?
C93 Si2 O7 C22 91(3) . . . . ?
C93' Si2 O7 C22 95(2) . . . . ?
O5 Si2 O7 Na2 15.3(4) . . . . ?
O6 Si2 O7 Na2 92.4(7) . . . . ?
O8 Si2 O7 Na2 166.1(3) . . . . ?
C93 Si2 O7 Na2 -92(3) . . . . ?
C93' Si2 O7 Na2 -89(2) . . . . ?
C22 C23 O8 Si2 -9.4(9) . . . . ?
C24 C23 O8 Si2 173.0(8) . . . . ?
O5 Si2 O8 C23 86.1(9) . . . . ?
O6 Si2 O8 C23 160.9(6) . . . . ?
O7 Si2 O8 C23 11.0(6) . . . . ?
C93 Si2 O8 C23 -103.1(9) . . . . ?
C93' Si2 O8 C23 -89.5(9) . . . . ?
C36 C31 O9 Si3 178.0(7) . . . . ?
C32 C31 O9 Si3 -4.0(8) . . . . ?
O11 Si3 O9 C31 152.8(5) . . . . ?
O10 Si3 O9 C31 5.6(5) . . . . ?
O12 Si3 O9 C31 75.8(9) . . . . ?
C102 Si3 O9 C31 -103.9(6) . . . . ?
C38 C37 O11 Si3 10.4(9) . . . . ?
C42 C37 O11 Si3 -169.8(7) . . . . ?
O10 Si3 O11 C37 -88.4(8) . . . . ?
O12 Si3 O11 C37 -13.4(6) . . . . ?
O9 Si3 O11 C37 -166.8(6) . . . . ?
C102 Si3 O11 C37 88.6(7) . . . . ?
C51 C46 O13 Si4 177.9(7) . . . . ?
C47 C46 O13 Si4 -3.3(8) . . . . ?
O14 Si4 O13 C46 4.7(5) . . . . ?
O15 Si4 O13 C46 153.3(6) . . . . ?
O16 Si4 O13 C46 81.2(8) . . . . ?
C110 Si4 O13 C46 -100.8(6) . . . . ?
C48 C47 O14 Si4 -175.7(6) . . . . ?
C46 C47 O14 Si4 4.1(8) . . . . ?
C48 C47 O14 Na6 64.3(9) . . . . ?
C46 C47 O14 Na6 -115.8(6) . . . . ?
O15 Si4 O14 C47 -80.3(7) . . . . ?
O13 Si4 O14 C47 -4.9(5) . . . . ?
O16 Si4 O14 C47 -157.4(5) . . . . ?
C110 Si4 O14 C47 102.2(5) . . . . ?
O15 Si4 O14 Na6 42.1(6) . . . . ?
O13 Si4 O14 Na6 117.5(3) . . . . ?
O16 Si4 O14 Na6 -35.0(3) . . . . ?
C110 Si4 O14 Na6 -135.3(4) . . . . ?
C57 C52 O15 Si4 -172.4(7) . . . . ?
C53 C52 O15 Si4 8.0(8) . . . . ?
O14 Si4 O15 C52 -87.5(7) . . . . ?
O13 Si4 O15 C52 -164.4(5) . . . . ?
O16 Si4 O15 C52 -11.2(5) . . . . ?
C110 Si4 O15 C52 89.9(6) . . . . ?
C52 C53 O16 Si4 -10.0(8) . . . . ?
C54 C53 O16 Si4 175.0(6) . . . . ?
C52 C53 O16 Na6 110.3(6) . . . . ?
C54 C53 O16 Na6 -64.7(9) . . . . ?
O14 Si4 O16 C53 160.4(5) . . . . ?
O15 Si4 O16 C53 11.9(5) . . . . ?
O13 Si4 O16 C53 83.0(8) . . . . ?
C110 Si4 O16 C53 -95.0(6) . . . . ?
O14 Si4 O16 Na6 34.3(3) . . . . ?
O15 Si4 O16 Na6 -114.3(3) . . . . ?
O13 Si4 O16 Na6 -43.1(7) . . . . ?
C110 Si4 O16 Na6 138.8(4) . . . . ?
C66 C61 O17 Si5 170.2(7) . . . . ?
C62 C61 O17 Si5 -8.6(8) . . . . ?
O19 Si5 O17 C61 159.5(5) . . . . ?
O18 Si5 O17 C61 11.2(5) . . . . ?
O20 Si5 O17 C61 83.4(8) . . . . ?
C118 Si5 O17 C61 -97.6(10) . . . . ?
C218 Si5 O17 C61 -91(3) . . . . ?
C61 C62 O18 Si5 8.9(9) . . . . ?
C63 C62 O18 Si5 -173.7(6) . . . . ?
C61 C62 O18 Na3 -167.2(5) . . . . ?
C63 C62 O18 Na3 10.3(12) . . . . ?
O19 Si5 O18 C62 -85.1(8) . . . . ?
O20 Si5 O18 C62 -164.1(5) . . . . ?
O17 Si5 O18 C62 -11.2(5) . . . . ?
C118 Si5 O18 C62 94.9(8) . . . . ?
C218 Si5 O18 C62 87.3(15) . . . . ?
O19 Si5 O18 Na3 91.8(6) . . . . ?
O20 Si5 O18 Na3 12.8(3) . . . . ?
O17 Si5 O18 Na3 165.7(3) . . . . ?
C118 Si5 O18 Na3 -88.3(7) . . . . ?
C218 Si5 O18 Na3 -95.8(14) . . . . ?
C72 C67 O19 Si5 -173.5(7) . . . . ?
C68 C67 O19 Si5 5.9(8) . . . . ?
O18 Si5 O19 C67 -84.4(8) . . . . ?
O20 Si5 O19 C67 -7.2(6) . . . . ?
O17 Si5 O19 C67 -159.7(6) . . . . ?
C118 Si5 O19 C67 95.6(8) . . . . ?
C218 Si5 O19 C67 103.5(15) . . . . ?
C69 C68 O20 Si5 176.9(7) . . . . ?
C67 C68 O20 Si5 -4.9(8) . . . . ?
C69 C68 O20 Na3 -25.1(13) . . . . ?
C67 C68 O20 Na3 153.1(6) . . . . ?
O19 Si5 O20 C68 7.0(6) . . . . ?
O18 Si5 O20 C68 154.7(5) . . . . ?
O17 Si5 O20 C68 81.4(8) . . . . ?
C118 Si5 O20 C68 -97.6(10) . . . . ?
C218 Si5 O20 C68 -104(3) . . . . ?
O19 Si5 O20 Na3 -158.7(3) . . . . ?
O18 Si5 O20 Na3 -10.9(3) . . . . ?
O17 Si5 O20 Na3 -84.2(7) . . . . ?
C118 Si5 O20 Na3 96.7(9) . . . . ?
C218 Si5 O20 Na3 90(3) . . . . ?
C78 C73 O21 Si6 173.9(7) . . . . ?
C74 C73 O21 Si6 -7.7(8) . . . . ?
C78 C73 O21 Na1 -18.3(13) . . . . ?
C74 C73 O21 Na1 160.1(6) . . . . ?
O24 Si6 O21 C73 88.1(8) . . . . ?
O22 Si6 O21 C73 8.5(5) . . . . ?
O23 Si6 O21 C73 163.0(5) . . . . ?
C126 Si6 O21 C73 -95.3(9) . . . . ?
C226 Si6 O21 C73 -101.8(16) . . . . ?
O24 Si6 O21 Na1 -83.5(6) . . . . ?
O22 Si6 O21 Na1 -163.2(3) . . . . ?
O23 Si6 O21 Na1 -8.6(3) . . . . ?
C126 Si6 O21 Na1 93.1(8) . . . . ?
C226 Si6 O21 Na1 86.6(16) . . . . ?
C73 C74 O22 Si6 4.5(9) . . . . ?
C75 C74 O22 Si6 -176.9(7) . . . . ?
O24 Si6 O22 C74 -155.4(6) . . . . ?
O21 Si6 O22 C74 -7.3(6) . . . . ?
O23 Si6 O22 C74 -81.7(9) . . . . ?
C126 Si6 O22 C74 101.7(8) . . . . ?
C226 Si6 O22 C74 89.6(18) . . . . ?
C84 C79 O23 Si6 -171.4(7) . . . . ?
C80 C79 O23 Si6 6.8(8) . . . . ?
C84 C79 O23 Na1 27.0(13) . . . . ?
C80 C79 O23 Na1 -154.7(6) . . . . ?
O24 Si6 O23 C79 -9.0(5) . . . . ?
O21 Si6 O23 C79 -157.8(6) . . . . ?
O22 Si6 O23 C79 -82.2(9) . . . . ?
C126 Si6 O23 C79 94.4(8) . . . . ?
C226 Si6 O23 C79 106.0(17) . . . . ?
O24 Si6 O23 Na1 157.7(3) . . . . ?
O21 Si6 O23 Na1 8.9(3) . . . . ?
O22 Si6 O23 Na1 84.5(8) . . . . ?
C126 Si6 O23 Na1 -98.9(7) . . . . ?
C226 Si6 O23 Na1 -87.3(16) . . . . ?
C79 C80 O24 Si6 -7.2(9) . . . . ?
C81 C80 O24 Si6 172.7(7) . . . . ?
O21 Si6 O24 C80 82.9(8) . . . . ?
O22 Si6 O24 C80 163.7(6) . . . . ?
O23 Si6 O24 C80 9.0(6) . . . . ?
C126 Si6 O24 C80 -93.8(9) . . . . ?
C226 Si6 O24 C80 -86.2(18) . . . . ?
Na1 O25 S1 C134 -119(2) . . . . ?
Na1 O25 S1 C135 -15(2) . . . . ?
Na1 O25' S1' C234 -172(3) . . . . ?
Na1 O25' S1' C235 70(3) . . . . ?
Na1 O26 S2 C136 -74(2) . . . . ?
Na1 O26 S2 C137 21(2) . . . . ?
Na1 O26' S2' C236 119(3) . . . . ?
Na1 O26' S2' C237 -138(2) . . . . ?
Na1 O27 S3 C139 94(2) . . . . ?
Na1 O27 S3 C138 -163(2) . . . . ?
Na1 O27' S3' C238 179(3) . . . . ?
Na1 O27' S3' C239 -86(3) . . . . ?
Na2 O30 S6 C144 -164.1(18) . . . . ?
Na2 O30 S6 C145 -81(2) . . . . ?
Na2 O30' S6' C244 -135(3) . . . . ?
Na2 O30' S6' C245 120(3) . . . . ?
Na2 O28 S4 C141 146.8(9) . . . . ?
Na2 O28 S4 C140 43.8(13) . . . . ?
Na2 O29 S5 C143 -8.8(17) . . . . ?
Na2 O29 S5 C142 82.7(17) . . . . ?
O39' O32' S8' C249 139(5) 2_676 . . . ?
Na4' O32' S8' C249 101(3) 2_676 . . . ?
O39' O32' S8' C248 -128(5) 2_676 . . . ?
Na4' O32' S8' C248 -166(3) 2_676 . . . ?
O39' O32' S8' Na4' 38(4) 2_676 . . 2_676 ?
Na5 O35 S9 C252 30(4) . . . . ?
Na5 O35 S9 C253 -66(4) . . . . ?
Na5 O36 S10 C258 43(2) . . . . ?
Na5 O36 S10 C259 -52(2) . . . . ?
Na5 O35' S9' C250 113(2) . . . . ?
Na5 O35' S9' C251 -150.8(18) . . . . ?
Na5 O36' S10' C260 -40.3(17) . . . . ?
Na5 O36' S10' C261 54.6(18) . . . . ?
Na5 C260 S10' O36' 22.2(10) . . . . ?
Na5 C260 S10' C261 -63.0(13) . . . . ?
O36' S10' C261 Na5 -27.4(8) . . . . ?
C260 S10' C261 Na5 59.5(11) . . . . ?
Na5 O38 S12 C265 -21(2) . . . . ?
Na5 O38 S12 C264 91.0(18) . . . . ?
Na5 O37 S11 C254 79(4) . . . . ?
Na5 O37 S11 C255 -29(3) . . . . ?
Na5 O37' S11' C256 11(5) . . . . ?
Na5 O37' S11' C257 -105(5) . . . . ?
Na5 O37" S11" C301 88(3) . . . . ?
Na5 O37" S11" C302 -16(2) . . . . ?
C31 C32 O10 Si3 5.3(9) . . . . ?
C33 C32 O10 Si3 -179.3(7) . . . . ?
C31 C32 O10 Na4' -168.5(10) . . . . ?
C33 C32 O10 Na4' 6.9(15) . . . . ?
C31 C32 O10 Na4 -144.2(10) . . . . ?
C33 C32 O10 Na4 31.2(14) . . . . ?
O11 Si3 O10 C32 -83.5(8) . . . . ?
O12 Si3 O10 C32 -160.3(6) . . . . ?
O9 Si3 O10 C32 -6.1(6) . . . . ?
C102 Si3 O10 C32 99.6(7) . . . . ?
O11 Si3 O10 Na4' 91.8(9) . . . . ?
O12 Si3 O10 Na4' 15.0(7) . . . . ?
O9 Si3 O10 Na4' 169.2(7) . . . . ?
C102 Si3 O10 Na4' -85.1(8) . . . . ?
O11 Si3 O10 Na4 71.1(10) . . . . ?
O12 Si3 O10 Na4 -5.6(8) . . . . ?
O9 Si3 O10 Na4 148.5(8) . . . . ?
C102 Si3 O10 Na4 -105.7(9) . . . . ?
C37 C38 O12 Si3 -10.0(9) . . . . ?
C39 C38 O12 Si3 170.2(6) . . . . ?
C37 C38 O12 Na4 134.5(12) . . . . ?
C39 C38 O12 Na4 -45.3(14) . . . . ?
C37 C38 O12 Na4' 159.7(11) . . . . ?
C39 C38 O12 Na4' -20.2(15) . . . . ?
O11 Si3 O12 C38 12.6(5) . . . . ?
O10 Si3 O12 C38 160.0(5) . . . . ?
O9 Si3 O12 C38 88.6(8) . . . . ?
C102 Si3 O12 C38 -91.7(6) . . . . ?
O11 Si3 O12 Na4 -142.0(8) . . . . ?
O10 Si3 O12 Na4 5.3(8) . . . . ?
O9 Si3 O12 Na4 -66.1(10) . . . . ?
C102 Si3 O12 Na4 113.6(8) . . . . ?
O11 Si3 O12 Na4' -161.2(6) . . . . ?
O10 Si3 O12 Na4' -13.8(6) . . . . ?
O9 Si3 O12 Na4' -85.3(9) . . . . ?
C102 Si3 O12 Na4' 94.5(7) . . . . ?
